data_4307550
loop_
_publ_author_name
'Michael Pronold'
'Manfred Scheer'
'Joachim Wachter'
'Manfred Zabel'

_publ_section_title
;
Investigation into the Formation of Supramolecular Compounds from Mixed
As/S-Ligand Complexes [(Cp*Mo)2As2S3] (Cp* = C5Me5) and Copper Halides
;
_journal_name_full 'Inorganic Chemistry'
_journal_page_first 1396
_journal_page_last 1400
_journal_paper_doi 10.1021/ic062052g
_journal_volume 46
_journal_year 2007
_chemical_absolute_configuration unk
_chemical_compound_source 'see text'
_chemical_formula_moiety 'C80 H120 As8 Cl8 Cu8 Mo8 S12'
_chemical_formula_sum 'C80 H120 As8 Cl8 Cu8 Mo8 S12'
_chemical_formula_weight 3625.49
_chemical_name_systematic ' ?'
_space_group_IT_number 1
_symmetry_cell_setting triclinic
_symmetry_Int_Tables_number 1
_symmetry_space_group_name_Hall 'P 1'
_symmetry_space_group_name_H-M 'P 1'
_atom_sites_solution_hydrogens geom
_atom_sites_solution_primary direct
_atom_sites_solution_secondary difmap
_cell_angle_alpha 90.382(11)
_cell_angle_beta 92.563(12)
_cell_angle_gamma 96.208(11)
_cell_formula_units_Z 1
_cell_length_a 10.6093(10)
_cell_length_b 16.0350(14)
_cell_length_c 16.5610(17)
_cell_measurement_reflns_used 8000
_cell_measurement_temperature 123
_cell_measurement_theta_max 25.88
_cell_measurement_theta_min 2.20
_cell_volume 2797.8(5)
_computing_cell_refinement 'STOE (1998)'
_computing_data_collection 'STOE (1998)'
_computing_data_reduction 'STOE (1998)'
_computing_molecular_graphics 'PLATON (Spek, 1990)'
_computing_publication_material 'PLATON (Spek, 2003)'
_computing_structure_refinement 'SHELXL-97 (Sheldrick, 1997)'
_computing_structure_solution 'SIR-97 (Altomare, 1993)'
_diffrn_ambient_temperature 123(1)
_diffrn_measured_fraction_theta_full 0.930
_diffrn_measured_fraction_theta_max 0.930
_diffrn_measurement_device_type 'STOE-IPDS diffractometer'
_diffrn_measurement_method rotation
_diffrn_radiation_monochromator graphite
_diffrn_radiation_source 'fine-focus sealed tube'
_diffrn_radiation_type 'Mo K\a'
_diffrn_radiation_wavelength 0.71073
_diffrn_reflns_av_R_equivalents 0.0422
_diffrn_reflns_av_sigmaI/netI 0.1066
_diffrn_reflns_limit_h_max 12
_diffrn_reflns_limit_h_min -12
_diffrn_reflns_limit_k_max 19
_diffrn_reflns_limit_k_min -19
_diffrn_reflns_limit_l_max 20
_diffrn_reflns_limit_l_min -20
_diffrn_reflns_number 28818
_diffrn_reflns_reduction_process ' ?'
_diffrn_reflns_theta_full 25.88
_diffrn_reflns_theta_max 25.88
_diffrn_reflns_theta_min 2.20
_diffrn_standards_decay_% 0
_diffrn_standards_interval_count 0
_diffrn_standards_interval_time 0
_diffrn_standards_number 0
_exptl_absorpt_coefficient_mu 5.147
_exptl_absorpt_correction_T_max 0.5962
_exptl_absorpt_correction_T_min 0.4382
_exptl_absorpt_correction_type numerical
_exptl_absorpt_process_details 'numerical from crystal shape (X-SHAPE, X-RED. STOE, 1996)'
_exptl_crystal_colour 'translucent brown'
_exptl_crystal_density_diffrn 2.152
_exptl_crystal_density_method 'Not Measured'
_exptl_crystal_description plate
_exptl_crystal_F_000 1760
_exptl_crystal_size_max 0.11
_exptl_crystal_size_mid 0.05
_exptl_crystal_size_min 0.05
_refine_diff_density_max 1.164
_refine_diff_density_min -0.689
_refine_diff_density_rms 0.177
_refine_ls_abs_structure_details 'Flack H.D. (1983), Acta Cryst. A39, 876-881'
_refine_ls_abs_structure_Flack 0.917(8)
_refine_ls_extinction_method none
_refine_ls_goodness_of_fit_ref 0.815
_refine_ls_hydrogen_treatment constr
_refine_ls_matrix_type full
_refine_ls_number_parameters 1108
_refine_ls_number_reflns 19997
_refine_ls_number_restraints 3
_refine_ls_restrained_S_all 0.815
_refine_ls_R_factor_all 0.0568
_refine_ls_R_factor_gt 0.0361
_refine_ls_shift/su_max 0.001
_refine_ls_shift/su_mean 0.000
_refine_ls_structure_factor_coef Fsqd
_refine_ls_weighting_details 'calc w=1/[\s^2^(Fo^2^)+(0.0332P)^2^]         where P=(Fo^2^+2Fc^2^)/3'
_refine_ls_weighting_scheme calc
_refine_ls_wR_factor_gt 0.0758
_refine_ls_wR_factor_ref 0.0792
_reflns_number_gt 14341
_reflns_number_total 19997
_reflns_threshold_expression I>2\s(I)
_cod_data_source_file ic062052gsi20061026_074427.cif
_cod_data_source_block e301
_cod_depositor_comments
;
The following automatic conversions were performed:
'_symmetry_cell_setting' value 'Triclinic' changed to 'triclinic'
according to '/home/saulius/struct/CIF-dictionaries/cif_core.dic'
dictionary named 'cif_core.dic' version 2.4.1 from 2010-06-29.

Automatic conversion script
Id: cif_fix_enum 1527 2010-12-29 10:47:43Z saulius 
;
_cod_original_cell_volume 2797.9(5)
_cod_database_code 4307550

loop_
_symmetry_equiv_pos_as_xyz
x,y,z

loop_
_atom_site_aniso_label
_atom_site_aniso_U_11
_atom_site_aniso_U_22
_atom_site_aniso_U_33
_atom_site_aniso_U_23
_atom_site_aniso_U_13
_atom_site_aniso_U_12
Mo1 0.0119(5) 0.0191(5) 0.0120(4) 0.0010(4) 0.0019(4) 0.0010(4)
Mo2 0.0115(4) 0.0198(5) 0.0104(4) 0.0001(4) 0.0010(3) 0.0015(4)
Mo3 0.0122(5) 0.0161(5) 0.0125(4) 0.0001(4) 0.0016(4) 0.0020(4)
Mo4 0.0130(5) 0.0153(5) 0.0113(4) -0.0011(4) 0.0010(4) 0.0015(4)
Mo5 0.0122(5) 0.0163(5) 0.0115(4) 0.0007(4) 0.0017(4) 0.0018(4)
Mo6 0.0120(5) 0.0157(5) 0.0115(4) 0.0010(4) 0.0014(3) 0.0012(4)
Mo7 0.0123(5) 0.0195(5) 0.0109(4) -0.0009(4) 0.0015(3) 0.0007(4)
Mo8 0.0121(5) 0.0208(6) 0.0106(4) -0.0008(4) 0.0023(4) -0.0006(4)
As1 0.0238(7) 0.0433(8) 0.0288(7) -0.0122(6) 0.0016(5) 0.0063(6)
As2 0.0233(6) 0.0476(9) 0.0243(6) 0.0116(6) 0.0040(5) 0.0039(6)
As3 0.0184(6) 0.0274(7) 0.0200(6) 0.0064(5) 0.0023(5) 0.0020(5)
As4 0.0181(6) 0.0198(7) 0.0235(6) -0.0017(5) 0.0015(5) 0.0029(5)
As5 0.0193(6) 0.0184(6) 0.0234(6) 0.0030(5) 0.0008(5) 0.0030(5)
As6 0.0175(6) 0.0263(7) 0.0183(6) -0.0057(5) 0.0013(5) 0.0025(5)
As7 0.0281(7) 0.0458(9) 0.0310(7) 0.0144(6) 0.0024(5) 0.0007(6)
As8 0.0242(7) 0.0540(9) 0.0257(7) -0.0111(6) 0.0038(5) 0.0039(7)
Cu1 0.0266(7) 0.0247(8) 0.0227(7) -0.0057(6) 0.0025(6) 0.0030(7)
Cu2 0.0305(8) 0.0231(8) 0.0246(7) -0.0072(6) 0.0034(6) 0.0047(7)
Cu3 0.0267(7) 0.0249(8) 0.0181(7) 0.0067(6) 0.0033(6) 0.0033(6)
Cu4 0.0268(7) 0.0345(9) 0.0171(7) -0.0019(6) 0.0035(6) 0.0054(7)
Cu5 0.0291(8) 0.0346(9) 0.0157(7) 0.0026(6) 0.0027(6) 0.0018(7)
Cu6 0.0260(7) 0.0255(8) 0.0171(7) -0.0043(6) 0.0029(5) 0.0043(7)
Cu7 0.0300(7) 0.0216(8) 0.0255(7) 0.0083(6) 0.0051(6) 0.0024(6)
Cu8 0.0278(8) 0.0235(8) 0.0244(7) 0.0085(6) 0.0042(6) 0.0024(7)
Cl1 0.0212(14) 0.0341(18) 0.0305(16) -0.0151(13) -0.0003(12) 0.0039(14)
Cl2 0.0218(15) 0.040(2) 0.052(2) -0.0224(16) 0.0056(14) 0.0006(15)
Cl3 0.0245(14) 0.0248(16) 0.0169(13) 0.0019(11) 0.0013(11) -0.0029(12)
Cl4 0.0195(13) 0.0270(16) 0.0223(13) 0.0027(12) 0.0022(11) 0.0052(12)
Cl5 0.0228(14) 0.0283(16) 0.0195(13) -0.0031(12) 0.0019(11) -0.0017(13)
Cl6 0.0233(14) 0.0267(16) 0.0178(13) -0.0025(11) 0.0008(10) 0.0085(13)
Cl7 0.0221(15) 0.039(2) 0.054(2) 0.0290(17) 0.0052(14) 0.0038(14)
Cl8 0.0200(14) 0.0344(18) 0.0386(17) 0.0180(14) -0.0004(12) -0.0024(13)
S1 0.0047(11) 0.0113(14) 0.0259(14) -0.0062(11) -0.0015(10) 0.0006(11)
S2 0.0090(12) 0.0112(14) 0.0261(14) 0.0126(12) 0.0038(11) 0.0017(11)
S3 0.0145(13) 0.0185(15) 0.0123(12) 0.0018(11) 0.0020(10) 0.0016(12)
S4 0.0126(13) 0.0289(17) 0.0085(12) -0.0018(11) 0.0012(10) 0.0010(12)
S5 0.0138(13) 0.0203(15) 0.0128(12) -0.0034(11) 0.0012(10) 0.0020(12)
S6 0.0132(13) 0.0172(15) 0.0151(13) -0.0030(11) -0.0004(10) 0.0013(12)
S7 0.0141(13) 0.0196(15) 0.0133(12) 0.0038(11) 0.0001(10) 0.0020(12)
S8 0.0138(13) 0.0296(17) 0.0095(12) 0.0006(11) 0.0025(10) -0.0018(12)
S9 0.0124(13) 0.0156(15) 0.0161(13) 0.0043(11) 0.0007(10) 0.0014(12)
S10 0.0052(11) 0.0061(13) 0.0238(13) 0.0064(10) -0.0001(10) -0.0011(10)
S11 0.0055(12) 0.0089(14) 0.0283(14) -0.0122(11) -0.0016(10) 0.0001(11)
S12 0.0140(13) 0.0191(15) 0.0116(12) 0.0017(11) 0.0014(10) 0.0021(12)
C1 0.008(5) 0.031(7) 0.018(6) 0.003(5) 0.001(4) -0.009(5)
C2 0.008(5) 0.027(7) 0.017(5) 0.001(5) -0.001(4) 0.007(5)
C3 0.011(6) 0.031(7) 0.017(6) 0.006(5) 0.001(4) 0.009(5)
C4 0.012(5) 0.036(7) 0.019(6) 0.002(5) 0.005(4) 0.005(5)
C5 0.010(6) 0.031(7) 0.012(5) 0.001(5) 0.000(4) 0.004(5)
C6 0.027(6) 0.023(7) 0.019(6) -0.001(5) -0.002(5) -0.004(6)
C7 0.018(6) 0.032(7) 0.010(5) 0.002(5) -0.002(4) -0.005(5)
C8 0.021(6) 0.018(6) 0.027(6) 0.000(5) -0.003(5) -0.001(5)
C9 0.009(5) 0.031(7) 0.033(6) -0.005(5) -0.001(5) 0.005(5)
C10 0.010(5) 0.032(7) 0.020(6) 0.003(5) -0.002(4) -0.004(5)
C11 0.005(5) 0.020(6) 0.021(6) -0.006(5) -0.001(4) 0.003(5)
C12 0.004(5) 0.034(7) 0.017(6) -0.003(5) 0.002(4) -0.004(5)
C13 0.007(5) 0.024(7) 0.015(5) -0.002(5) -0.002(4) 0.001(5)
C14 0.012(5) 0.023(7) 0.017(5) -0.004(5) -0.003(4) 0.005(5)
C15 0.010(6) 0.044(8) 0.019(6) 0.004(5) -0.001(5) 0.008(6)
C16 0.027(7) 0.032(8) 0.014(6) -0.001(5) 0.003(5) -0.006(6)
C17 0.015(6) 0.027(7) 0.020(6) 0.001(5) 0.003(4) 0.004(5)
C18 0.021(6) 0.035(8) 0.026(6) 0.010(6) 0.001(5) 0.000(6)
C19 0.018(6) 0.033(7) 0.029(6) -0.004(5) -0.004(5) -0.002(6)
C20 0.014(6) 0.035(8) 0.033(7) 0.004(6) 0.005(5) 0.010(6)
C21 0.013(6) 0.017(6) 0.012(5) -0.001(4) -0.002(4) -0.002(5)
C22 0.006(5) 0.022(6) 0.021(6) 0.002(5) 0.003(4) 0.007(5)
C23 0.009(5) 0.012(6) 0.021(6) 0.002(4) 0.010(4) 0.001(5)
C24 0.014(6) 0.029(7) 0.015(6) -0.009(5) 0.004(4) -0.001(5)
C25 0.008(5) 0.019(6) 0.013(5) -0.008(4) -0.003(4) 0.000(5)
C26 0.013(5) 0.027(7) 0.017(5) -0.001(5) -0.002(4) -0.004(5)
C27 0.033(7) 0.016(6) 0.022(6) -0.006(5) -0.007(5) -0.001(6)
C28 0.016(6) 0.016(6) 0.033(6) -0.004(5) -0.004(5) 0.002(5)
C29 0.019(6) 0.023(7) 0.018(6) -0.008(5) 0.007(5) 0.006(5)
C30 0.017(6) 0.032(7) 0.011(5) 0.008(5) 0.003(4) 0.006(5)
C31 0.007(5) 0.028(7) 0.014(5) -0.001(5) 0.000(4) 0.005(5)
C32 0.014(6) 0.021(7) 0.019(6) 0.003(5) -0.004(4) 0.005(5)
C33 0.006(5) 0.022(7) 0.016(5) -0.006(5) 0.000(4) 0.003(5)
C34 0.013(5) 0.021(6) 0.010(5) 0.004(4) 0.003(4) 0.003(5)
C35 0.014(6) 0.030(7) 0.018(6) -0.007(5) 0.003(4) 0.011(6)
C36 0.018(6) 0.032(8) 0.026(6) -0.002(5) -0.002(5) 0.001(6)
C37 0.015(6) 0.021(6) 0.015(5) -0.001(5) -0.001(4) -0.002(5)
C38 0.016(6) 0.016(6) 0.021(6) -0.006(5) 0.004(4) 0.000(5)
C39 0.016(6) 0.033(7) 0.020(6) -0.001(5) -0.005(4) 0.003(5)
C40 0.020(6) 0.026(7) 0.012(5) -0.004(5) -0.001(4) 0.004(5)
C41 0.005(5) 0.020(6) 0.018(5) -0.002(5) -0.003(4) 0.005(5)
C42 0.008(5) 0.024(7) 0.019(6) 0.005(5) 0.002(4) 0.003(5)
C43 0.014(5) 0.018(6) 0.016(5) 0.006(5) 0.002(4) 0.002(5)
C44 0.015(6) 0.029(7) 0.012(5) -0.001(5) -0.002(4) 0.006(5)
C45 0.011(5) 0.019(6) 0.014(5) -0.001(5) -0.001(4) -0.002(5)
C46 0.020(6) 0.019(6) 0.023(6) -0.002(5) -0.001(5) 0.003(5)
C47 0.024(6) 0.025(7) 0.013(5) 0.005(5) -0.003(5) -0.004(5)
C48 0.014(5) 0.024(7) 0.016(5) 0.006(5) 0.004(4) -0.006(5)
C50 0.030(7) 0.031(7) 0.009(5) 0.005(5) 0.010(5) 0.013(6)
C51 0.012(5) 0.015(6) 0.016(5) 0.008(5) 0.001(4) 0.003(5)
C52 0.013(6) 0.026(7) 0.022(6) 0.002(5) -0.005(5) 0.007(5)
C53 0.012(6) 0.029(7) 0.014(5) 0.007(5) -0.001(4) 0.005(5)
C54 0.015(6) 0.017(6) 0.017(6) 0.000(5) -0.002(4) 0.002(5)
C55 0.013(6) 0.026(7) 0.009(5) -0.002(5) -0.004(4) -0.002(5)
C57 0.026(6) 0.021(6) 0.007(5) 0.001(4) -0.005(4) 0.006(5)
C58 0.017(6) 0.021(7) 0.023(6) 0.006(5) 0.000(5) 0.000(5)
C59 0.023(6) 0.033(7) 0.012(5) -0.003(5) 0.004(5) 0.001(6)
C60 0.020(6) 0.017(6) 0.023(6) -0.002(5) 0.005(5) 0.002(5)
C61 0.015(6) 0.025(7) 0.015(6) -0.004(5) -0.002(4) -0.003(5)
C62 0.011(6) 0.024(7) 0.018(6) -0.005(5) -0.005(4) -0.002(5)
C63 0.015(6) 0.035(7) 0.014(5) -0.009(5) 0.000(4) 0.008(6)
C64 0.014(6) 0.033(7) 0.017(6) -0.008(5) -0.002(4) 0.005(6)
C65 0.010(5) 0.028(7) 0.007(5) 0.004(5) 0.003(4) -0.003(5)
C66 0.018(6) 0.028(7) 0.026(6) -0.002(5) -0.007(5) -0.004(6)
C67 0.010(5) 0.028(7) 0.026(6) -0.003(5) 0.000(4) -0.010(5)
C68 0.028(7) 0.035(8) 0.015(6) 0.001(5) -0.007(5) 0.002(6)
C69 0.031(7) 0.027(7) 0.015(6) -0.006(5) 0.001(5) 0.005(6)
C70 0.017(6) 0.033(7) 0.018(6) -0.007(5) -0.003(5) 0.003(5)
C71 0.006(5) 0.027(7) 0.019(6) 0.001(5) -0.005(4) -0.002(5)
C72 0.009(5) 0.035(8) 0.014(5) -0.003(5) 0.000(4) -0.005(5)
C73 0.008(5) 0.027(7) 0.022(6) -0.003(5) 0.008(4) -0.004(5)
C74 0.011(6) 0.029(7) 0.019(6) -0.005(5) -0.003(4) 0.000(5)
C75 0.012(5) 0.026(7) 0.013(5) -0.004(5) -0.001(4) -0.002(5)
C76 0.023(6) 0.021(7) 0.031(7) -0.003(5) 0.001(5) -0.004(6)
C77 0.018(6) 0.041(8) 0.029(6) -0.008(6) 0.001(5) 0.009(6)
C78 0.017(6) 0.035(7) 0.018(6) 0.008(5) 0.003(4) -0.005(5)
C79 0.033(7) 0.034(8) 0.014(5) -0.004(5) -0.001(5) 0.004(6)
C80 0.008(5) 0.035(7) 0.021(6) 0.002(5) -0.001(4) 0.002(5)

loop_
_atom_site_label
_atom_site_type_symbol
_atom_site_thermal_displace_type
_atom_site_fract_x
_atom_site_fract_y
_atom_site_fract_z
_atom_site_occupancy
_atom_site_U_iso_or_equiv
_atom_site_calc_flag
_atom_site_refinement_flags
Mo1 Mo Uani -0.19760(8) 0.99542(6) 0.83295(5) 1.000 0.0143(3) . .
Mo2 Mo Uani 0.04754(8) 1.01417(6) 0.85804(5) 1.000 0.0139(3) . .
Mo3 Mo Uani -0.12601(8) 0.46481(6) 0.49214(5) 1.000 0.0135(3) . .
Mo4 Mo Uani 0.11951(8) 0.48215(5) 0.51654(5) 1.000 0.0132(3) . .
Mo5 Mo Uani 0.13936(8) 0.98147(6) 0.33210(5) 1.000 0.0133(3) . .
Mo6 Mo Uani -0.10578(8) 0.96423(5) 0.30734(5) 1.000 0.0131(3) . .
Mo7 Mo Uani -0.03601(8) 0.50544(6) -0.03537(5) 1.000 0.0143(3) . .
Mo8 Mo Uani 0.20885(8) 0.51998(6) -0.01020(5) 1.000 0.0146(3) . .
As1 As Uani -0.09294(11) 1.10346(9) 0.94250(7) 1.000 0.0318(4) . .
As2 As Uani -0.09424(11) 0.93257(9) 0.96265(7) 1.000 0.0316(4) . .
As3 As Uani -0.02206(10) 0.38270(7) 0.60998(6) 1.000 0.0219(4) . .
As4 As Uani 0.00558(10) 0.34212(7) 0.45019(7) 1.000 0.0204(4) . .
As5 As Uani 0.00624(10) 0.84083(7) 0.37453(7) 1.000 0.0203(3) . .
As6 As Uani 0.03520(10) 0.88306(7) 0.21448(6) 1.000 0.0207(4) . .
As7 As Uani 0.10562(12) 0.61370(9) -0.11843(8) 1.000 0.0351(4) . .
As8 As Uani 0.10460(12) 0.44288(9) -0.14078(7) 1.000 0.0346(4) . .
Cu1 Cu Uani -0.03601(13) 0.86850(9) 0.65541(8) 1.000 0.0246(4) . .
Cu2 Cu Uani -0.01475(13) 0.70963(9) 0.55569(8) 1.000 0.0259(4) . .
Cu3 Cu Uani -0.03654(13) 1.09682(9) 0.63664(8) 1.000 0.0231(4) . .
Cu4 Cu Uani -0.00860(13) 1.14876(9) 0.47642(8) 1.000 0.0259(4) . .
Cu5 Cu Uani 0.02368(13) 0.65023(9) 0.34732(8) 1.000 0.0265(5) . .
Cu6 Cu Uani 0.04991(13) 0.59971(9) 0.18727(8) 1.000 0.0227(4) . .
Cu7 Cu Uani 0.02768(13) 1.20956(8) 0.26681(8) 1.000 0.0256(4) . .
Cu8 Cu Uani 0.04786(13) 1.37119(9) 0.16598(8) 1.000 0.0251(4) . .
Cl1 Cl Uani 0.1395(3) 0.80253(19) 0.62308(17) 1.000 0.0287(9) . .
Cl2 Cl Uani -0.1905(3) 0.7727(2) 0.5946(2) 1.000 0.0381(11) . .
Cl3 Cl Uani 0.1341(3) 1.18055(17) 0.58819(15) 1.000 0.0225(8) . .
Cl4 Cl Uani -0.1878(2) 1.15220(17) 0.55471(16) 1.000 0.0227(8) . .
Cl5 Cl Uani 0.2026(3) 0.67628(18) 0.26913(16) 1.000 0.0239(8) . .
Cl6 Cl Uani -0.1199(2) 0.66026(17) 0.23602(15) 1.000 0.0222(8) . .
Cl7 Cl Uani 0.2022(3) 1.2981(2) 0.2275(2) 1.000 0.0381(11) . .
Cl8 Cl Uani -0.1263(3) 1.27949(19) 0.19803(18) 1.000 0.0314(9) . .
S1 S Uani -0.0703(2) 1.13370(16) 0.81220(15) 1.000 0.0141(8) . .
S2 S Uani -0.0740(2) 0.87079(16) 0.84328(16) 1.000 0.0152(8) . .
S3 S Uani -0.0509(2) 0.98869(16) 0.71702(14) 1.000 0.0151(8) . .
S4 S Uani -0.0236(2) 0.51988(18) 0.62283(14) 1.000 0.0168(8) . .
S5 S Uani 0.0195(2) 0.45724(17) 0.37875(14) 1.000 0.0156(8) . .
S6 S Uani 0.0027(2) 0.60577(17) 0.47190(15) 1.000 0.0152(8) . .
S7 S Uani -0.0055(2) 0.95524(17) 0.44564(15) 1.000 0.0157(8) . .
S8 S Uani 0.0381(2) 1.02005(18) 0.20132(14) 1.000 0.0179(8) . .
S9 S Uani 0.0114(2) 1.10443(16) 0.35183(15) 1.000 0.0147(8) . .
S10 S Uani 0.0844(2) 0.64131(15) 0.01297(15) 1.000 0.0118(7) . .
S11 S Uani 0.0821(2) 0.37803(16) -0.02133(16) 1.000 0.0144(8) . .
S12 S Uani 0.0628(2) 0.49343(16) 0.10527(14) 1.000 0.0149(8) . .
C1 C Uani -0.3832(10) 0.9063(7) 0.7968(6) 1.000 0.020(3) . .
C2 C Uani -0.3735(10) 0.9738(7) 0.7398(6) 1.000 0.017(3) . .
C3 C Uani -0.3841(10) 1.0497(7) 0.7822(6) 1.000 0.019(4) . .
C4 C Uani -0.3971(10) 1.0330(8) 0.8668(6) 1.000 0.022(3) . .
C5 C Uani -0.3970(10) 0.9423(7) 0.8757(6) 1.000 0.018(3) . .
C6 C Uani -0.3878(11) 0.8150(7) 0.7771(7) 1.000 0.024(4) . .
C7 C Uani -0.3679(10) 0.9613(7) 0.6499(6) 1.000 0.021(3) . .
C8 C Uani -0.3838(11) 1.1371(7) 0.7452(7) 1.000 0.022(3) . .
C9 C Uani -0.4260(10) 1.0934(8) 0.9308(7) 1.000 0.024(3) . .
C10 C Uani -0.4245(10) 0.8958(7) 0.9518(6) 1.000 0.021(3) . .
C11 C Uani 0.2403(9) 0.9553(7) 0.8587(6) 1.000 0.015(3) . .
C12 C Uani 0.2518(10) 1.0243(8) 0.8046(6) 1.000 0.019(3) . .
C13 C Uani 0.2415(10) 1.0978(7) 0.8492(6) 1.000 0.016(3) . .
C14 C Uani 0.2244(10) 1.0773(7) 0.9338(6) 1.000 0.017(3) . .
C15 C Uani 0.2258(10) 0.9878(8) 0.9381(7) 1.000 0.024(4) . .
C16 C Uani 0.2534(11) 0.8651(7) 0.8361(7) 1.000 0.025(4) . .
C17 C Uani 0.2785(10) 1.0191(7) 0.7159(6) 1.000 0.021(4) . .
C18 C Uani 0.2580(11) 1.1887(8) 0.8180(7) 1.000 0.028(4) . .
C19 C Uani 0.2257(11) 1.1373(8) 1.0017(7) 1.000 0.027(4) . .
C20 C Uani 0.2267(11) 0.9385(8) 1.0144(7) 1.000 0.027(4) . .
C21 C Uani -0.3095(10) 0.3822(7) 0.4448(6) 1.000 0.014(3) . .
C22 C Uani -0.3008(9) 0.4575(7) 0.4012(6) 1.000 0.016(3) . .
C23 C Uani -0.3149(9) 0.5253(6) 0.4547(6) 1.000 0.014(3) . .
C24 C Uani -0.3270(10) 0.4914(7) 0.5338(6) 1.000 0.020(4) . .
C25 C Uani -0.3261(10) 0.4022(7) 0.5296(6) 1.000 0.014(3) . .
C26 C Uani -0.3173(10) 0.2974(7) 0.4081(6) 1.000 0.020(3) . .
C27 C Uani -0.2972(12) 0.4637(7) 0.3102(6) 1.000 0.024(4) . .
C28 C Uani -0.3203(11) 0.6152(7) 0.4329(7) 1.000 0.022(3) . .
C29 C Uani -0.3542(10) 0.5396(7) 0.6104(6) 1.000 0.020(4) . .
C30 C Uani -0.3546(10) 0.3401(7) 0.5945(6) 1.000 0.020(3) . .
C31 C Uani 0.3153(9) 0.5693(7) 0.5170(6) 1.000 0.016(3) . .
C32 C Uani 0.3224(10) 0.5013(7) 0.4640(6) 1.000 0.018(4) . .
C33 C Uani 0.3122(10) 0.4248(7) 0.5091(6) 1.000 0.015(3) . .
C34 C Uani 0.2980(10) 0.4484(7) 0.5931(6) 1.000 0.015(3) . .
C35 C Uani 0.2958(10) 0.5356(7) 0.5963(6) 1.000 0.020(4) . .
C36 C Uani 0.3301(11) 0.6589(8) 0.4962(7) 1.000 0.026(4) . .
C37 C Uani 0.3490(10) 0.5049(7) 0.3752(6) 1.000 0.017(3) . .
C38 C Uani 0.3324(10) 0.3400(7) 0.4763(6) 1.000 0.018(3) . .
C39 C Uani 0.2991(10) 0.3877(8) 0.6634(6) 1.000 0.023(4) . .
C40 C Uani 0.2961(11) 0.5896(7) 0.6716(6) 1.000 0.019(3) . .
C41 C Uani 0.3266(9) 1.0699(7) 0.3687(6) 1.000 0.014(3) . .
C42 C Uani 0.3399(10) 1.0362(7) 0.2898(6) 1.000 0.017(3) . .
C43 C Uani 0.3398(10) 0.9487(7) 0.2946(6) 1.000 0.016(3) . .
C44 C Uani 0.3235(10) 0.9255(7) 0.3794(6) 1.000 0.019(3) . .
C45 C Uani 0.3168(10) 1.0011(7) 0.4234(6) 1.000 0.015(3) . .
C46 C Uani 0.3352(11) 1.1600(7) 0.3913(7) 1.000 0.021(3) . .
C47 C Uani 0.3644(11) 1.0881(7) 0.2134(6) 1.000 0.021(3) . .
C48 C Uani 0.3641(10) 0.8882(7) 0.2280(6) 1.000 0.019(3) . .
C49 C Uiso 0.3296(11) 0.8401(7) 0.4145(7) 1.000 0.022(2) . .
C50 C Uani 0.3139(11) 1.0108(7) 0.5151(6) 1.000 0.022(4) . .
C51 C Uani -0.2839(10) 0.9051(7) 0.2294(6) 1.000 0.014(3) . .
C52 C Uani -0.2832(10) 0.9934(7) 0.2271(7) 1.000 0.020(4) . .
C53 C Uani -0.2990(10) 1.0252(7) 0.3060(6) 1.000 0.018(3) . .
C54 C Uani -0.3103(10) 0.9542(7) 0.3595(6) 1.000 0.016(3) . .
C55 C Uani -0.3013(10) 0.8804(7) 0.3142(6) 1.000 0.016(3) . .
C56 C Uiso -0.2864(10) 0.8469(7) 0.1593(6) 1.000 0.017(2) . .
C57 C Uani -0.2789(11) 1.0459(7) 0.1511(6) 1.000 0.018(3) . .
C58 C Uani -0.3135(11) 1.1125(7) 0.3289(7) 1.000 0.021(4) . .
C59 C Uani -0.3375(11) 0.9584(8) 0.4480(6) 1.000 0.023(3) . .
C60 C Uani -0.3245(11) 0.7921(7) 0.3425(6) 1.000 0.020(3) . .
C61 C Uani -0.2315(10) 0.4200(7) -0.0377(6) 1.000 0.019(4) . .
C62 C Uani -0.2140(10) 0.4559(7) -0.1164(6) 1.000 0.018(4) . .
C63 C Uani -0.2128(10) 0.5458(8) -0.1106(6) 1.000 0.021(3) . .
C64 C Uani -0.2276(10) 0.5649(8) -0.0249(6) 1.000 0.021(4) . .
C65 C Uani -0.2400(10) 0.4871(7) 0.0188(6) 1.000 0.015(3) . .
C66 C Uani -0.2477(11) 0.3273(7) -0.0205(7) 1.000 0.025(4) . .
C67 C Uani -0.2181(10) 0.4067(7) -0.1940(7) 1.000 0.022(3) . .
C68 C Uani -0.2145(11) 0.6062(8) -0.1767(6) 1.000 0.026(4) . .
C69 C Uani -0.2435(11) 0.6491(7) 0.0106(6) 1.000 0.024(4) . .
C70 C Uani -0.2673(11) 0.4781(8) 0.1065(6) 1.000 0.023(4) . .
C71 C Uani 0.3931(10) 0.4574(7) 0.0247(6) 1.000 0.018(3) . .
C72 C Uani 0.4089(10) 0.4955(8) -0.0539(6) 1.000 0.020(4) . .
C73 C Uani 0.4068(10) 0.5831(7) -0.0429(6) 1.000 0.019(3) . .
C74 C Uani 0.3948(10) 0.6000(7) 0.0414(6) 1.000 0.020(4) . .
C75 C Uani 0.3867(10) 0.5220(7) 0.0827(6) 1.000 0.017(3) . .
C76 C Uani 0.3985(11) 0.3641(7) 0.0410(7) 1.000 0.026(4) . .
C77 C Uani 0.4368(11) 0.4515(8) -0.1299(7) 1.000 0.029(4) . .
C78 C Uani 0.4348(10) 0.6501(7) -0.1051(6) 1.000 0.024(4) . .
C79 C Uani 0.4008(12) 0.6855(7) 0.0819(6) 1.000 0.027(4) . .
C80 C Uani 0.3805(10) 0.5117(8) 0.1725(6) 1.000 0.021(3) . .
H6A H Uiso -0.35420 0.78570 0.82360 1.000 0.0280 calc R
H6B H Uiso -0.33650 0.80750 0.73040 1.000 0.0280 calc R
H6C H Uiso -0.47590 0.79210 0.76430 1.000 0.0280 calc R
H7A H Uiso -0.45400 0.94720 0.62630 1.000 0.0250 calc R
H7B H Uiso -0.31670 0.91550 0.63910 1.000 0.0250 calc R
H7C H Uiso -0.32930 1.01300 0.62580 1.000 0.0250 calc R
H8A H Uiso -0.33030 1.14090 0.69830 1.000 0.0270 calc R
H8B H Uiso -0.35030 1.17980 0.78550 1.000 0.0270 calc R
H8C H Uiso -0.47070 1.14650 0.72800 1.000 0.0270 calc R
H9A H Uiso -0.37680 1.14780 0.92290 1.000 0.0290 calc R
H9B H Uiso -0.40340 1.07190 0.98410 1.000 0.0290 calc R
H9C H Uiso -0.51680 1.10020 0.92730 1.000 0.0290 calc R
H10A H Uiso -0.51130 0.86770 0.94780 1.000 0.0250 calc R
H10B H Uiso -0.41570 0.93530 0.99760 1.000 0.0250 calc R
H10C H Uiso -0.36450 0.85390 0.95990 1.000 0.0250 calc R
H16A H Uiso 0.34310 0.85550 0.84060 1.000 0.0300 calc R
H16B H Uiso 0.22060 0.85390 0.78040 1.000 0.0300 calc R
H16C H Uiso 0.20500 0.82750 0.87270 1.000 0.0300 calc R
H17A H Uiso 0.24240 1.06480 0.68710 1.000 0.0250 calc R
H17B H Uiso 0.24000 0.96510 0.69340 1.000 0.0250 calc R
H17C H Uiso 0.37040 1.02410 0.70970 1.000 0.0250 calc R
H18A H Uiso 0.34870 1.20790 0.81580 1.000 0.0330 calc R
H18B H Uiso 0.21830 1.22520 0.85460 1.000 0.0330 calc R
H18C H Uiso 0.21760 1.19050 0.76380 1.000 0.0330 calc R
H19A H Uiso 0.17940 1.11040 1.04620 1.000 0.0330 calc R
H19B H Uiso 0.18490 1.18640 0.98380 1.000 0.0330 calc R
H19C H Uiso 0.31360 1.15500 1.02020 1.000 0.0330 calc R
H20A H Uiso 0.19590 0.87970 1.00230 1.000 0.0320 calc R
H20B H Uiso 0.17140 0.96140 1.05270 1.000 0.0320 calc R
H20C H Uiso 0.31350 0.94200 1.03810 1.000 0.0320 calc R
H26A H Uiso -0.40460 0.28040 0.38780 1.000 0.0240 calc R
H26B H Uiso -0.29260 0.25750 0.44890 1.000 0.0240 calc R
H26C H Uiso -0.26000 0.29810 0.36320 1.000 0.0240 calc R
H27A H Uiso -0.38340 0.45170 0.28610 1.000 0.0290 calc R
H27B H Uiso -0.24350 0.42290 0.28990 1.000 0.0290 calc R
H27C H Uiso -0.26230 0.52040 0.29560 1.000 0.0290 calc R
H28A H Uiso -0.40740 0.62380 0.41550 1.000 0.0260 calc R
H28B H Uiso -0.26370 0.62970 0.38870 1.000 0.0260 calc R
H28C H Uiso -0.29330 0.65110 0.48000 1.000 0.0260 calc R
H29A H Uiso -0.32740 0.59940 0.60370 1.000 0.0240 calc R
H29B H Uiso -0.30730 0.51860 0.65690 1.000 0.0240 calc R
H29C H Uiso -0.44540 0.53140 0.61940 1.000 0.0240 calc R
H30A H Uiso -0.30320 0.35760 0.64360 1.000 0.0240 calc R
H30B H Uiso -0.33450 0.28480 0.57680 1.000 0.0240 calc R
H30C H Uiso -0.44480 0.33700 0.60590 1.000 0.0240 calc R
H36A H Uiso 0.41570 0.68380 0.51310 1.000 0.0310 calc R
H36B H Uiso 0.26730 0.68780 0.52390 1.000 0.0310 calc R
H36C H Uiso 0.31710 0.66480 0.43760 1.000 0.0310 calc R
H37A H Uiso 0.32540 0.55780 0.35290 1.000 0.0210 calc R
H37B H Uiso 0.29920 0.45770 0.34670 1.000 0.0210 calc R
H37C H Uiso 0.43960 0.50140 0.36840 1.000 0.0210 calc R
H38A H Uiso 0.28950 0.33170 0.42280 1.000 0.0210 calc R
H38B H Uiso 0.29740 0.29650 0.51290 1.000 0.0210 calc R
H38C H Uiso 0.42350 0.33650 0.47200 1.000 0.0210 calc R
H39A H Uiso 0.38670 0.38530 0.68400 1.000 0.0280 calc R
H39B H Uiso 0.26270 0.33170 0.64480 1.000 0.0280 calc R
H39C H Uiso 0.24870 0.40690 0.70660 1.000 0.0280 calc R
H40A H Uiso 0.25420 0.55680 0.71450 1.000 0.0230 calc R
H40B H Uiso 0.25050 0.63840 0.65960 1.000 0.0230 calc R
H40C H Uiso 0.38390 0.60860 0.68960 1.000 0.0230 calc R
H46A H Uiso 0.41960 1.17780 0.41610 1.000 0.0250 calc R
H46B H Uiso 0.27040 1.16860 0.43000 1.000 0.0250 calc R
H46C H Uiso 0.32140 1.19320 0.34290 1.000 0.0250 calc R
H47A H Uiso 0.45530 1.10660 0.21140 1.000 0.0260 calc R
H47B H Uiso 0.31700 1.13730 0.21450 1.000 0.0260 calc R
H47C H Uiso 0.33660 1.05370 0.16550 1.000 0.0260 calc R
H48A H Uiso 0.31180 0.89870 0.17960 1.000 0.0220 calc R
H48B H Uiso 0.34230 0.83050 0.24580 1.000 0.0220 calc R
H48C H Uiso 0.45400 0.89640 0.21540 1.000 0.0220 calc R
H49A H Uiso 0.41790 0.83270 0.43010 1.000 0.0260 calc R
H49B H Uiso 0.29680 0.79730 0.37410 1.000 0.0260 calc R
H49C H Uiso 0.27810 0.83430 0.46220 1.000 0.0260 calc R
H50A H Uiso 0.27010 0.95980 0.53760 1.000 0.0270 calc R
H50B H Uiso 0.26880 1.05900 0.52810 1.000 0.0270 calc R
H50C H Uiso 0.40090 1.01970 0.53830 1.000 0.0270 calc R
H56A H Uiso -0.37440 0.83220 0.13910 1.000 0.0200 calc R
H56B H Uiso -0.24960 0.79590 0.17600 1.000 0.0200 calc R
H56C H Uiso -0.23700 0.87410 0.11630 1.000 0.0200 calc R
H57A H Uiso -0.36500 1.04610 0.12710 1.000 0.0210 calc R
H57B H Uiso -0.22530 1.02210 0.11230 1.000 0.0210 calc R
H57C H Uiso -0.24370 1.10360 0.16490 1.000 0.0210 calc R
H58A H Uiso -0.25960 1.15090 0.29600 1.000 0.0240 calc R
H58B H Uiso -0.28800 1.12170 0.38620 1.000 0.0240 calc R
H58C H Uiso -0.40230 1.12280 0.31990 1.000 0.0240 calc R
H59A H Uiso -0.42690 0.96640 0.45370 1.000 0.0270 calc R
H59B H Uiso -0.28370 1.00550 0.47380 1.000 0.0270 calc R
H59C H Uiso -0.31940 0.90590 0.47400 1.000 0.0270 calc R
H60A H Uiso -0.29220 0.78890 0.39870 1.000 0.0240 calc R
H60B H Uiso -0.28060 0.75550 0.30830 1.000 0.0240 calc R
H60C H Uiso -0.41580 0.77400 0.33920 1.000 0.0240 calc R
H66A H Uiso -0.22230 0.31820 0.03610 1.000 0.0300 calc R
H66B H Uiso -0.19450 0.29830 -0.05580 1.000 0.0300 calc R
H66C H Uiso -0.33680 0.30520 -0.03050 1.000 0.0300 calc R
H67A H Uiso -0.30080 0.40860 -0.22240 1.000 0.0270 calc R
H67B H Uiso -0.20540 0.34830 -0.18220 1.000 0.0270 calc R
H67C H Uiso -0.15090 0.43110 -0.22810 1.000 0.0270 calc R
H68A H Uiso -0.16090 0.58980 -0.21940 1.000 0.0320 calc R
H68B H Uiso -0.18210 0.66220 -0.15610 1.000 0.0320 calc R
H68C H Uiso -0.30170 0.60700 -0.19860 1.000 0.0320 calc R
H69A H Uiso -0.33400 0.65380 0.01670 1.000 0.0290 calc R
H69B H Uiso -0.20850 0.69320 -0.02530 1.000 0.0290 calc R
H69C H Uiso -0.19860 0.65540 0.06360 1.000 0.0290 calc R
H70A H Uiso -0.35520 0.48880 0.11450 1.000 0.0270 calc R
H70B H Uiso -0.20950 0.51870 0.13850 1.000 0.0270 calc R
H70C H Uiso -0.25530 0.42110 0.12380 1.000 0.0270 calc R
H76A H Uiso 0.48660 0.35390 0.05400 1.000 0.0310 calc R
H76B H Uiso 0.36640 0.33120 -0.00710 1.000 0.0310 calc R
H76C H Uiso 0.34620 0.34730 0.08670 1.000 0.0310 calc R
H77A H Uiso 0.41060 0.48350 -0.17670 1.000 0.0350 calc R
H77B H Uiso 0.39000 0.39530 -0.13200 1.000 0.0350 calc R
H77C H Uiso 0.52800 0.44670 -0.13080 1.000 0.0350 calc R
H78A H Uiso 0.52170 0.67700 -0.09550 1.000 0.0290 calc R
H78B H Uiso 0.37490 0.69220 -0.10100 1.000 0.0290 calc R
H78C H Uiso 0.42590 0.62460 -0.15930 1.000 0.0290 calc R
H79A H Uiso 0.34410 0.68240 0.12720 1.000 0.0320 calc R
H79B H Uiso 0.37400 0.72640 0.04270 1.000 0.0320 calc R
H79C H Uiso 0.48790 0.70310 0.10200 1.000 0.0320 calc R
H80A H Uiso 0.34630 0.45410 0.18440 1.000 0.0260 calc R
H80B H Uiso 0.32530 0.55100 0.19400 1.000 0.0260 calc R
H80C H Uiso 0.46600 0.52340 0.19790 1.000 0.0260 calc R

loop_
_atom_type_symbol
_atom_type_description
_atom_type_scat_dispersion_real
_atom_type_scat_dispersion_imag
_atom_type_scat_source
S S 0.1246 0.1234 'International Tables Vol C Tables 4.2.6.8 and 6.1.1.4'
Mo Mo -1.6832 0.6857 'International Tables Vol C Tables 4.2.6.8 and 6.1.1.4'
Cu Cu 0.3201 1.2651 'International Tables Vol C Tables 4.2.6.8 and 6.1.1.4'
Cl Cl 0.1484 0.1585 'International Tables Vol C Tables 4.2.6.8 and 6.1.1.4'
As As 0.0499 2.0058 'International Tables Vol C Tables 4.2.6.8 and 6.1.1.4'
H H 0.0000 0.0000 'International Tables Vol C Tables 4.2.6.8 and 6.1.1.4'
C C 0.0033 0.0016 'International Tables Vol C Tables 4.2.6.8 and 6.1.1.4'

loop_
_exptl_crystal_face_index_h_
_exptl_crystal_face_index_k
_exptl_crystal_face_index_l
_exptl_crystal_face_perp_dist
0 0 -1 0.0431
0 0 1 0.0150
-1 0 0 0.0250
1 0 0 0.0300
0 1 0 0.0300
0 -1 0 0.0825

loop_
_geom_angle_atom_site_label_1
_geom_angle_atom_site_label_2
_geom_angle_atom_site_label_3
_geom_angle
_geom_angle_site_symmetry_1
_geom_angle_site_symmetry_2
_geom_angle_site_symmetry_3
_geom_angle_publ_flag
Mo2 Mo1 As1 60.12(4) . . . yes
Mo2 Mo1 As2 59.95(4) . . . yes
Mo2 Mo1 S1 58.72(6) . . . yes
Mo2 Mo1 S2 58.98(6) . . . yes
Mo2 Mo1 S3 58.97(6) . . . yes
Mo2 Mo1 C1 148.5(3) . . . yes
Mo2 Mo1 C2 148.3(3) . . . yes
Mo2 Mo1 C3 149.0(3) . . . yes
Mo2 Mo1 C4 148.6(3) . . . yes
Mo2 Mo1 C5 148.9(3) . . . yes
As1 Mo1 As2 63.48(5) . . . yes
As1 Mo1 S1 51.56(7) . . . yes
As1 Mo1 S2 105.81(7) . . . yes
As1 Mo1 S3 109.58(7) . . . yes
As1 Mo1 C1 143.9(3) . . . yes
As1 Mo1 C2 141.2(3) . . . yes
As1 Mo1 C3 106.3(3) . . . yes
As1 Mo1 C4 88.5(3) . . . yes
As1 Mo1 C5 108.1(3) . . . yes
As2 Mo1 S1 105.49(7) . . . yes
As2 Mo1 S2 51.55(7) . . . yes
As2 Mo1 S3 109.25(7) . . . yes
As2 Mo1 C1 107.1(3) . . . yes
As2 Mo1 C2 142.6(3) . . . yes
As2 Mo1 C3 142.9(2) . . . yes
As2 Mo1 C4 107.5(3) . . . yes
As2 Mo1 C5 88.9(3) . . . yes
S1 Mo1 S2 115.86(8) . . . yes
S1 Mo1 S3 68.41(8) . . . yes
S1 Mo1 C1 146.7(3) . . . yes
S1 Mo1 C2 111.6(3) . . . yes
S1 Mo1 C3 90.7(3) . . . yes
S1 Mo1 C4 103.4(3) . . . yes
S1 Mo1 C5 139.5(3) . . . yes
S2 Mo1 S3 68.26(8) . . . yes
S2 Mo1 C1 90.1(3) . . . yes
S2 Mo1 C2 112.7(3) . . . yes
S2 Mo1 C3 146.9(3) . . . yes
S2 Mo1 C4 138.7(3) . . . yes
S2 Mo1 C5 102.8(3) . . . yes
S3 Mo1 C1 106.4(3) . . . yes
S3 Mo1 C2 89.3(3) . . . yes
S3 Mo1 C3 107.8(3) . . . yes
S3 Mo1 C4 143.2(3) . . . yes
S3 Mo1 C5 142.3(3) . . . yes
C1 Mo1 C2 35.5(4) . . . yes
C1 Mo1 C3 58.7(4) . . . yes
C1 Mo1 C4 60.0(4) . . . yes
C1 Mo1 C5 35.9(4) . . . yes
C2 Mo1 C3 34.9(4) . . . yes
C2 Mo1 C4 59.4(4) . . . yes
C2 Mo1 C5 59.4(4) . . . yes
C3 Mo1 C4 35.5(3) . . . yes
C3 Mo1 C5 59.1(4) . . . yes
C4 Mo1 C5 36.4(4) . . . yes
Mo1 Mo2 As1 60.40(4) . . . yes
Mo1 Mo2 As2 60.50(4) . . . yes
Mo1 Mo2 S1 58.70(6) . . . yes
Mo1 Mo2 S2 58.70(6) . . . yes
Mo1 Mo2 S3 59.21(6) . . . yes
Mo1 Mo2 C11 148.7(3) . . . yes
Mo1 Mo2 C12 148.8(2) . . . yes
Mo1 Mo2 C13 149.1(3) . . . yes
Mo1 Mo2 C14 148.2(3) . . . yes
Mo1 Mo2 C15 149.0(3) . . . yes
As1 Mo2 As2 63.77(5) . . . yes
As1 Mo2 S1 51.64(7) . . . yes
As1 Mo2 S2 105.82(7) . . . yes
As1 Mo2 S3 110.01(7) . . . yes
As1 Mo2 C11 144.2(3) . . . yes
As1 Mo2 C12 139.8(3) . . . yes
As1 Mo2 C13 105.2(3) . . . yes
As1 Mo2 C14 87.9(3) . . . yes
As1 Mo2 C15 108.8(3) . . . yes
As2 Mo2 S1 105.91(7) . . . yes
As2 Mo2 S2 51.64(7) . . . yes
As2 Mo2 S3 109.91(7) . . . yes
As2 Mo2 C11 107.4(3) . . . yes
As2 Mo2 C12 142.6(3) . . . yes
As2 Mo2 C13 141.4(2) . . . yes
As2 Mo2 C14 105.2(3) . . . yes
As2 Mo2 C15 88.5(3) . . . yes
S1 Mo2 S2 115.57(8) . . . yes
S1 Mo2 S3 68.50(8) . . . yes
S1 Mo2 C11 146.0(3) . . . yes
S1 Mo2 C12 110.9(3) . . . yes
S1 Mo2 C13 90.7(3) . . . yes
S1 Mo2 C14 104.7(3) . . . yes
S1 Mo2 C15 140.4(3) . . . yes
S2 Mo2 S3 68.24(9) . . . yes
S2 Mo2 C11 90.7(3) . . . yes
S2 Mo2 C12 114.1(3) . . . yes
S2 Mo2 C13 147.8(3) . . . yes
S2 Mo2 C14 137.3(3) . . . yes
S2 Mo2 C15 102.4(3) . . . yes
S3 Mo2 C11 105.6(3) . . . yes
S3 Mo2 C12 89.7(3) . . . yes
S3 Mo2 C13 108.6(3) . . . yes
S3 Mo2 C14 144.8(3) . . . yes
S3 Mo2 C15 141.2(3) . . . yes
C11 Mo2 C12 35.3(4) . . . yes
C11 Mo2 C13 58.5(4) . . . yes
C11 Mo2 C14 59.9(4) . . . yes
C11 Mo2 C15 35.6(4) . . . yes
C12 Mo2 C13 34.7(4) . . . yes
C12 Mo2 C14 59.6(4) . . . yes
C12 Mo2 C15 58.8(4) . . . yes
C13 Mo2 C14 36.2(3) . . . yes
C13 Mo2 C15 58.9(4) . . . yes
C14 Mo2 C15 35.8(4) . . . yes
Mo4 Mo3 As3 60.35(4) . . . yes
Mo4 Mo3 As4 60.49(4) . . . yes
Mo4 Mo3 S4 58.46(6) . . . yes
Mo4 Mo3 S5 58.30(6) . . . yes
Mo4 Mo3 S6 59.29(6) . . . yes
Mo4 Mo3 C21 148.7(3) . . . yes
Mo4 Mo3 C22 148.6(2) . . . yes
Mo4 Mo3 C23 149.0(2) . . . yes
Mo4 Mo3 C24 149.2(3) . . . yes
Mo4 Mo3 C25 148.7(3) . . . yes
As3 Mo3 As4 63.10(4) . . . yes
As3 Mo3 S4 51.07(7) . . . yes
As3 Mo3 S5 104.35(7) . . . yes
As3 Mo3 S6 110.43(7) . . . yes
As3 Mo3 C21 107.4(3) . . . yes
As3 Mo3 C22 142.5(3) . . . yes
As3 Mo3 C23 141.7(2) . . . yes
As3 Mo3 C24 106.6(3) . . . yes
As3 Mo3 C25 88.3(3) . . . yes
As4 Mo3 S4 104.95(7) . . . yes
As4 Mo3 S5 50.52(7) . . . yes
As4 Mo3 S6 109.94(7) . . . yes
As4 Mo3 C21 88.2(3) . . . yes
As4 Mo3 C22 105.8(3) . . . yes
As4 Mo3 C23 141.0(2) . . . yes
As4 Mo3 C24 142.3(3) . . . yes
As4 Mo3 C25 107.0(3) . . . yes
S4 Mo3 S5 115.49(8) . . . yes
S4 Mo3 S6 69.56(9) . . . yes
S4 Mo3 C21 139.0(3) . . . yes
S4 Mo3 C22 148.1(3) . . . yes
S4 Mo3 C23 113.6(2) . . . yes
S4 Mo3 C24 91.3(3) . . . yes
S4 Mo3 C25 103.2(3) . . . yes
S5 Mo3 S6 69.04(9) . . . yes
S5 Mo3 C21 102.9(3) . . . yes
S5 Mo3 C22 90.8(2) . . . yes
S5 Mo3 C23 113.3(2) . . . yes
S5 Mo3 C24 147.7(3) . . . yes
S5 Mo3 C25 138.6(3) . . . yes
S6 Mo3 C21 142.2(3) . . . yes
S6 Mo3 C22 107.0(3) . . . yes
S6 Mo3 C23 89.7(2) . . . yes
S6 Mo3 C24 107.6(3) . . . yes
S6 Mo3 C25 143.0(3) . . . yes
C21 Mo3 C22 35.1(4) . . . yes
C21 Mo3 C23 58.6(4) . . . yes
C21 Mo3 C24 59.1(4) . . . yes
C21 Mo3 C25 36.3(3) . . . yes
C22 Mo3 C23 35.2(4) . . . yes
C22 Mo3 C24 58.7(3) . . . yes
C22 Mo3 C25 59.5(4) . . . yes
C23 Mo3 C24 35.1(3) . . . yes
C23 Mo3 C25 59.0(4) . . . yes
C24 Mo3 C25 35.4(4) . . . yes
Mo3 Mo4 As3 60.33(4) . . . yes
Mo3 Mo4 As4 60.44(4) . . . yes
Mo3 Mo4 S4 58.52(6) . . . yes
Mo3 Mo4 S5 58.67(6) . . . yes
Mo3 Mo4 S6 59.20(6) . . . yes
Mo3 Mo4 C31 149.1(3) . . . yes
Mo3 Mo4 C32 149.3(2) . . . yes
Mo3 Mo4 C33 148.7(3) . . . yes
Mo3 Mo4 C34 148.5(3) . . . yes
Mo3 Mo4 C35 148.5(3) . . . yes
As3 Mo4 As4 63.08(4) . . . yes
As3 Mo4 S4 51.08(7) . . . yes
As3 Mo4 S5 104.61(7) . . . yes
As3 Mo4 S6 110.35(7) . . . yes
As3 Mo4 C31 141.8(2) . . . yes
As3 Mo4 C32 142.0(3) . . . yes
As3 Mo4 C33 106.4(3) . . . yes
As3 Mo4 C34 88.2(3) . . . yes
As3 Mo4 C35 106.2(3) . . . yes
As4 Mo4 S4 104.96(7) . . . yes
As4 Mo4 S5 50.59(7) . . . yes
As4 Mo4 S6 109.83(7) . . . yes
As4 Mo4 C31 140.8(3) . . . yes
As4 Mo4 C32 106.2(3) . . . yes
As4 Mo4 C33 88.2(3) . . . yes
As4 Mo4 C34 107.9(3) . . . yes
As4 Mo4 C35 142.7(3) . . . yes
S4 Mo4 S5 115.91(8) . . . yes
S4 Mo4 S6 69.55(8) . . . yes
S4 Mo4 C31 113.8(3) . . . yes
S4 Mo4 C32 147.6(3) . . . yes
S4 Mo4 C33 137.9(3) . . . yes
S4 Mo4 C34 102.3(3) . . . yes
S4 Mo4 C35 90.5(3) . . . yes
S5 Mo4 S6 69.15(9) . . . yes
S5 Mo4 C31 112.9(2) . . . yes
S5 Mo4 C32 91.1(3) . . . yes
S5 Mo4 C33 103.4(3) . . . yes
S5 Mo4 C34 139.3(3) . . . yes
S5 Mo4 C35 148.0(3) . . . yes
S6 Mo4 C31 89.9(3) . . . yes
S6 Mo4 C32 107.5(3) . . . yes
S6 Mo4 C33 143.2(3) . . . yes
S6 Mo4 C34 142.3(3) . . . yes
S6 Mo4 C35 107.3(3) . . . yes
C31 Mo4 C32 34.6(4) . . . yes
C31 Mo4 C33 58.9(4) . . . yes
C31 Mo4 C34 58.7(4) . . . yes
C31 Mo4 C35 35.6(4) . . . yes
C32 Mo4 C33 35.7(4) . . . yes
C32 Mo4 C34 59.3(4) . . . yes
C32 Mo4 C35 58.8(4) . . . yes
C33 Mo4 C34 36.3(3) . . . yes
C33 Mo4 C35 59.4(4) . . . yes
C34 Mo4 C35 34.9(4) . . . yes
Mo6 Mo5 As5 60.52(4) . . . yes
Mo6 Mo5 As6 60.34(4) . . . yes
Mo6 Mo5 S7 58.62(6) . . . yes
Mo6 Mo5 S8 58.47(6) . . . yes
Mo6 Mo5 S9 59.15(6) . . . yes
Mo6 Mo5 C41 148.4(3) . . . yes
Mo6 Mo5 C42 148.7(3) . . . yes
Mo6 Mo5 C43 149.1(3) . . . yes
Mo6 Mo5 C44 149.1(3) . . . yes
Mo6 Mo5 C45 149.0(3) . . . yes
As5 Mo5 As6 63.21(4) . . . yes
As5 Mo5 S7 50.41(7) . . . yes
As5 Mo5 S8 105.04(7) . . . yes
As5 Mo5 S9 109.76(7) . . . yes
As5 Mo5 C41 141.5(3) . . . yes
As5 Mo5 C42 142.8(3) . . . yes
As5 Mo5 C43 108.1(3) . . . yes
As5 Mo5 C44 88.5(3) . . . yes
As5 Mo5 C45 106.2(3) . . . yes
As6 Mo5 S7 104.52(7) . . . yes
As6 Mo5 S8 51.04(7) . . . yes
As6 Mo5 S9 110.33(7) . . . yes
As6 Mo5 C41 141.7(2) . . . yes
As6 Mo5 C42 106.5(3) . . . yes
As6 Mo5 C43 88.8(3) . . . yes
As6 Mo5 C44 107.4(3) . . . yes
As6 Mo5 C45 142.5(3) . . . yes
S7 Mo5 S8 115.85(8) . . . yes
S7 Mo5 S9 69.16(9) . . . yes
S7 Mo5 C41 113.2(2) . . . yes
S7 Mo5 C42 147.8(3) . . . yes
S7 Mo5 C43 139.0(3) . . . yes
S7 Mo5 C44 103.0(3) . . . yes
S7 Mo5 C45 91.0(3) . . . yes
S8 Mo5 S9 69.59(9) . . . yes
S8 Mo5 C41 113.0(3) . . . yes
S8 Mo5 C42 90.8(3) . . . yes
S8 Mo5 C43 102.8(3) . . . yes
S8 Mo5 C44 138.7(3) . . . yes
S8 Mo5 C45 147.6(3) . . . yes
S9 Mo5 C41 89.3(3) . . . yes
S9 Mo5 C42 107.3(3) . . . yes
S9 Mo5 C43 142.1(3) . . . yes
S9 Mo5 C44 142.3(3) . . . yes
S9 Mo5 C45 107.1(3) . . . yes
C41 Mo5 C42 35.3(3) . . . yes
C41 Mo5 C43 58.7(4) . . . yes
C41 Mo5 C44 59.1(4) . . . yes
C41 Mo5 C45 35.3(4) . . . yes
C42 Mo5 C43 34.8(4) . . . yes
C42 Mo5 C44 59.2(4) . . . yes
C42 Mo5 C45 58.6(4) . . . yes
C43 Mo5 C44 36.4(3) . . . yes
C43 Mo5 C45 59.1(4) . . . yes
C44 Mo5 C45 35.2(4) . . . yes
Mo5 Mo6 As5 60.59(4) . . . yes
Mo5 Mo6 As6 60.33(4) . . . yes
Mo5 Mo6 S7 58.51(6) . . . yes
Mo5 Mo6 S8 58.49(6) . . . yes
Mo5 Mo6 S9 59.25(6) . . . yes
Mo5 Mo6 C51 148.3(3) . . . yes
Mo5 Mo6 C52 148.5(3) . . . yes
Mo5 Mo6 C53 148.6(3) . . . yes
Mo5 Mo6 C54 149.5(2) . . . yes
Mo5 Mo6 C55 149.1(3) . . . yes
As5 Mo6 As6 63.23(4) . . . yes
As5 Mo6 S7 50.40(7) . . . yes
As5 Mo6 S8 105.10(7) . . . yes
As5 Mo6 S9 109.90(7) . . . yes
As5 Mo6 C51 108.2(3) . . . yes
As5 Mo6 C52 143.1(3) . . . yes
As5 Mo6 C53 141.1(3) . . . yes
As5 Mo6 C54 105.5(3) . . . yes
As5 Mo6 C55 88.5(3) . . . yes
As6 Mo6 S7 104.43(7) . . . yes
As6 Mo6 S8 51.04(7) . . . yes
As6 Mo6 S9 110.41(7) . . . yes
As6 Mo6 C51 88.0(3) . . . yes
As6 Mo6 C52 106.7(3) . . . yes
As6 Mo6 C53 141.8(2) . . . yes
As6 Mo6 C54 141.4(3) . . . yes
As6 Mo6 C55 106.6(3) . . . yes
S7 Mo6 S8 115.76(8) . . . yes
S7 Mo6 S9 69.15(9) . . . yes
S7 Mo6 C51 140.0(3) . . . yes
S7 Mo6 C52 147.8(3) . . . yes
S7 Mo6 C53 113.2(2) . . . yes
S7 Mo6 C54 91.3(3) . . . yes
S7 Mo6 C55 103.8(3) . . . yes
S8 Mo6 S9 69.64(9) . . . yes
S8 Mo6 C51 101.8(3) . . . yes
S8 Mo6 C52 90.6(3) . . . yes
S8 Mo6 C53 113.3(3) . . . yes
S8 Mo6 C54 147.9(3) . . . yes
S8 Mo6 C55 137.8(3) . . . yes
S9 Mo6 C51 141.9(3) . . . yes
S9 Mo6 C52 106.8(3) . . . yes
S9 Mo6 C53 89.4(3) . . . yes
S9 Mo6 C54 108.1(3) . . . yes
S9 Mo6 C55 142.9(3) . . . yes
C51 Mo6 C52 35.1(4) . . . yes
C51 Mo6 C53 59.1(4) . . . yes
C51 Mo6 C54 59.3(4) . . . yes
C51 Mo6 C55 36.6(3) . . . yes
C52 Mo6 C53 35.2(4) . . . yes
C52 Mo6 C54 58.7(4) . . . yes
C52 Mo6 C55 59.2(4) . . . yes
C53 Mo6 C54 35.6(4) . . . yes
C53 Mo6 C55 59.0(4) . . . yes
C54 Mo6 C55 34.8(4) . . . yes
Mo8 Mo7 As7 60.51(4) . . . yes
Mo8 Mo7 As8 60.50(4) . . . yes
Mo8 Mo7 S10 58.66(6) . . . yes
Mo8 Mo7 S11 58.93(6) . . . yes
Mo8 Mo7 S12 58.99(6) . . . yes
Mo8 Mo7 C61 148.8(3) . . . yes
Mo8 Mo7 C62 148.9(3) . . . yes
Mo8 Mo7 C63 148.1(3) . . . yes
Mo8 Mo7 C64 148.2(3) . . . yes
Mo8 Mo7 C65 148.4(2) . . . yes
As7 Mo7 As8 63.84(5) . . . yes
As7 Mo7 S10 51.93(7) . . . yes
As7 Mo7 S11 106.33(7) . . . yes
As7 Mo7 S12 109.92(7) . . . yes
As7 Mo7 C61 143.8(3) . . . yes
As7 Mo7 C62 108.2(3) . . . yes
As7 Mo7 C63 87.6(3) . . . yes
As7 Mo7 C64 104.6(3) . . . yes
As7 Mo7 C65 140.1(3) . . . yes
As8 Mo7 S10 106.06(7) . . . yes
As8 Mo7 S11 52.06(7) . . . yes
As8 Mo7 S12 109.70(7) . . . yes
As8 Mo7 C61 107.3(3) . . . yes
As8 Mo7 C62 88.4(3) . . . yes
As8 Mo7 C63 105.5(3) . . . yes
As8 Mo7 C64 141.9(2) . . . yes
As8 Mo7 C65 142.6(3) . . . yes
S10 Mo7 S11 115.58(8) . . . yes
S10 Mo7 S12 68.17(8) . . . yes
S10 Mo7 C61 145.9(3) . . . yes
S10 Mo7 C62 140.2(3) . . . yes
S10 Mo7 C63 104.5(3) . . . yes
S10 Mo7 C64 89.8(3) . . . yes
S10 Mo7 C65 110.9(3) . . . yes
S11 Mo7 S12 67.87(9) . . . yes
S11 Mo7 C61 90.5(3) . . . yes
S11 Mo7 C62 102.7(3) . . . yes
S11 Mo7 C63 137.8(3) . . . yes
S11 Mo7 C64 148.1(3) . . . yes
S11 Mo7 C65 113.3(3) . . . yes
S12 Mo7 C61 106.1(3) . . . yes
S12 Mo7 C62 141.8(3) . . . yes
S12 Mo7 C63 144.7(3) . . . yes
S12 Mo7 C64 108.4(2) . . . yes
S12 Mo7 C65 89.5(2) . . . yes
C61 Mo7 C62 35.8(4) . . . yes
C61 Mo7 C63 59.9(4) . . . yes
C61 Mo7 C64 59.3(4) . . . yes
C61 Mo7 C65 35.3(4) . . . yes
C62 Mo7 C63 35.9(4) . . . yes
C62 Mo7 C64 59.6(4) . . . yes
C62 Mo7 C65 59.3(4) . . . yes
C63 Mo7 C64 36.4(4) . . . yes
C63 Mo7 C65 60.0(4) . . . yes
C64 Mo7 C65 35.6(4) . . . yes
Mo7 Mo8 As7 59.99(4) . . . yes
Mo7 Mo8 As8 59.98(4) . . . yes
Mo7 Mo8 S10 58.93(6) . . . yes
Mo7 Mo8 S11 58.92(6) . . . yes
Mo7 Mo8 S12 59.14(6) . . . yes
Mo7 Mo8 C71 149.0(3) . . . yes
Mo7 Mo8 C72 149.1(3) . . . yes
Mo7 Mo8 C73 148.8(3) . . . yes
Mo7 Mo8 C74 148.7(3) . . . yes
Mo7 Mo8 C75 148.7(3) . . . yes
As7 Mo8 As8 63.47(5) . . . yes
As7 Mo8 S10 51.84(7) . . . yes
As7 Mo8 S11 105.91(7) . . . yes
As7 Mo8 S12 109.61(7) . . . yes
As7 Mo8 C71 143.7(3) . . . yes
As7 Mo8 C72 107.7(3) . . . yes
As7 Mo8 C73 88.8(3) . . . yes
As7 Mo8 C74 106.2(3) . . . yes
As7 Mo8 C75 141.3(3) . . . yes
As8 Mo8 S10 105.87(7) . . . yes
As8 Mo8 S11 51.90(7) . . . yes
As8 Mo8 S12 109.39(7) . . . yes
As8 Mo8 C71 107.2(3) . . . yes
As8 Mo8 C72 89.1(3) . . . yes
As8 Mo8 C73 107.4(3) . . . yes
As8 Mo8 C74 143.0(2) . . . yes
As8 Mo8 C75 142.2(3) . . . yes
S10 Mo8 S11 115.83(8) . . . yes
S10 Mo8 S12 68.34(8) . . . yes
S10 Mo8 C71 146.1(3) . . . yes
S10 Mo8 C72 138.8(3) . . . yes
S10 Mo8 C73 103.7(3) . . . yes
S10 Mo8 C74 90.1(3) . . . yes
S10 Mo8 C75 111.6(3) . . . yes
S11 Mo8 S12 67.92(8) . . . yes
S11 Mo8 C71 90.6(3) . . . yes
S11 Mo8 C72 103.7(3) . . . yes
S11 Mo8 C73 138.7(3) . . . yes
S11 Mo8 C74 147.0(3) . . . yes
S11 Mo8 C75 112.5(3) . . . yes
S12 Mo8 C71 106.6(3) . . . yes
S12 Mo8 C72 142.6(3) . . . yes
S12 Mo8 C73 143.2(3) . . . yes
S12 Mo8 C74 107.5(3) . . . yes
S12 Mo8 C75 89.6(3) . . . yes
C71 Mo8 C72 36.0(4) . . . yes
C71 Mo8 C73 59.3(4) . . . yes
C71 Mo8 C74 58.6(4) . . . yes
C71 Mo8 C75 34.9(4) . . . yes
C72 Mo8 C73 35.4(4) . . . yes
C72 Mo8 C74 59.0(4) . . . yes
C72 Mo8 C75 59.0(3) . . . yes
C73 Mo8 C74 35.7(3) . . . yes
C73 Mo8 C75 59.0(4) . . . yes
C74 Mo8 C75 35.1(4) . . . yes
Mo1 As1 Mo2 59.48(4) . . . yes
Mo1 As1 As2 58.27(4) . . . yes
Mo1 As1 S1 61.40(7) . . . yes
Mo2 As1 As2 57.99(4) . . . yes
Mo2 As1 S1 61.55(7) . . . yes
As2 As1 S1 109.18(9) . . . yes
Mo1 As2 Mo2 59.56(4) . . . yes
Mo1 As2 As1 58.26(4) . . . yes
Mo1 As2 S2 61.55(7) . . . yes
Mo2 As2 As1 58.23(4) . . . yes
Mo2 As2 S2 62.01(7) . . . yes
As1 As2 S2 109.66(9) . . . yes
Mo3 As3 Mo4 59.32(4) . . . yes
Mo3 As3 As4 58.62(4) . . . yes
Mo3 As3 S4 61.21(7) . . . yes
Mo4 As3 As4 58.65(4) . . . yes
Mo4 As3 S4 61.16(7) . . . yes
As4 As3 S4 109.51(8) . . . yes
Mo3 As4 Mo4 59.07(4) . . . yes
Mo3 As4 As3 58.28(4) . . . yes
Mo3 As4 S5 61.32(7) . . . yes
Mo3 As4 Cu4 136.57(5) . . 1_545 yes
Mo4 As4 As3 58.28(4) . . . yes
Mo4 As4 S5 61.02(7) . . . yes
Mo4 As4 Cu4 139.03(5) . . 1_545 yes
As3 As4 S5 109.16(8) . . . yes
As3 As4 Cu4 95.57(5) . . 1_545 yes
Cu4 As4 S5 155.23(9) 1_545 . . yes
Mo5 As5 Mo6 58.89(4) . . . yes
Mo5 As5 As6 58.06(4) . . . yes
Mo5 As5 Cu5 135.44(5) . . . yes
Mo5 As5 S7 61.15(7) . . . yes
Mo6 As5 As6 58.08(4) . . . yes
Mo6 As5 Cu5 139.22(5) . . . yes
Mo6 As5 S7 61.26(7) . . . yes
As6 As5 Cu5 95.03(5) . . . yes
As6 As5 S7 109.03(8) . . . yes
Cu5 As5 S7 155.79(9) . . . yes
Mo5 As6 Mo6 59.33(4) . . . yes
Mo5 As6 As5 58.73(4) . . . yes
Mo5 As6 S8 61.21(7) . . . yes
Mo6 As6 As5 58.68(4) . . . yes
Mo6 As6 S8 61.19(7) . . . yes
As5 As6 S8 109.62(8) . . . yes
Mo7 As7 Mo8 59.50(4) . . . yes
Mo7 As7 As8 58.07(5) . . . yes
Mo7 As7 S10 61.74(7) . . . yes
Mo8 As7 As8 58.25(4) . . . yes
Mo8 As7 S10 61.30(7) . . . yes
As8 As7 S10 109.27(8) . . . yes
Mo7 As8 Mo8 59.51(4) . . . yes
Mo7 As8 As7 58.09(5) . . . yes
Mo7 As8 S11 61.83(7) . . . yes
Mo8 As8 As7 58.28(5) . . . yes
Mo8 As8 S11 61.61(7) . . . yes
As7 As8 S11 109.53(9) . . . yes
Cl1 Cu1 Cl2 97.86(12) . . . yes
Cl1 Cu1 S3 131.21(11) . . . yes
Cl2 Cu1 S3 130.81(12) . . . yes
Cl1 Cu2 Cl2 97.12(12) . . . yes
Cl1 Cu2 S6 130.95(12) . . . yes
Cl2 Cu2 S6 131.60(12) . . . yes
Cl3 Cu3 Cl4 95.33(11) . . . yes
Cl3 Cu3 S3 132.90(11) . . . yes
Cl4 Cu3 S3 131.11(11) . . . yes
Cl3 Cu4 Cl4 93.00(11) . . . yes
Cl3 Cu4 S9 134.17(11) . . . yes
As4 Cu4 Cl3 86.35(8) 1_565 . . yes
Cl4 Cu4 S9 131.61(11) . . . yes
As4 Cu4 Cl4 90.89(8) 1_565 . . yes
As4 Cu4 S9 100.69(8) 1_565 . . yes
As5 Cu5 Cl5 92.36(9) . . . yes
As5 Cu5 Cl6 86.08(8) . . . yes
As5 Cu5 S6 99.81(9) . . . yes
Cl5 Cu5 Cl6 93.39(10) . . . yes
Cl5 Cu5 S6 131.70(11) . . . yes
Cl6 Cu5 S6 133.70(10) . . . yes
Cl5 Cu6 Cl6 95.68(11) . . . yes
Cl5 Cu6 S12 130.97(11) . . . yes
Cl6 Cu6 S12 132.80(11) . . . yes
Cl7 Cu7 Cl8 96.35(12) . . . yes
Cl7 Cu7 S9 131.69(12) . . . yes
Cl8 Cu7 S9 131.60(11) . . . yes
Cl7 Cu8 Cl8 97.23(12) . . . yes
Cl7 Cu8 S12 130.91(12) . . 1_565 yes
Cl8 Cu8 S12 131.71(12) . . 1_565 yes
Cu1 Cl1 Cu2 82.34(11) . . . yes
Cu1 Cl2 Cu2 82.53(12) . . . yes
Cu3 Cl3 Cu4 73.89(10) . . . yes
Cu3 Cl4 Cu4 73.95(8) . . . yes
Cu5 Cl5 Cu6 74.00(11) . . . yes
Cu5 Cl6 Cu6 73.77(8) . . . yes
Cu7 Cl7 Cu8 83.23(12) . . . yes
Cu7 Cl8 Cu8 83.02(12) . . . yes
Mo1 S1 Mo2 62.58(7) . . . yes
Mo1 S1 As1 67.04(8) . . . yes
Mo2 S1 As1 66.81(8) . . . yes
Mo1 S2 Mo2 62.32(7) . . . yes
Mo1 S2 As2 66.90(8) . . . yes
Mo2 S2 As2 66.35(8) . . . yes
Mo1 S3 Mo2 61.82(6) . . . yes
Mo1 S3 Cu1 120.15(11) . . . yes
Mo1 S3 Cu3 116.12(11) . . . yes
Mo2 S3 Cu1 119.43(11) . . . yes
Mo2 S3 Cu3 115.94(11) . . . yes
Cu1 S3 Cu3 113.85(11) . . . yes
Mo3 S4 Mo4 63.03(6) . . . yes
Mo3 S4 As3 67.72(8) . . . yes
Mo4 S4 As3 67.77(8) . . . yes
Mo3 S5 Mo4 63.03(6) . . . yes
Mo3 S5 As4 68.16(8) . . . yes
Mo4 S5 As4 68.39(8) . . . yes
Mo3 S6 Mo4 61.51(7) . . . yes
Mo3 S6 Cu2 119.49(11) . . . yes
Mo3 S6 Cu5 117.79(11) . . . yes
Mo4 S6 Cu2 120.50(11) . . . yes
Mo4 S6 Cu5 118.06(11) . . . yes
Cu2 S6 Cu5 111.40(13) . . . yes
Mo5 S7 Mo6 62.86(7) . . . yes
Mo5 S7 As5 68.45(8) . . . yes
Mo6 S7 As5 68.34(8) . . . yes
Mo5 S8 Mo6 63.04(7) . . . yes
Mo5 S8 As6 67.76(8) . . . yes
Mo6 S8 As6 67.77(8) . . . yes
Mo5 S9 Mo6 61.61(7) . . . yes
Mo5 S9 Cu4 117.83(11) . . . yes
Mo5 S9 Cu7 119.67(11) . . . yes
Mo6 S9 Cu4 118.50(11) . . . yes
Mo6 S9 Cu7 119.91(11) . . . yes
Cu4 S9 Cu7 111.32(12) . . . yes
Mo7 S10 Mo8 62.41(6) . . . yes
Mo7 S10 As7 66.34(8) . . . yes
Mo8 S10 As7 66.86(8) . . . yes
Mo7 S11 Mo8 62.14(7) . . . yes
Mo7 S11 As8 66.12(8) . . . yes
Mo8 S11 As8 66.50(8) . . . yes
Mo7 S12 Mo8 61.88(6) . . . yes
Mo7 S12 Cu6 115.91(11) . . . yes
Mo7 S12 Cu8 119.87(11) . . 1_545 yes
Mo8 S12 Cu6 116.29(11) . . . yes
Mo8 S12 Cu8 119.98(11) . . 1_545 yes
Cu6 S12 Cu8 113.58(11) . . 1_545 yes
Mo1 C1 C2 72.5(6) . . . yes
Mo1 C1 C5 71.3(6) . . . yes
Mo1 C1 C6 125.2(8) . . . yes
C2 C1 C5 107.7(9) . . . no
C2 C1 C6 126.1(9) . . . no
C5 C1 C6 126.1(10) . . . no
Mo1 C2 C1 72.0(6) . . . yes
Mo1 C2 C3 72.8(6) . . . yes
Mo1 C2 C7 126.0(7) . . . yes
C1 C2 C3 108.2(9) . . . no
C1 C2 C7 123.9(10) . . . no
C3 C2 C7 127.6(10) . . . no
Mo1 C3 C2 72.3(6) . . . yes
Mo1 C3 C4 71.6(6) . . . yes
Mo1 C3 C8 123.1(7) . . . yes
C2 C3 C4 109.8(10) . . . no
C2 C3 C8 126.3(9) . . . no
C4 C3 C8 124.0(10) . . . no
Mo1 C4 C3 72.9(6) . . . yes
Mo1 C4 C5 71.2(6) . . . yes
Mo1 C4 C9 128.1(7) . . . yes
C3 C4 C5 106.3(9) . . . no
C3 C4 C9 126.9(11) . . . no
C5 C4 C9 126.1(9) . . . no
Mo1 C5 C1 72.9(6) . . . yes
Mo1 C5 C4 72.5(6) . . . yes
Mo1 C5 C10 126.8(7) . . . yes
C1 C5 C4 108.1(9) . . . no
C1 C5 C10 126.8(10) . . . no
C4 C5 C10 124.6(9) . . . no
Mo2 C11 C12 73.3(6) . . . yes
Mo2 C11 C15 72.0(6) . . . yes
Mo2 C11 C16 124.5(7) . . . yes
C12 C11 C15 107.9(10) . . . no
C12 C11 C16 125.2(9) . . . no
C15 C11 C16 126.7(10) . . . no
Mo2 C12 C11 71.4(6) . . . yes
Mo2 C12 C13 71.7(6) . . . yes
Mo2 C12 C17 125.3(7) . . . yes
C11 C12 C13 108.0(9) . . . no
C11 C12 C17 125.6(10) . . . no
C13 C12 C17 126.3(10) . . . no
Mo2 C13 C12 73.6(6) . . . yes
Mo2 C13 C14 71.8(6) . . . yes
Mo2 C13 C18 125.4(7) . . . yes
C12 C13 C14 109.7(10) . . . no
C12 C13 C18 126.9(9) . . . no
C14 C13 C18 123.2(9) . . . no
Mo2 C14 C13 71.9(6) . . . yes
Mo2 C14 C15 72.0(6) . . . yes
Mo2 C14 C19 127.6(8) . . . yes
C13 C14 C15 105.3(9) . . . no
C13 C14 C19 126.6(10) . . . no
C15 C14 C19 127.5(10) . . . no
Mo2 C15 C11 72.4(6) . . . yes
Mo2 C15 C14 72.2(6) . . . yes
Mo2 C15 C20 126.8(8) . . . yes
C11 C15 C14 109.0(10) . . . no
C11 C15 C20 125.6(11) . . . no
C14 C15 C20 125.2(10) . . . no
Mo3 C21 C22 72.2(6) . . . yes
Mo3 C21 C25 72.8(6) . . . yes
Mo3 C21 C26 126.9(7) . . . yes
C22 C21 C25 108.3(9) . . . no
C22 C21 C26 124.8(9) . . . no
C25 C21 C26 126.5(9) . . . no
Mo3 C22 C21 72.7(6) . . . yes
Mo3 C22 C23 74.4(6) . . . yes
Mo3 C22 C27 126.3(7) . . . yes
C21 C22 C23 109.2(9) . . . no
C21 C22 C27 125.1(10) . . . no
C23 C22 C27 125.1(10) . . . no
Mo3 C23 C22 70.5(5) . . . yes
Mo3 C23 C24 71.4(6) . . . yes
Mo3 C23 C28 124.8(7) . . . yes
C22 C23 C24 107.3(9) . . . no
C22 C23 C28 127.0(9) . . . no
C24 C23 C28 125.7(9) . . . no
Mo3 C24 C23 73.5(6) . . . yes
Mo3 C24 C25 72.6(6) . . . yes
Mo3 C24 C29 126.2(7) . . . yes
C23 C24 C25 109.3(9) . . . no
C23 C24 C29 126.2(10) . . . no
C25 C24 C29 124.0(9) . . . no
Mo3 C25 C21 71.0(6) . . . yes
Mo3 C25 C24 72.0(6) . . . yes
Mo3 C25 C30 128.1(7) . . . yes
C21 C25 C24 105.9(9) . . . no
C21 C25 C30 125.7(10) . . . no
C24 C25 C30 127.9(9) . . . no
Mo4 C31 C32 71.7(6) . . . yes
Mo4 C31 C35 70.2(6) . . . yes
Mo4 C31 C36 125.3(7) . . . yes
C32 C31 C35 107.4(9) . . . no
C32 C31 C36 126.5(9) . . . no
C35 C31 C36 126.0(10) . . . no
Mo4 C32 C31 73.7(6) . . . yes
Mo4 C32 C33 71.8(6) . . . yes
Mo4 C32 C37 125.1(7) . . . yes
C31 C32 C33 109.2(9) . . . no
C31 C32 C37 127.3(10) . . . no
C33 C32 C37 123.3(9) . . . no
Mo4 C33 C32 72.5(6) . . . yes
Mo4 C33 C34 72.1(6) . . . yes
Mo4 C33 C38 127.2(7) . . . yes
C32 C33 C34 106.6(9) . . . no
C32 C33 C38 125.2(9) . . . no
C34 C33 C38 127.6(9) . . . no
Mo4 C34 C33 71.6(6) . . . yes
Mo4 C34 C35 71.6(6) . . . yes
Mo4 C34 C39 126.8(7) . . . yes
C33 C34 C35 107.6(9) . . . no
C33 C34 C39 124.2(10) . . . no
C35 C34 C39 128.0(9) . . . no
Mo4 C35 C31 74.2(6) . . . yes
Mo4 C35 C34 73.4(6) . . . yes
Mo4 C35 C40 126.7(7) . . . yes
C31 C35 C34 109.2(9) . . . no
C31 C35 C40 123.4(10) . . . no
C34 C35 C40 126.7(9) . . . no
Mo5 C41 C42 71.8(6) . . . yes
Mo5 C41 C45 71.9(6) . . . yes
Mo5 C41 C46 126.5(7) . . . yes
C42 C41 C45 107.4(9) . . . no
C42 C41 C46 126.4(10) . . . no
C45 C41 C46 126.0(9) . . . no
Mo5 C42 C41 72.9(6) . . . yes
Mo5 C42 C43 72.7(6) . . . yes
Mo5 C42 C47 125.5(7) . . . yes
C41 C42 C43 109.3(9) . . . no
C41 C42 C47 125.3(10) . . . no
C43 C42 C47 125.1(9) . . . no
Mo5 C43 C42 72.5(6) . . . yes
Mo5 C43 C44 71.4(6) . . . yes
Mo5 C43 C48 125.8(7) . . . yes
C42 C43 C44 107.5(9) . . . no
C42 C43 C48 127.7(9) . . . no
C44 C43 C48 124.5(10) . . . no
Mo5 C44 C43 72.2(6) . . . yes
Mo5 C44 C45 72.8(6) . . . yes
Mo5 C44 C49 126.0(8) . . . yes
C43 C44 C45 106.9(9) . . . no
C43 C44 C49 126.4(10) . . . no
C45 C44 C49 126.3(9) . . . no
Mo5 C45 C41 72.8(6) . . . yes
Mo5 C45 C44 72.0(6) . . . yes
Mo5 C45 C50 126.3(7) . . . yes
C41 C45 C44 109.0(9) . . . no
C41 C45 C50 124.1(10) . . . no
C44 C45 C50 126.7(10) . . . no
Mo6 C51 C52 72.4(6) . . . yes
Mo6 C51 C55 71.9(6) . . . yes
Mo6 C51 C56 127.6(7) . . . yes
C52 C51 C55 106.7(9) . . . no
C52 C51 C56 127.0(10) . . . no
C55 C51 C56 125.8(10) . . . no
Mo6 C52 C51 72.5(6) . . . yes
Mo6 C52 C53 73.1(6) . . . yes
Mo6 C52 C57 125.3(7) . . . yes
C51 C52 C53 109.8(10) . . . no
C51 C52 C57 125.4(10) . . . no
C53 C52 C57 124.6(10) . . . no
Mo6 C53 C52 71.7(6) . . . yes
Mo6 C53 C54 72.1(6) . . . yes
Mo6 C53 C58 125.7(8) . . . yes
C52 C53 C54 107.1(9) . . . no
C52 C53 C58 127.2(10) . . . no
C54 C53 C58 125.5(9) . . . no
Mo6 C54 C53 72.3(6) . . . yes
Mo6 C54 C55 72.3(6) . . . yes
Mo6 C54 C59 125.1(7) . . . yes
C53 C54 C55 108.9(9) . . . no
C53 C54 C59 125.0(10) . . . no
C55 C54 C59 125.9(10) . . . no
Mo6 C55 C51 71.5(6) . . . yes
Mo6 C55 C54 72.8(6) . . . yes
Mo6 C55 C60 128.0(8) . . . yes
C51 C55 C54 107.5(9) . . . no
C51 C55 C60 124.9(9) . . . no
C54 C55 C60 127.1(9) . . . no
Mo7 C61 C62 71.1(6) . . . yes
Mo7 C61 C65 72.8(6) . . . yes
Mo7 C61 C66 125.2(7) . . . yes
C62 C61 C65 108.1(9) . . . no
C62 C61 C66 125.0(9) . . . no
C65 C61 C66 126.8(9) . . . no
Mo7 C62 C61 73.1(6) . . . yes
Mo7 C62 C63 73.1(6) . . . yes
Mo7 C62 C67 127.8(7) . . . yes
C61 C62 C63 109.4(9) . . . no
C61 C62 C67 125.0(10) . . . no
C63 C62 C67 125.0(9) . . . no
Mo7 C63 C62 71.1(6) . . . yes
Mo7 C63 C64 71.5(6) . . . yes
Mo7 C63 C68 128.3(8) . . . yes
C62 C63 C64 106.1(9) . . . no
C62 C63 C68 128.0(9) . . . no
C64 C63 C68 125.5(11) . . . no
Mo7 C64 C63 72.1(6) . . . yes
Mo7 C64 C65 73.0(6) . . . yes
Mo7 C64 C69 126.5(8) . . . yes
C63 C64 C65 108.5(10) . . . no
C63 C64 C69 126.3(10) . . . no
C65 C64 C69 124.8(9) . . . no
Mo7 C65 C61 71.9(6) . . . yes
Mo7 C65 C64 71.4(6) . . . yes
Mo7 C65 C70 126.0(7) . . . yes
C61 C65 C64 108.0(9) . . . no
C61 C65 C70 126.3(10) . . . no
C64 C65 C70 125.6(10) . . . no
Mo8 C71 C72 72.0(6) . . . yes
Mo8 C71 C75 73.9(6) . . . yes
Mo8 C71 C76 125.4(7) . . . yes
C72 C71 C75 108.4(10) . . . no
C72 C71 C76 124.2(10) . . . no
C75 C71 C76 127.1(9) . . . no
Mo8 C72 C71 72.0(6) . . . yes
Mo8 C72 C73 71.3(6) . . . yes
Mo8 C72 C77 127.1(8) . . . yes
C71 C72 C73 107.0(9) . . . no
C71 C72 C77 126.0(11) . . . no
C73 C72 C77 126.6(10) . . . no
Mo8 C73 C72 73.3(6) . . . yes
Mo8 C73 C74 73.6(6) . . . yes
Mo8 C73 C78 127.0(7) . . . yes
C72 C73 C74 108.6(9) . . . no
C72 C73 C78 126.7(9) . . . no
C74 C73 C78 124.0(10) . . . no
Mo8 C74 C73 70.7(6) . . . yes
Mo8 C74 C75 73.3(6) . . . yes
Mo8 C74 C79 125.6(8) . . . yes
C73 C74 C75 108.0(9) . . . no
C73 C74 C79 126.8(10) . . . no
C75 C74 C79 125.0(9) . . . no
Mo8 C75 C71 71.2(6) . . . yes
Mo8 C75 C74 71.7(6) . . . yes
Mo8 C75 C80 125.5(7) . . . yes
C71 C75 C74 108.0(9) . . . no
C71 C75 C80 126.5(10) . . . no
C74 C75 C80 125.4(10) . . . no
C1 C6 H6A 109.45 . . . no
C1 C6 H6B 109.40 . . . no
C1 C6 H6C 109.38 . . . no
H6A C6 H6B 109.57 . . . no
H6A C6 H6C 109.52 . . . no
H6B C6 H6C 109.50 . . . no
C2 C7 H7A 109.48 . . . no
C2 C7 H7B 109.46 . . . no
C2 C7 H7C 109.48 . . . no
H7A C7 H7B 109.44 . . . no
H7A C7 H7C 109.54 . . . no
H7B C7 H7C 109.42 . . . no
C3 C8 H8A 109.44 . . . no
C3 C8 H8B 109.59 . . . no
C3 C8 H8C 109.46 . . . no
H8A C8 H8B 109.49 . . . no
H8A C8 H8C 109.44 . . . no
H8B C8 H8C 109.42 . . . no
C4 C9 H9A 109.49 . . . no
C4 C9 H9B 109.52 . . . no
C4 C9 H9C 109.47 . . . no
H9A C9 H9B 109.42 . . . no
H9A C9 H9C 109.42 . . . no
H9B C9 H9C 109.51 . . . no
C5 C10 H10A 109.46 . . . no
C5 C10 H10B 109.46 . . . no
C5 C10 H10C 109.43 . . . no
H10A C10 H10B 109.47 . . . no
H10A C10 H10C 109.51 . . . no
H10B C10 H10C 109.50 . . . no
C11 C16 H16A 109.45 . . . no
C11 C16 H16B 109.51 . . . no
C11 C16 H16C 109.47 . . . no
H16A C16 H16B 109.47 . . . no
H16A C16 H16C 109.49 . . . no
H16B C16 H16C 109.44 . . . no
C12 C17 H17A 109.43 . . . no
C12 C17 H17B 109.55 . . . no
C12 C17 H17C 109.43 . . . no
H17A C17 H17B 109.45 . . . no
H17A C17 H17C 109.46 . . . no
H17B C17 H17C 109.50 . . . no
C13 C18 H18A 109.38 . . . no
C13 C18 H18B 109.43 . . . no
C13 C18 H18C 109.46 . . . no
H18A C18 H18B 109.59 . . . no
H18A C18 H18C 109.46 . . . no
H18B C18 H18C 109.50 . . . no
C14 C19 H19A 109.46 . . . no
C14 C19 H19B 109.41 . . . no
C14 C19 H19C 109.49 . . . no
H19A C19 H19B 109.50 . . . no
H19A C19 H19C 109.50 . . . no
H19B C19 H19C 109.46 . . . no
C15 C20 H20A 109.43 . . . no
C15 C20 H20B 109.49 . . . no
C15 C20 H20C 109.46 . . . no
H20A C20 H20B 109.48 . . . no
H20A C20 H20C 109.45 . . . no
H20B C20 H20C 109.52 . . . no
C21 C26 H26A 109.44 . . . no
C21 C26 H26B 109.50 . . . no
C21 C26 H26C 109.46 . . . no
H26A C26 H26B 109.45 . . . no
H26A C26 H26C 109.44 . . . no
H26B C26 H26C 109.54 . . . no
C22 C27 H27A 109.52 . . . no
C22 C27 H27B 109.40 . . . no
C22 C27 H27C 109.54 . . . no
H27A C27 H27B 109.43 . . . no
H27A C27 H27C 109.50 . . . no
H27B C27 H27C 109.44 . . . no
C23 C28 H28A 109.46 . . . no
C23 C28 H28B 109.45 . . . no
C23 C28 H28C 109.59 . . . no
H28A C28 H28B 109.39 . . . no
H28A C28 H28C 109.50 . . . no
H28B C28 H28C 109.43 . . . no
C24 C29 H29A 109.41 . . . no
C24 C29 H29B 109.48 . . . no
C24 C29 H29C 109.42 . . . no
H29A C29 H29B 109.54 . . . no
H29A C29 H29C 109.55 . . . no
H29B C29 H29C 109.43 . . . no
C25 C30 H30A 109.43 . . . no
C25 C30 H30B 109.52 . . . no
C25 C30 H30C 109.52 . . . no
H30A C30 H30B 109.47 . . . no
H30A C30 H30C 109.47 . . . no
H30B C30 H30C 109.42 . . . no
C31 C36 H36A 109.52 . . . no
C31 C36 H36B 109.50 . . . no
C31 C36 H36C 109.51 . . . no
H36A C36 H36B 109.52 . . . no
H36A C36 H36C 109.38 . . . no
H36B C36 H36C 109.39 . . . no
C32 C37 H37A 109.49 . . . no
C32 C37 H37B 109.40 . . . no
C32 C37 H37C 109.47 . . . no
H37A C37 H37B 109.49 . . . no
H37A C37 H37C 109.54 . . . no
H37B C37 H37C 109.44 . . . no
C33 C38 H38A 109.46 . . . no
C33 C38 H38B 109.42 . . . no
C33 C38 H38C 109.41 . . . no
H38A C38 H38B 109.52 . . . no
H38A C38 H38C 109.59 . . . no
H38B C38 H38C 109.44 . . . no
C34 C39 H39A 109.46 . . . no
C34 C39 H39B 109.43 . . . no
C34 C39 H39C 109.59 . . . no
H39A C39 H39B 109.46 . . . no
H39A C39 H39C 109.46 . . . no
H39B C39 H39C 109.43 . . . no
C35 C40 H40A 109.52 . . . no
C35 C40 H40B 109.49 . . . no
C35 C40 H40C 109.48 . . . no
H40A C40 H40B 109.48 . . . no
H40A C40 H40C 109.37 . . . no
H40B C40 H40C 109.49 . . . no
C41 C46 H46A 109.43 . . . no
C41 C46 H46B 109.49 . . . no
C41 C46 H46C 109.54 . . . no
H46A C46 H46B 109.42 . . . no
H46A C46 H46C 109.49 . . . no
H46B C46 H46C 109.46 . . . no
C42 C47 H47A 109.49 . . . no
C42 C47 H47B 109.54 . . . no
C42 C47 H47C 109.52 . . . no
H47A C47 H47B 109.39 . . . no
H47A C47 H47C 109.46 . . . no
H47B C47 H47C 109.43 . . . no
C43 C48 H48A 109.40 . . . no
C43 C48 H48B 109.49 . . . no
C43 C48 H48C 109.45 . . . no
H48A C48 H48B 109.54 . . . no
H48A C48 H48C 109.40 . . . no
H48B C48 H48C 109.54 . . . no
C44 C49 H49A 109.51 . . . no
C44 C49 H49B 109.46 . . . no
C44 C49 H49C 109.52 . . . no
H49A C49 H49B 109.42 . . . no
H49A C49 H49C 109.48 . . . no
H49B C49 H49C 109.43 . . . no
C45 C50 H50A 109.43 . . . no
C45 C50 H50B 109.41 . . . no
C45 C50 H50C 109.45 . . . no
H50A C50 H50B 109.55 . . . no
H50A C50 H50C 109.43 . . . no
H50B C50 H50C 109.56 . . . no
C51 C56 H56A 109.50 . . . no
C51 C56 H56B 109.50 . . . no
C51 C56 H56C 109.52 . . . no
H56A C56 H56B 109.50 . . . no
H56A C56 H56C 109.35 . . . no
H56B C56 H56C 109.46 . . . no
C52 C57 H57A 109.47 . . . no
C52 C57 H57B 109.54 . . . no
C52 C57 H57C 109.48 . . . no
H57A C57 H57B 109.50 . . . no
H57A C57 H57C 109.40 . . . no
H57B C57 H57C 109.44 . . . no
C53 C58 H58A 109.47 . . . no
C53 C58 H58B 109.35 . . . no
C53 C58 H58C 109.47 . . . no
H58A C58 H58B 109.44 . . . no
H58A C58 H58C 109.57 . . . no
H58B C58 H58C 109.52 . . . no
C54 C59 H59A 109.52 . . . no
C54 C59 H59B 109.46 . . . no
C54 C59 H59C 109.42 . . . no
H59A C59 H59B 109.47 . . . no
H59A C59 H59C 109.50 . . . no
H59B C59 H59C 109.46 . . . no
C55 C60 H60A 109.45 . . . no
C55 C60 H60B 109.44 . . . no
C55 C60 H60C 109.48 . . . no
H60A C60 H60B 109.47 . . . no
H60A C60 H60C 109.42 . . . no
H60B C60 H60C 109.56 . . . no
C61 C66 H66A 109.42 . . . no
C61 C66 H66B 109.50 . . . no
C61 C66 H66C 109.51 . . . no
H66A C66 H66B 109.47 . . . no
H66A C66 H66C 109.42 . . . no
H66B C66 H66C 109.50 . . . no
C62 C67 H67A 109.48 . . . no
C62 C67 H67B 109.47 . . . no
C62 C67 H67C 109.45 . . . no
H67A C67 H67B 109.48 . . . no
H67A C67 H67C 109.41 . . . no
H67B C67 H67C 109.54 . . . no
C63 C68 H68A 109.48 . . . no
C63 C68 H68B 109.39 . . . no
C63 C68 H68C 109.50 . . . no
H68A C68 H68B 109.51 . . . no
H68A C68 H68C 109.53 . . . no
H68B C68 H68C 109.41 . . . no
C64 C69 H69A 109.46 . . . no
C64 C69 H69B 109.48 . . . no
C64 C69 H69C 109.52 . . . no
H69A C69 H69B 109.47 . . . no
H69A C69 H69C 109.43 . . . no
H69B C69 H69C 109.47 . . . no
C65 C70 H70A 109.45 . . . no
C65 C70 H70B 109.46 . . . no
C65 C70 H70C 109.47 . . . no
H70A C70 H70B 109.34 . . . no
H70A C70 H70C 109.49 . . . no
H70B C70 H70C 109.62 . . . no
C71 C76 H76A 109.44 . . . no
C71 C76 H76B 109.58 . . . no
C71 C76 H76C 109.50 . . . no
H76A C76 H76B 109.43 . . . no
H76A C76 H76C 109.39 . . . no
H76B C76 H76C 109.48 . . . no
C72 C77 H77A 109.51 . . . no
C72 C77 H77B 109.46 . . . no
C72 C77 H77C 109.53 . . . no
H77A C77 H77B 109.43 . . . no
H77A C77 H77C 109.49 . . . no
H77B C77 H77C 109.42 . . . no
C73 C78 H78A 109.54 . . . no
C73 C78 H78B 109.46 . . . no
C73 C78 H78C 109.45 . . . no
H78A C78 H78B 109.50 . . . no
H78A C78 H78C 109.46 . . . no
H78B C78 H78C 109.41 . . . no
C74 C79 H79A 109.47 . . . no
C74 C79 H79B 109.51 . . . no
C74 C79 H79C 109.56 . . . no
H79A C79 H79B 109.36 . . . no
H79A C79 H79C 109.48 . . . no
H79B C79 H79C 109.45 . . . no
C75 C80 H80A 109.49 . . . no
C75 C80 H80B 109.53 . . . no
C75 C80 H80C 109.51 . . . no
H80A C80 H80B 109.50 . . . no
H80A C80 H80C 109.46 . . . no
H80B C80 H80C 109.34 . . . no

loop_
_geom_bond_atom_site_label_1
_geom_bond_atom_site_label_2
_geom_bond_distance
_geom_bond_site_symmetry_1
_geom_bond_site_symmetry_2
_geom_bond_publ_flag
Mo1 Mo2 2.5999(12) . . yes
Mo1 As1 2.6244(16) . . yes
Mo1 As2 2.6247(15) . . yes
Mo1 S1 2.503(3) . . yes
Mo1 S2 2.509(3) . . yes
Mo1 S3 2.534(2) . . yes
Mo1 C1 2.356(11) . . yes
Mo1 C2 2.362(10) . . yes
Mo1 C3 2.369(11) . . yes
Mo1 C4 2.353(11) . . yes
Mo1 C5 2.336(11) . . yes
Mo2 As1 2.6171(16) . . yes
Mo2 As2 2.6103(15) . . yes
Mo2 S1 2.503(3) . . yes
Mo2 S2 2.516(3) . . yes
Mo2 S3 2.528(2) . . yes
Mo2 C11 2.343(10) . . yes
Mo2 C12 2.367(11) . . yes
Mo2 C13 2.342(11) . . yes
Mo2 C14 2.341(11) . . yes
Mo2 C15 2.339(11) . . yes
Mo3 Mo4 2.6026(12) . . yes
Mo3 As3 2.6295(14) . . yes
Mo3 As4 2.6391(15) . . yes
Mo3 S4 2.490(3) . . yes
Mo3 S5 2.494(2) . . yes
Mo3 S6 2.544(3) . . yes
Mo3 C21 2.335(11) . . yes
Mo3 C22 2.328(10) . . yes
Mo3 C23 2.379(10) . . yes
Mo3 C24 2.351(11) . . yes
Mo3 C25 2.359(11) . . yes
Mo4 As3 2.6299(14) . . yes
Mo4 As4 2.6404(14) . . yes
Mo4 S4 2.489(2) . . yes
Mo4 S5 2.484(2) . . yes
Mo4 S6 2.546(3) . . yes
Mo4 C31 2.375(10) . . yes
Mo4 C32 2.348(11) . . yes
Mo4 C33 2.338(11) . . yes
Mo4 C34 2.346(11) . . yes
Mo4 C35 2.323(11) . . yes
Mo5 Mo6 2.5993(12) . . yes
Mo5 As5 2.6448(15) . . yes
Mo5 As6 2.6258(14) . . yes
Mo5 S7 2.491(3) . . yes
Mo5 S8 2.486(2) . . yes
Mo5 S9 2.539(3) . . yes
Mo5 C41 2.366(10) . . yes
Mo5 C42 2.351(11) . . yes
Mo5 C43 2.354(11) . . yes
Mo5 C44 2.343(11) . . yes
Mo5 C45 2.354(10) . . yes
Mo6 As5 2.6430(14) . . yes
Mo6 As6 2.6261(14) . . yes
Mo6 S7 2.494(3) . . yes
Mo6 S8 2.486(2) . . yes
Mo6 S9 2.537(3) . . yes
Mo6 C51 2.348(11) . . yes
Mo6 C52 2.346(11) . . yes
Mo6 C53 2.364(11) . . yes
Mo6 C54 2.361(11) . . yes
Mo6 C55 2.354(11) . . yes
Mo7 Mo8 2.5976(12) . . yes
Mo7 As7 2.6108(17) . . yes
Mo7 As8 2.6101(15) . . yes
Mo7 S10 2.511(3) . . yes
Mo7 S11 2.516(3) . . yes
Mo7 S12 2.528(2) . . yes
Mo7 C61 2.358(11) . . yes
Mo7 C62 2.331(11) . . yes
Mo7 C63 2.357(11) . . yes
Mo7 C64 2.349(11) . . yes
Mo7 C65 2.370(11) . . yes
Mo8 As7 2.6243(16) . . yes
Mo8 As8 2.6235(15) . . yes
Mo8 S10 2.503(2) . . yes
Mo8 S11 2.517(3) . . yes
Mo8 S12 2.524(2) . . yes
Mo8 C71 2.344(11) . . yes
Mo8 C72 2.344(11) . . yes
Mo8 C73 2.319(11) . . yes
Mo8 C74 2.357(11) . . yes
Mo8 C75 2.378(10) . . yes
As1 As2 2.761(2) . . yes
As1 S1 2.233(3) . . yes
As2 S2 2.235(3) . . yes
As3 As4 2.7568(16) . . yes
As3 S4 2.210(3) . . yes
As4 S5 2.194(3) . . yes
As4 Cu4 3.1221(18) . 1_545 yes
As5 As6 2.7623(16) . . yes
As5 Cu5 3.1128(18) . . yes
As5 S7 2.191(3) . . yes
As6 S8 2.206(3) . . yes
As7 As8 2.760(2) . . yes
As7 S10 2.244(3) . . yes
As8 S11 2.251(3) . . yes
Cu1 Cl1 2.320(3) . . yes
Cu1 Cl2 2.313(4) . . yes
Cu1 S3 2.199(3) . . yes
Cu2 Cl1 2.330(3) . . yes
Cu2 Cl2 2.328(4) . . yes
Cu2 S6 2.189(3) . . yes
Cu3 Cl3 2.311(3) . . yes
Cu3 Cl4 2.310(3) . . yes
Cu3 S3 2.189(3) . . yes
Cu4 Cl3 2.355(3) . . yes
Cu4 Cl4 2.354(3) . . yes
Cu4 S9 2.205(3) . . yes
Cu5 Cl5 2.347(3) . . yes
Cu5 Cl6 2.356(3) . . yes
Cu5 S6 2.200(3) . . yes
Cu6 Cl5 2.307(3) . . yes
Cu6 Cl6 2.310(3) . . yes
Cu6 S12 2.192(3) . . yes
Cu7 Cl7 2.328(3) . . yes
Cu7 Cl8 2.339(3) . . yes
Cu7 S9 2.201(3) . . yes
Cu8 Cl7 2.318(4) . . yes
Cu8 Cl8 2.317(3) . . yes
Cu8 S12 2.203(3) . 1_565 yes
C1 C2 1.439(15) . . no
C1 C5 1.445(14) . . no
C1 C6 1.493(16) . . no
C2 C3 1.419(15) . . no
C2 C7 1.506(14) . . no
C3 C4 1.438(14) . . no
C3 C8 1.533(16) . . no
C4 C5 1.463(17) . . no
C4 C9 1.495(16) . . no
C5 C10 1.493(15) . . no
C11 C12 1.427(16) . . no
C11 C15 1.432(15) . . no
C11 C16 1.514(16) . . no
C12 C13 1.404(16) . . no
C12 C17 1.512(14) . . no
C13 C14 1.456(14) . . no
C13 C18 1.544(17) . . no
C14 C15 1.439(17) . . no
C14 C19 1.474(16) . . no
C15 C20 1.495(17) . . no
C21 C22 1.408(15) . . no
C21 C25 1.461(14) . . no
C21 C26 1.478(15) . . no
C22 C23 1.423(14) . . no
C22 C27 1.513(14) . . no
C23 C24 1.427(14) . . no
C23 C28 1.495(15) . . no
C24 C25 1.433(16) . . no
C24 C29 1.536(15) . . no
C25 C30 1.489(15) . . no
C31 C32 1.406(15) . . no
C31 C35 1.438(14) . . no
C31 C36 1.473(17) . . no
C32 C33 1.437(15) . . no
C32 C37 1.510(14) . . no
C33 C34 1.458(14) . . no
C33 C38 1.501(16) . . no
C34 C35 1.402(16) . . no
C34 C39 1.523(15) . . no
C35 C40 1.513(15) . . no
C41 C42 1.429(14) . . no
C41 C45 1.430(15) . . no
C41 C46 1.482(16) . . no
C42 C43 1.406(16) . . no
C42 C47 1.536(15) . . no
C43 C44 1.468(14) . . no
C43 C48 1.513(15) . . no
C44 C45 1.420(15) . . no
C44 C49 1.498(16) . . no
C45 C50 1.528(14) . . no
C51 C52 1.416(16) . . no
C51 C55 1.476(14) . . no
C51 C56 1.482(15) . . no
C52 C53 1.423(15) . . no
C52 C57 1.519(15) . . no
C53 C54 1.445(15) . . no
C53 C58 1.474(16) . . no
C54 C55 1.411(15) . . no
C54 C59 1.509(14) . . no
C55 C60 1.493(16) . . no
C61 C62 1.440(14) . . no
C61 C65 1.434(15) . . no
C61 C66 1.508(16) . . no
C62 C63 1.443(17) . . no
C62 C67 1.500(15) . . no
C63 C64 1.469(14) . . no
C63 C68 1.467(16) . . no
C64 C65 1.443(16) . . no
C64 C69 1.498(16) . . no
C65 C70 1.499(14) . . no
C71 C72 1.450(15) . . no
C71 C75 1.417(15) . . no
C71 C76 1.529(16) . . no
C72 C73 1.418(17) . . no
C72 C77 1.495(16) . . no
C73 C74 1.434(14) . . no
C73 C78 1.509(15) . . no
C74 C75 1.426(15) . . no
C74 C79 1.516(15) . . no
C75 C80 1.501(14) . . no
C6 H6A 0.9784 . . no
C6 H6B 0.9795 . . no
C6 H6C 0.9800 . . no
C7 H7A 0.9801 . . no
C7 H7B 0.9796 . . no
C7 H7C 0.9797 . . no
C8 H8A 0.9807 . . no
C8 H8B 0.9801 . . no
C8 H8C 0.9803 . . no
C9 H9A 0.9796 . . no
C9 H9B 0.9790 . . no
C9 H9C 0.9803 . . no
C10 H10A 0.9797 . . no
C10 H10B 0.9796 . . no
C10 H10C 0.9801 . . no
C16 H16A 0.9800 . . no
C16 H16B 0.9797 . . no
C16 H16C 0.9800 . . no
C17 H17A 0.9799 . . no
C17 H17B 0.9803 . . no
C17 H17C 0.9797 . . no
C18 H18A 0.9804 . . no
C18 H18B 0.9792 . . no
C18 H18C 0.9792 . . no
C19 H19A 0.9804 . . no
C19 H19B 0.9800 . . no
C19 H19C 0.9799 . . no
C20 H20A 0.9803 . . no
C20 H20B 0.9788 . . no
C20 H20C 0.9805 . . no
C26 H26A 0.9806 . . no
C26 H26B 0.9802 . . no
C26 H26C 0.9806 . . no
C27 H27A 0.9803 . . no
C27 H27B 0.9800 . . no
C27 H27C 0.9800 . . no
C28 H28A 0.9799 . . no
C28 H28B 0.9807 . . no
C28 H28C 0.9799 . . no
C29 H29A 0.9787 . . no
C29 H29B 0.9795 . . no
C29 H29C 0.9805 . . no
C30 H30A 0.9806 . . no
C30 H30B 0.9802 . . no
C30 H30C 0.9797 . . no
C36 H36A 0.9797 . . no
C36 H36B 0.9800 . . no
C36 H36C 0.9807 . . no
C37 H37A 0.9800 . . no
C37 H37B 0.9804 . . no
C37 H37C 0.9803 . . no
C38 H38A 0.9794 . . no
C38 H38B 0.9806 . . no
C38 H38C 0.9799 . . no
C39 H39A 0.9804 . . no
C39 H39B 0.9803 . . no
C39 H39C 0.9795 . . no
C40 H40A 0.9806 . . no
C40 H40B 0.9804 . . no
C40 H40C 0.9808 . . no
C46 H46A 0.9809 . . no
C46 H46B 0.9804 . . no
C46 H46C 0.9795 . . no
C47 H47A 0.9799 . . no
C47 H47B 0.9808 . . no
C47 H47C 0.9791 . . no
C48 H48A 0.9803 . . no
C48 H48B 0.9797 . . no
C48 H48C 0.9806 . . no
C49 H49A 0.9804 . . no
C49 H49B 0.9804 . . no
C49 H49C 0.9797 . . no
C50 H50A 0.9803 . . no
C50 H50B 0.9796 . . no
C50 H50C 0.9793 . . no
C56 H56A 0.9811 . . no
C56 H56B 0.9798 . . no
C56 H56C 0.9799 . . no
C57 H57A 0.9801 . . no
C57 H57B 0.9789 . . no
C57 H57C 0.9811 . . no
C58 H58A 0.9794 . . no
C58 H58B 0.9808 . . no
C58 H58C 0.9790 . . no
C59 H59A 0.9793 . . no
C59 H59B 0.9795 . . no
C59 H59C 0.9815 . . no
C60 H60A 0.9809 . . no
C60 H60B 0.9800 . . no
C60 H60C 0.9797 . . no
C66 H66A 0.9799 . . no
C66 H66B 0.9794 . . no
C66 H66C 0.9795 . . no
C67 H67A 0.9803 . . no
C67 H67B 0.9801 . . no
C67 H67C 0.9792 . . no
C68 H68A 0.9790 . . no
C68 H68B 0.9796 . . no
C68 H68C 0.9799 . . no
C69 H69A 0.9808 . . no
C69 H69B 0.9798 . . no
C69 H69C 0.9791 . . no
C70 H70A 0.9808 . . no
C70 H70B 0.9802 . . no
C70 H70C 0.9793 . . no
C76 H76A 0.9809 . . no
C76 H76B 0.9799 . . no
C76 H76C 0.9804 . . no
C77 H77A 0.9789 . . no
C77 H77B 0.9804 . . no
C77 H77C 0.9797 . . no
C78 H78A 0.9805 . . no
C78 H78B 0.9799 . . no
C78 H78C 0.9803 . . no
C79 H79A 0.9806 . . no
C79 H79B 0.9808 . . no
C79 H79C 0.9794 . . no
C80 H80A 0.9797 . . no
C80 H80B 0.9810 . . no
C80 H80C 0.9813 . . no

loop_
_geom_contact_atom_site_label_1
_geom_contact_atom_site_label_2
_geom_contact_distance
_geom_contact_site_symmetry_1
_geom_contact_site_symmetry_2
_geom_contact_publ_flag
Mo1 Cu1 4.1051(17) . . no
Mo1 Cu3 4.0124(17) . . no
Mo2 Cu3 4.0030(16) . . no
Mo2 Cu1 4.0847(17) . . no
Mo3 Cu2 4.0919(18) . . no
Mo3 Cu5 4.0656(17) . . no
Mo4 Cu2 4.1145(17) . . no
Mo4 Cu5 4.0731(17) . . no
Mo5 Cu7 4.1019(17) . . no
Mo5 Cu4 4.0661(17) . . no
Mo6 Cu7 4.1044(16) . . no
Mo6 Cu4 4.0781(17) . . no
Mo7 Cu8 4.0975(17) . 1_545 no
Mo7 Cu6 4.0048(16) . . no
Mo8 Cu8 4.0963(17) . 1_545 no
Mo8 Cu6 4.0096(16) . . no
Mo1 H10C 3.4975 . . no
Mo1 H9A 3.6074 . . no
Mo2 H20A 3.6470 . . no
Mo2 H20B 3.5684 . . no
Mo2 H19A 3.6232 . . no
Mo2 H19B 3.5875 . . no
Mo3 H30A 3.5442 . . no
Mo3 H29B 3.5616 . . no
Mo4 H40B 3.5630 . . no
Mo4 H40A 3.6581 . . no
Mo4 H39B 3.6348 . . no
Mo4 H39C 3.6420 . . no
Mo5 H49C 3.5935 . . no
Mo5 H49B 3.6035 . . no
Mo5 H50A 3.6503 . . no
Mo5 H50B 3.6257 . . no
Mo6 H60B 3.6474 . . no
Mo6 H60A 3.6368 . . no
Mo6 H59B 3.5088 . . no
Mo7 H70B 3.5035 . . no
Mo7 H69C 3.5414 . . no
Mo8 H79A 3.5834 . . no
Mo8 H79B 3.6555 . . no
Mo8 H80B 3.5610 . . no
As1 C4 3.477(11) . . no
As1 C9 3.516(11) . . no
As1 C14 3.447(11) . . no
As1 C19 3.462(12) . . no
As2 C10 3.486(11) . . no
As2 C15 3.458(11) . . no
As2 C5 3.480(11) . . no
As2 C20 3.465(12) . . no
As3 C39 3.474(11) . . no
As3 C25 3.481(11) . . no
As3 Cu4 4.3610(18) . 1_545 no
As3 C30 3.518(11) . . no
As3 C34 3.469(11) . . no
As4 C38 3.479(11) . . no
As4 C26 3.462(11) . . no
As4 C21 3.469(11) . . no
As4 C33 3.472(11) . . no
As4 Cl3 3.789(3) . 1_545 no
As4 Cu7 3.7258(18) . 1_545 no
As5 C55 3.495(11) . . no
As5 C60 3.527(12) . . no
As5 C49 3.466(12) . . no
As5 C44 3.488(11) . . no
As5 Cu2 3.6769(18) . . no
As5 Cl6 3.773(3) . . no
As6 C56 3.478(11) . . no
As6 C43 3.489(11) . . no
As6 Cu5 4.3391(18) . . no
As6 C51 3.461(11) . . no
As6 C48 3.479(11) . . no
As7 C78 3.475(11) . . no
As7 C68 3.478(12) . . no
As7 C73 3.465(11) . . no
As7 C63 3.444(11) . . no
As8 C62 3.450(11) . . no
As8 C77 3.509(12) . . no
As8 C72 3.491(11) . . no
As8 C67 3.483(11) . . no
As1 H9A 3.1716 . . no
As1 H19B 3.1441 . . no
As2 H20B 3.1166 . . no
As2 H10C 3.0033 . . no
As2 H56C 3.1173 . 1_556 no
As3 H39C 3.2097 . . no
As3 H39B 3.2424 . . no
As3 H67C 3.1923 . 1_556 no
As3 H30A 3.0431 . . no
As4 H26C 3.1154 . . no
As4 H38A 3.0882 . . no
As5 H49C 3.1829 . . no
As5 H49B 3.2338 . . no
As5 H60A 3.2290 . . no
As6 H56B 3.2236 . . no
As6 H48A 3.0004 . . no
As6 H56C 3.2390 . . no
As7 H68A 3.2051 . . no
As7 H78B 2.9955 . . no
As8 H39C 3.0944 . 1_554 no
As8 H67C 3.0016 . . no
As8 H77B 3.1989 . . no
Cu1 S2 3.156(3) . . no
Cu1 S7 3.765(3) . . no
Cu1 C7 3.966(11) . . no
Cu1 C16 4.195(12) . . no
Cu1 C17 3.987(11) . . no
Cu2 C36 3.997(12) . . no
Cu2 S4 3.240(3) . . no
Cu2 C28 3.904(12) . . no
Cu3 C17 3.870(11) . . no
Cu3 C7 3.944(11) . . no
Cu3 S1 3.008(3) . . no
Cu3 S7 3.928(3) . . no
Cu4 C58 3.955(12) . . no
Cu4 C46 3.955(12) . . no
Cu4 S7 3.145(3) . . no
Cu5 S5 3.137(3) . . no
Cu5 C28 3.959(12) . . no
Cu5 C36 3.981(12) . . no
Cu6 S10 2.996(3) . . no
Cu6 C70 3.881(12) . . no
Cu6 C80 3.936(11) . . no
Cu6 S5 3.925(3) . . no
Cu7 C46 3.938(12) . . no
Cu7 S8 3.235(3) . . no
Cu7 C58 3.965(12) . . no
Cu8 C70 4.007(12) . 1_565 no
Cu8 C80 3.973(12) . 1_565 no
Cu8 S11 3.141(3) . 1_565 no
Cu8 S5 3.812(3) . 1_565 no
Cu1 H7B 3.1504 . . no
Cu1 H17B 3.1955 . . no
Cu1 H16B 3.3751 . . no
Cu1 H6B 3.5154 . . no
Cu2 H36B 3.1175 . . no
Cu2 H40B 3.5318 . . no
Cu2 H28C 3.1998 . . no
Cu2 H29A 3.7075 . . no
Cu3 H18C 3.5405 . . no
Cu3 H17A 3.1358 . . no
Cu3 H8A 3.4651 . . no
Cu3 H7C 3.2450 . . no
Cu4 H58B 3.2441 . . no
Cu4 H50B 3.4889 . . no
Cu4 H59B 3.5121 . . no
Cu4 H26B 3.6538 . 1_565 no
Cu4 H46B 3.0752 . . no
Cu5 H37A 3.6679 . . no
Cu5 H49B 3.5422 . . no
Cu5 H36C 3.3767 . . no
Cu5 H27C 3.5568 . . no
Cu5 H28B 3.1379 . . no
Cu6 H70B 2.9880 . . no
Cu6 H79A 3.4481 . . no
Cu6 H80B 3.1023 . . no
Cu6 H69C 3.4632 . . no
Cu7 H47B 3.5367 . . no
Cu7 H57C 3.5347 . . no
Cu7 H58A 3.1505 . . no
Cu7 H46C 3.3462 . . no
Cu8 H66A 3.5300 . 1_565 no
Cu8 H70C 3.4404 . 1_565 no
Cu8 H76C 3.5378 . 1_565 no
Cu8 H80A 3.2990 . 1_565 no
Cl1 Cl2 3.492(5) . . no
Cl2 Cl1 3.492(5) . . no
Cl3 As4 3.789(3) . 1_565 no
Cl3 Cl4 3.416(4) . . no
Cl4 Cl3 3.416(4) . . no
Cl5 Cl6 3.423(4) . . no
Cl6 Cl5 3.423(4) . . no
Cl6 As6 3.794(3) . . no
Cl6 As5 3.773(3) . . no
Cl7 Cl8 3.478(5) . . no
Cl8 Cl7 3.478(5) . . no
Cl1 H16B 2.7972 . . no
Cl1 H49C 3.1188 . . no
Cl1 H17B 2.9216 . . no
Cl1 H50A 3.1226 . . no
Cl1 H36B 2.9358 . . no
Cl1 H40B 3.0507 . . no
Cl2 H6B 2.8723 . . no
Cl2 H29A 3.0011 . . no
Cl2 H7B 2.8823 . . no
Cl2 H28C 2.8105 . . no
Cl3 H18C 3.0002 . . no
Cl3 H38B 2.7460 . 1_565 no
Cl3 H39B 2.7847 . 1_565 no
Cl3 H46B 3.0632 . . no
Cl3 H50B 2.7450 . . no
Cl3 H17A 2.7896 . . no
Cl4 H30B 2.7988 . 1_565 no
Cl4 H8A 2.8708 . . no
Cl4 H26B 2.7256 . 1_565 no
Cl4 H59B 2.7717 . . no
Cl4 H58B 2.9599 . . no
Cl4 H7C 2.8443 . . no
Cl5 H48B 2.7807 . . no
Cl5 H49B 2.6771 . . no
Cl5 H79A 2.8416 . . no
Cl5 H37A 2.7641 . . no
Cl5 H36C 3.0076 . . no
Cl5 H80B 2.8205 . . no
Cl6 H56B 2.8576 . . no
Cl6 H27C 2.7777 . . no
Cl6 H28B 3.0267 . . no
Cl6 H70B 2.8305 . . no
Cl6 H60B 2.7190 . . no
Cl6 H69C 2.9371 . . no
Cl7 H46C 2.8927 . . no
Cl7 H76C 2.9114 . 1_565 no
Cl7 H80A 2.8980 . 1_565 no
Cl7 H47B 2.9788 . . no
Cl8 H27B 3.1448 . 1_565 no
Cl8 H57C 2.9942 . . no
Cl8 H58A 2.9160 . . no
Cl8 H66A 2.9204 . 1_565 no
Cl8 H70C 3.0165 . 1_565 no
S1 Cu3 3.008(3) . . no
S1 S3 2.832(4) . . no
S1 C3 3.467(11) . . no
S1 C8 3.465(12) . . no
S1 C13 3.447(11) . . no
S1 C18 3.496(12) . . no
S2 C1 3.444(11) . . no
S2 Cu1 3.156(3) . . no
S2 S3 2.829(4) . . no
S2 C16 3.492(12) . . no
S2 C6 3.479(12) . . no
S2 C11 3.459(10) . . no
S3 C17 3.477(11) . . no
S3 S2 2.829(4) . . no
S3 C2 3.443(11) . . no
S3 S1 2.832(4) . . no
S3 C12 3.452(11) . . no
S3 C7 3.476(11) . . no
S4 C35 3.419(11) . . no
S4 C40 3.511(12) . . no
S4 Cu2 3.240(3) . . no
S4 S6 2.872(4) . . no
S4 C24 3.463(11) . . no
S4 C29 3.553(11) . . no
S5 C22 3.435(10) . . no
S5 Cu5 3.137(3) . . no
S5 C27 3.511(13) . . no
S5 C32 3.451(11) . . no
S5 S6 2.855(4) . . no
S5 Cu6 3.925(3) . . no
S5 Cu8 3.812(3) . 1_545 no
S5 C37 3.500(11) . . no
S6 C23 3.474(10) . . no
S6 C36 3.491(12) . . no
S6 C31 3.479(10) . . no
S6 C28 3.478(12) . . no
S6 S5 2.855(4) . . no
S6 S4 2.872(4) . . no
S7 C54 3.474(11) . . no
S7 Cu4 3.145(3) . . no
S7 Cu3 3.928(3) . . no
S7 C45 3.456(11) . . no
S7 S9 2.855(4) . . no
S7 C50 3.548(12) . . no
S7 C59 3.530(12) . . no
S7 Cu1 3.765(3) . . no
S8 C57 3.497(12) . . no
S8 S9 2.868(3) . . no
S8 Cu7 3.235(3) . . no
S8 C47 3.512(12) . . no
S8 C52 3.435(11) . . no
S8 C42 3.444(11) . . no
S9 S8 2.868(3) . . no
S9 S7 2.855(4) . . no
S9 C53 3.449(11) . . no
S9 C58 3.467(12) . . no
S9 C41 3.448(10) . . no
S9 C46 3.486(12) . . no
S10 S12 2.824(3) . . no
S10 C69 3.493(12) . . no
S10 C79 3.494(13) . . no
S10 Cu6 2.996(3) . . no
S10 C74 3.441(11) . . no
S10 C64 3.432(11) . . no
S11 C71 3.456(11) . . no
S11 S12 2.816(4) . . no
S11 C76 3.498(12) . . no
S11 C66 3.506(12) . . no
S11 C61 3.464(11) . . no
S11 Cu8 3.141(3) . 1_545 no
S12 C80 3.483(11) . . no
S12 C65 3.449(11) . . no
S12 S11 2.816(4) . . no
S12 C70 3.485(12) . . no
S12 S10 2.824(3) . . no
S12 C75 3.455(11) . . no
S1 H8B 3.1509 . . no
S2 H16C 3.1306 . . no
S2 H6A 3.1361 . . no
S3 H7B 3.1517 . . no
S3 H17B 3.1905 . . no
S4 H67C 3.1424 . 1_556 no
S4 H29B 3.0849 . . no
S5 H27B 3.0893 . . no
S5 H37B 3.0370 . . no
S6 H28B 3.1507 . . no
S6 H36B 3.0533 . . no
S7 H59B 3.1955 . . no
S8 H20B 3.0839 . 1_554 no
S8 H57B 3.1042 . . no
S9 H46B 3.0558 . . no
S9 H58A 3.1482 . . no
S10 H69C 3.1840 . . no
S11 H76B 3.1852 . . no
S11 H66B 3.0985 . . no
S12 H70B 3.0340 . . no
S12 H80B 3.1348 . . no
C1 S2 3.444(11) . . no
C1 C3 2.315(16) . . no
C1 C4 2.354(16) . . no
C1 C7 2.599(14) . . no
C1 C10 2.627(14) . . no
C2 C5 2.328(14) . . no
C2 S3 3.443(11) . . no
C2 C4 2.337(15) . . no
C2 C6 2.614(16) . . no
C2 C8 2.634(16) . . no
C3 S1 3.467(11) . . no
C3 C5 2.321(15) . . no
C3 C7 2.624(15) . . no
C3 C1 2.315(16) . . no
C3 C9 2.624(15) . . no
C4 As1 3.477(11) . . no
C4 C2 2.337(15) . . no
C4 C8 2.623(16) . . no
C4 C1 2.354(16) . . no
C4 C10 2.616(16) . . no
C5 C2 2.328(14) . . no
C5 C9 2.637(17) . . no
C5 C6 2.618(16) . . no
C5 As2 3.480(11) . . no
C5 C3 2.321(15) . . no
C7 Cu3 3.944(11) . . no
C7 C59 3.374(14) . . no
C7 Cu1 3.966(11) . . no
C9 As1 3.516(11) . . no
C10 As2 3.486(11) . . no
C11 C20 2.603(15) . . no
C11 C17 2.614(14) . . no
C11 C14 2.337(15) . . no
C11 C13 2.290(16) . . no
C11 S2 3.459(10) . . no
C12 S3 3.452(11) . . no
C12 C15 2.312(15) . . no
C12 C14 2.339(14) . . no
C12 C18 2.638(18) . . no
C12 C16 2.611(17) . . no
C13 C17 2.602(15) . . no
C13 C11 2.290(16) . . no
C13 C19 2.617(15) . . no
C13 C15 2.302(16) . . no
C13 S1 3.447(11) . . no
C14 C20 2.605(17) . . no
C14 C18 2.639(16) . . no
C14 C12 2.339(14) . . no
C14 C11 2.337(15) . . no
C14 As1 3.447(11) . . no
C15 C12 2.312(15) . . no
C15 As2 3.458(11) . . no
C15 C19 2.612(18) . . no
C15 C13 2.302(16) . . no
C15 C16 2.633(17) . . no
C16 Cu1 4.195(12) . . no
C17 C50 3.367(14) . . no
C17 Cu3 3.870(11) . . no
C17 Cu1 3.987(11) . . no
C19 As1 3.462(12) . . no
C20 As2 3.465(12) . . no
C21 As4 3.469(11) . . no
C21 C27 2.593(15) . . no
C21 C30 2.625(14) . . no
C21 C24 2.309(15) . . no
C21 C23 2.306(15) . . no
C22 S5 3.435(10) . . no
C22 C28 2.611(16) . . no
C22 C25 2.325(14) . . no
C22 C26 2.558(16) . . no
C22 C24 2.295(14) . . no
C23 C21 2.306(15) . . no
C23 C29 2.643(14) . . no
C23 S6 3.474(10) . . no
C23 C25 2.333(15) . . no
C23 C27 2.605(14) . . no
C24 C30 2.624(16) . . no
C24 C22 2.295(14) . . no
C24 C21 2.309(15) . . no
C24 C28 2.601(16) . . no
C24 S4 3.463(11) . . no
C25 C23 2.333(15) . . no
C25 C29 2.622(15) . . no
C25 C22 2.325(14) . . no
C25 As3 3.481(11) . . no
C25 C26 2.624(15) . . no
C26 C58 3.239(16) . 1_545 no
C27 C70 3.410(14) . . no
C28 Cu5 3.959(12) . . no
C28 Cu2 3.904(12) . . no
C28 C60 3.220(16) . . no
C29 S4 3.553(11) . . no
C30 As3 3.518(11) . . no
C31 C37 2.614(14) . . no
C31 C33 2.317(16) . . no
C31 C34 2.314(15) . . no
C31 C40 2.599(14) . . no
C31 S6 3.479(10) . . no
C32 S5 3.451(11) . . no
C32 C36 2.571(17) . . no
C32 C35 2.293(14) . . no
C32 C38 2.609(16) . . no
C32 C34 2.320(14) . . no
C33 C39 2.634(14) . . no
C33 C31 2.317(16) . . no
C33 C35 2.308(15) . . no
C33 As4 3.472(11) . . no
C33 C37 2.594(15) . . no
C34 C38 2.656(15) . . no
C34 As3 3.469(11) . . no
C34 C32 2.320(14) . . no
C34 C31 2.314(15) . . no
C34 C40 2.606(15) . . no
C35 C32 2.293(14) . . no
C35 S4 3.419(11) . . no
C35 C33 2.308(15) . . no
C35 C36 2.595(16) . . no
C35 C39 2.629(16) . . no
C36 Cu2 3.997(12) . . no
C36 C49 3.214(17) . . no
C36 Cu5 3.981(12) . . no
C37 C80 3.390(14) . . no
C38 C46 3.206(16) . 1_545 no
C39 As3 3.474(11) . . no
C40 S4 3.511(12) . . no
C41 C50 2.613(14) . . no
C41 C44 2.320(16) . . no
C41 C47 2.634(14) . . no
C41 C43 2.312(15) . . no
C41 S9 3.448(10) . . no
C42 C48 2.621(16) . . no
C42 C46 2.599(16) . . no
C42 C44 2.318(15) . . no
C42 C45 2.304(14) . . no
C42 S8 3.444(11) . . no
C43 C49 2.648(15) . . no
C43 As6 3.489(11) . . no
C43 C45 2.320(14) . . no
C43 C41 2.312(15) . . no
C43 C47 2.611(15) . . no
C44 C50 2.635(15) . . no
C44 C42 2.318(15) . . no
C44 C41 2.320(16) . . no
C44 As5 3.488(11) . . no
C44 C48 2.639(14) . . no
C45 C42 2.304(14) . . no
C45 C43 2.320(14) . . no
C45 C49 2.603(16) . . no
C45 S7 3.456(11) . . no
C45 C46 2.595(16) . . no
C46 Cu7 3.938(12) . . no
C46 Cu4 3.955(12) . . no
C46 C38 3.206(16) . 1_565 no
C49 C36 3.214(17) . . no
C49 As5 3.466(12) . . no
C50 C17 3.367(14) . . no
C50 S7 3.548(12) . . no
C51 C54 2.328(14) . . no
C51 C60 2.632(15) . . no
C51 C57 2.608(15) . . no
C51 C53 2.323(15) . . no
C51 As6 3.461(11) . . no
C52 C58 2.594(16) . . no
C52 S8 3.435(11) . . no
C52 C55 2.321(16) . . no
C52 C56 2.593(16) . . no
C52 C54 2.307(15) . . no
C53 C55 2.324(16) . . no
C53 C51 2.323(15) . . no
C53 C59 2.621(15) . . no
C53 S9 3.449(11) . . no
C53 C57 2.604(14) . . no
C54 C51 2.328(14) . . no
C54 S7 3.474(11) . . no
C54 C58 2.595(16) . . no
C54 C52 2.307(15) . . no
C54 C60 2.600(16) . . no
C55 C52 2.321(16) . . no
C55 C53 2.324(16) . . no
C55 C59 2.601(15) . . no
C55 As5 3.495(11) . . no
C55 C56 2.633(14) . . no
C58 C26 3.239(16) . 1_565 no
C58 Cu4 3.955(12) . . no
C58 Cu7 3.965(12) . . no
C59 C7 3.374(14) . . no
C59 S7 3.530(12) . . no
C60 As5 3.527(12) . . no
C60 C28 3.220(16) . . no
C61 C63 2.352(16) . . no
C61 S11 3.464(11) . . no
C61 C67 2.607(15) . . no
C61 C70 2.616(15) . . no
C61 C64 2.328(17) . . no
C62 C66 2.615(16) . . no
C62 As8 3.450(11) . . no
C62 C65 2.326(14) . . no
C62 C68 2.615(17) . . no
C62 C64 2.326(16) . . no
C63 As7 3.444(11) . . no
C63 C67 2.610(16) . . no
C63 C69 2.648(15) . . no
C63 C65 2.363(15) . . no
C63 C61 2.352(16) . . no
C64 C61 2.328(17) . . no
C64 C70 2.616(15) . . no
C64 S10 3.432(11) . . no
C64 C68 2.610(14) . . no
C64 C62 2.326(16) . . no
C65 C69 2.606(16) . . no
C65 C63 2.363(15) . . no
C65 C66 2.631(16) . . no
C65 S12 3.449(11) . . no
C65 C62 2.326(14) . . no
C69 S10 3.493(12) . . no
C70 S12 3.485(12) . . no
C70 Cu6 3.881(12) . . no
C70 C27 3.410(14) . . no
C70 Cu8 4.007(12) . 1_545 no
C71 C74 2.300(16) . . no
C71 C73 2.306(15) . . no
C71 C77 2.625(15) . . no
C71 C80 2.606(14) . . no
C71 S11 3.456(11) . . no
C72 C78 2.616(17) . . no
C72 C74 2.315(16) . . no
C72 C75 2.326(14) . . no
C72 C76 2.633(16) . . no
C72 As8 3.491(11) . . no
C73 As7 3.465(11) . . no
C73 C77 2.603(16) . . no
C73 C79 2.638(15) . . no
C73 C71 2.306(15) . . no
C73 C75 2.314(14) . . no
C74 C78 2.599(14) . . no
C74 C72 2.315(16) . . no
C74 C71 2.300(16) . . no
C74 C80 2.601(15) . . no
C74 S10 3.441(11) . . no
C75 C79 2.610(16) . . no
C75 C73 2.314(14) . . no
C75 S12 3.455(11) . . no
C75 C76 2.638(16) . . no
C75 C72 2.326(14) . . no
C79 S10 3.494(13) . . no
C80 S12 3.483(11) . . no
C80 C37 3.390(14) . . no
C80 Cu8 3.973(12) . 1_545 no
C80 Cu6 3.936(11) . . no
C1 H16A 3.0506 . 1_455 no
C2 H17C 2.9393 . 1_455 no
C3 H17C 2.8065 . 1_455 no
C5 H16A 2.9823 . 1_455 no
C6 H7B 2.8861 . . no
C6 H10C 3.0805 . . no
C7 H6B 2.8552 . . no
C7 H8A 2.9644 . . no
C8 H17C 3.0424 . 1_455 no
C8 H9A 2.9439 . . no
C8 H7C 2.9160 . . no
C9 H8B 2.8864 . . no
C9 H10B 2.7837 . . no
C10 H6A 2.9253 . . no
C10 H16A 3.0202 . 1_455 no
C10 H9B 2.8535 . . no
C13 H9C 2.8162 . 1_655 no
C14 H9C 2.7375 . 1_655 no
C16 H17B 2.8716 . . no
C16 H10A 3.0363 . 1_655 no
C16 H20A 2.8593 . . no
C17 H16B 2.8775 . . no
C17 H50A 3.0906 . . no
C17 H18C 3.0002 . . no
C18 H19B 2.8858 . . no
C18 H17A 2.9178 . . no
C19 H18B 2.8249 . . no
C19 H20B 2.9538 . . no
C20 H19A 2.9035 . . no
C20 H48A 2.9384 . 1_556 no
C20 H16C 2.9215 . . no
C21 H38C 2.9041 . 1_455 no
C22 H37C 2.9439 . 1_455 no
C23 H37C 2.9013 . 1_455 no
C25 H38C 2.8691 . 1_455 no
C26 H27B 2.8885 . . no
C26 H58B 2.8899 . 1_545 no
C26 H30B 2.8151 . . no
C27 H28B 2.9342 . . no
C27 H26C 2.8643 . . no
C28 H27C 2.8532 . . no
C28 H60A 2.8327 . . no
C28 H29A 2.8452 . . no
C28 H60B 3.0710 . . no
C29 H30A 3.0738 . . no
C29 H28C 2.8643 . . no
C30 H26B 2.8790 . . no
C30 H29B 3.0192 . . no
C30 H38C 3.0337 . 1_455 no
C34 H29C 2.9112 . 1_655 no
C35 H29C 2.7633 . 1_655 no
C36 H49C 2.9767 . . no
C36 H49A 3.0665 . . no
C36 H49B 3.0503 . . no
C36 H40B 2.8810 . . no
C36 H37A 2.8606 . . no
C37 H36C 2.8178 . . no
C37 H38A 2.9030 . . no
C37 H28A 3.0859 . 1_655 no
C38 H46B 2.8478 . 1_545 no
C38 H39B 2.9189 . . no
C38 H46A 3.0303 . 1_545 no
C38 H37B 2.9022 . . no
C39 H38B 2.8797 . . no
C39 H40A 2.9292 . . no
C40 H39C 2.9835 . . no
C40 H36B 2.9402 . . no
C40 H78C 3.0856 . 1_556 no
C41 H58C 3.0552 . 1_655 no
C42 H58C 2.9504 . 1_655 no
C44 H59A 2.8773 . 1_655 no
C45 H59A 2.8573 . 1_655 no
C46 H47B 2.9433 . . no
C46 H50B 2.8630 . . no
C46 H38A 2.8947 . 1_565 no
C46 H38B 3.0349 . 1_565 no
C47 H48A 3.0710 . . no
C47 H46C 2.8024 . . no
C47 H58C 2.9741 . 1_655 no
C48 H49B 2.9095 . . no
C48 H47C 2.8942 . . no
C49 H48B 2.8071 . . no
C49 H36C 2.8291 . . no
C49 H36B 3.0823 . . no
C49 H50A 2.9264 . . no
C50 H49C 2.9371 . . no
C50 H46B 2.9738 . . no
C51 H48C 2.7683 . 1_455 no
C52 H48C 3.0398 . 1_455 no
C55 H48C 3.0418 . 1_455 no
C56 H60B 2.8801 . . no
C56 H57B 2.9324 . . no
C57 H9B 3.0619 . 1_554 no
C57 H58A 2.9091 . . no
C57 H56C 2.8957 . . no
C58 H26B 3.0318 . 1_565 no
C58 H26C 3.0142 . 1_565 no
C58 H57C 2.8536 . . no
C58 H59B 2.9844 . . no
C58 H47A 3.0549 . 1_455 no
C59 H7C 3.0612 . . no
C59 H60A 2.9279 . . no
C59 H58B 2.8225 . . no
C60 H56B 2.9028 . . no
C60 H28A 3.0238 . . no
C60 H28B 2.8510 . . no
C60 H59C 2.8268 . . no
C61 H77C 2.9940 . 1_455 no
C62 H77C 2.7248 . 1_455 no
C63 H77C 3.0273 . 1_455 no
C66 H70C 2.8240 . . no
C66 H67B 2.7519 . . no
C67 H30A 2.8756 . 1_554 no
C67 H66B 2.9014 . . no
C67 H68A 2.9697 . . no
C67 H77C 3.0626 . 1_455 no
C68 H69B 2.8560 . . no
C68 H67C 3.0810 . . no
C69 H68B 2.8686 . . no
C69 H70B 3.0237 . . no
C69 H78A 3.0583 . 1_455 no
C70 H66A 2.9045 . . no
C70 H69C 2.9570 . . no
C71 H70A 2.9900 . 1_655 no
C73 H69A 2.9816 . 1_655 no
C74 H69A 2.9603 . 1_655 no
C75 H70A 2.8721 . 1_655 no
C76 H80A 2.8765 . . no
C76 H77B 2.9108 . . no
C77 H78C 2.8350 . . no
C77 H76B 2.8795 . . no
C78 H77A 2.8967 . . no
C78 H79B 2.8594 . . no
C79 H78B 3.0329 . . no
C79 H80B 2.9244 . . no
C80 H70A 3.0625 . 1_655 no
C80 H76C 2.9660 . . no
C80 H79A 2.9042 . . no
H6A S2 3.1361 . . no
H6A C10 2.9253 . . no
H6A H10C 2.5136 . . no
H6A H78A 2.5018 . 1_456 no
H6B Cu1 3.5154 . . no
H6B Cl2 2.8723 . . no
H6B C7 2.8552 . . no
H6B H7B 2.3052 . . no
H7A H50C 2.4605 . 1_455 no
H7B Cu1 3.1504 . . no
H7B Cl2 2.8823 . . no
H7B S3 3.1517 . . no
H7B C6 2.8861 . . no
H7B H6B 2.3052 . . no
H7C Cu3 3.2450 . . no
H7C Cl4 2.8443 . . no
H7C C8 2.9160 . . no
H7C C59 3.0612 . . no
H7C H8A 2.3708 . . no
H7C H59B 2.5889 . . no
H8A Cu3 3.4651 . . no
H8A Cl4 2.8708 . . no
H8A C7 2.9644 . . no
H8A H7C 2.3708 . . no
H8B S1 3.1509 . . no
H8B C9 2.8864 . . no
H8B H9A 2.3583 . . no
H8C H17C 2.4529 . 1_455 no
H9A Mo1 3.6074 . . no
H9A As1 3.1716 . . no
H9A C8 2.9439 . . no
H9A H8B 2.3583 . . no
H9B C10 2.8535 . . no
H9B C57 3.0619 . 1_556 no
H9B H10B 2.1937 . . no
H9B H57A 2.4308 . 1_556 no
H9C C13 2.8162 . 1_455 no
H9C C14 2.7375 . 1_455 no
H10A C16 3.0363 . 1_455 no
H10A H16A 2.2937 . 1_455 no
H10B C9 2.7837 . . no
H10B H9B 2.1937 . . no
H10C Mo1 3.4975 . . no
H10C As2 3.0033 . . no
H10C C6 3.0805 . . no
H10C H6A 2.5136 . . no
H16A C1 3.0506 . 1_655 no
H16A C5 2.9823 . 1_655 no
H16A C10 3.0202 . 1_655 no
H16A H10A 2.2937 . 1_655 no
H16B Cu1 3.3751 . . no
H16B Cl1 2.7972 . . no
H16B C17 2.8775 . . no
H16B H17B 2.2976 . . no
H16C S2 3.1306 . . no
H16C C20 2.9215 . . no
H16C H20A 2.3084 . . no
H17A Cu3 3.1358 . . no
H17A Cl3 2.7896 . . no
H17A C18 2.9178 . . no
H17A H18C 2.4199 . . no
H17B Cu1 3.1955 . . no
H17B Cl1 2.9216 . . no
H17B S3 3.1905 . . no
H17B C16 2.8716 . . no
H17B H16B 2.2976 . . no
H17C C2 2.9393 . 1_655 no
H17C C3 2.8065 . 1_655 no
H17C C8 3.0424 . 1_655 no
H17C H8C 2.4529 . 1_655 no
H18B C19 2.8249 . . no
H18B H19B 2.2647 . . no
H18C Cu3 3.5405 . . no
H18C Cl3 3.0002 . . no
H18C C17 3.0002 . . no
H18C H17A 2.4199 . . no
H19A Mo2 3.6232 . . no
H19A C20 2.9035 . . no
H19A H20B 2.3849 . . no
H19B Mo2 3.5875 . . no
H19B As1 3.1441 . . no
H19B C18 2.8858 . . no
H19B H18B 2.2647 . . no
H20A Mo2 3.6470 . . no
H20A C16 2.8593 . . no
H20A H16C 2.3084 . . no
H20B Mo2 3.5684 . . no
H20B As2 3.1166 . . no
H20B S8 3.0839 . 1_556 no
H20B C19 2.9538 . . no
H20B H19A 2.3849 . . no
H20C H48A 2.4488 . 1_556 no
H26A H38C 2.5778 . 1_455 no
H26A H46A 2.4145 . 1_445 no
H26B Cu4 3.6538 . 1_545 no
H26B Cl4 2.7256 . 1_545 no
H26B C30 2.8790 . . no
H26B C58 3.0318 . 1_545 no
H26B H30B 2.2338 . . no
H26B H58B 2.4124 . 1_545 no
H26C As4 3.1154 . . no
H26C C27 2.8643 . . no
H26C C58 3.0142 . 1_545 no
H26C H27B 2.3419 . . no
H27A H37C 2.5607 . 1_455 no
H27A H80C 2.4938 . 1_455 no
H27B Cl8 3.1448 . 1_545 no
H27B S5 3.0893 . . no
H27B C26 2.8885 . . no
H27B H26C 2.3419 . . no
H27C Cu5 3.5568 . . no
H27C Cl6 2.7777 . . no
H27C C28 2.8532 . . no
H27C H28B 2.3283 . . no
H28A C37 3.0859 . 1_455 no
H28A C60 3.0238 . . no
H28A H37C 2.5045 . 1_455 no
H28B Cu5 3.1379 . . no
H28B Cl6 3.0267 . . no
H28B S6 3.1507 . . no
H28B C27 2.9342 . . no
H28B C60 2.8510 . . no
H28B H27C 2.3283 . . no
H28B H60B 2.4427 . . no
H28C Cu2 3.1998 . . no
H28C Cl2 2.8105 . . no
H28C C29 2.8643 . . no
H28C H29A 2.2448 . . no
H28C H60A 2.5944 . . no
H29A Cu2 3.7075 . . no
H29A Cl2 3.0011 . . no
H29A C28 2.8452 . . no
H29A H28C 2.2448 . . no
H29B Mo3 3.5616 . . no
H29B S4 3.0849 . . no
H29B C30 3.0192 . . no
H29B H30A 2.5948 . . no
H29C C34 2.9112 . 1_455 no
H29C C35 2.7633 . 1_455 no
H30A Mo3 3.5442 . . no
H30A As3 3.0431 . . no
H30A C29 3.0738 . . no
H30A C67 2.8756 . 1_556 no
H30A H29B 2.5948 . . no
H30A H67A 2.3581 . 1_556 no
H30B Cl4 2.7988 . 1_545 no
H30B C26 2.8151 . . no
H30B H26B 2.2338 . . no
H30C H38C 2.5671 . 1_455 no
H30C H39A 2.4416 . 1_455 no
H36B Cu2 3.1175 . . no
H36B Cl1 2.9358 . . no
H36B S6 3.0533 . . no
H36B C40 2.9402 . . no
H36B C49 3.0823 . . no
H36B H40B 2.3956 . . no
H36B H49C 2.5612 . . no
H36C Cu5 3.3767 . . no
H36C Cl5 3.0076 . . no
H36C C37 2.8178 . . no
H36C C49 2.8291 . . no
H36C H37A 2.2205 . . no
H36C H49B 2.4031 . . no
H37A Cu5 3.6679 . . no
H37A Cl5 2.7641 . . no
H37A C36 2.8606 . . no
H37A H36C 2.2205 . . no
H37B S5 3.0370 . . no
H37B C38 2.9022 . . no
H37B H38A 2.3836 . . no
H37C C22 2.9439 . 1_655 no
H37C C23 2.9013 . 1_655 no
H37C H27A 2.5607 . 1_655 no
H37C H28A 2.5045 . 1_655 no
H38A As4 3.0882 . . no
H38A C37 2.9030 . . no
H38A C46 2.8947 . 1_545 no
H38A H37B 2.3836 . . no
H38B Cl3 2.7460 . 1_545 no
H38B C39 2.8797 . . no
H38B C46 3.0349 . 1_545 no
H38B H39B 2.3078 . . no
H38B H46B 2.4440 . 1_545 no
H38C C21 2.9041 . 1_655 no
H38C C25 2.8691 . 1_655 no
H38C C30 3.0337 . 1_655 no
H38C H26A 2.5778 . 1_655 no
H38C H30C 2.5671 . 1_655 no
H39A H30C 2.4416 . 1_655 no
H39B Mo4 3.6348 . . no
H39B As3 3.2424 . . no
H39B Cl3 2.7847 . 1_545 no
H39B C38 2.9189 . . no
H39B H38B 2.3078 . . no
H39C Mo4 3.6420 . . no
H39C As3 3.2097 . . no
H39C As8 3.0944 . 1_556 no
H39C C40 2.9835 . . no
H39C H40A 2.4006 . . no
H40A Mo4 3.6581 . . no
H40A C39 2.9292 . . no
H40A H39C 2.4006 . . no
H40B Mo4 3.5630 . . no
H40B Cu2 3.5318 . . no
H40B Cl1 3.0507 . . no
H40B C36 2.8810 . . no
H40B H36B 2.3956 . . no
H40C H78C 2.5285 . 1_556 no
H46A C38 3.0303 . 1_565 no
H46A H26A 2.4145 . 1_665 no
H46B Cu4 3.0752 . . no
H46B Cl3 3.0632 . . no
H46B S9 3.0558 . . no
H46B C38 2.8478 . 1_565 no
H46B C50 2.9738 . . no
H46B H38B 2.4440 . 1_565 no
H46B H50B 2.4005 . . no
H46C Cu7 3.3462 . . no
H46C Cl7 2.8927 . . no
H46C C47 2.8024 . . no
H46C H47B 2.2987 . . no
H47A C58 3.0549 . 1_655 no
H47A H58C 2.2901 . 1_655 no
H47B Cu7 3.5367 . . no
H47B Cl7 2.9788 . . no
H47B C46 2.9433 . . no
H47B H46C 2.2987 . . no
H47C C48 2.8942 . . no
H47C H48A 2.4845 . . no
H48A As6 3.0004 . . no
H48A C20 2.9384 . 1_554 no
H48A C47 3.0710 . . no
H48A H20C 2.4488 . 1_554 no
H48A H47C 2.4845 . . no
H48B Cl5 2.7807 . . no
H48B C49 2.8071 . . no
H48B H49B 2.2544 . . no
H48C C51 2.7683 . 1_655 no
H48C C52 3.0398 . 1_655 no
H48C C55 3.0418 . 1_655 no
H48C H56A 2.5622 . 1_655 no
H49A C36 3.0665 . . no
H49A H59A 2.5745 . 1_655 no
H49B Mo5 3.6035 . . no
H49B As5 3.2338 . . no
H49B Cu5 3.5422 . . no
H49B Cl5 2.6771 . . no
H49B C36 3.0503 . . no
H49B C48 2.9095 . . no
H49B H36C 2.4031 . . no
H49B H48B 2.2544 . . no
H49C Mo5 3.5935 . . no
H49C As5 3.1829 . . no
H49C Cl1 3.1188 . . no
H49C C36 2.9767 . . no
H49C C50 2.9371 . . no
H49C H36B 2.5612 . . no
H49C H50A 2.3726 . . no
H50A Mo5 3.6503 . . no
H50A Cl1 3.1226 . . no
H50A C17 3.0906 . . no
H50A C49 2.9264 . . no
H50A H49C 2.3726 . . no
H50B Mo5 3.6257 . . no
H50B Cu4 3.4889 . . no
H50B Cl3 2.7450 . . no
H50B C46 2.8630 . . no
H50B H46B 2.4005 . . no
H50C H7A 2.4605 . 1_655 no
H50C H59A 2.5655 . 1_655 no
H56A H48C 2.5622 . 1_455 no
H56A H79C 2.4588 . 1_455 no
H56B As6 3.2236 . . no
H56B Cl6 2.8576 . . no
H56B C60 2.9028 . . no
H56B H60B 2.3164 . . no
H56C As2 3.1173 . 1_554 no
H56C As6 3.2390 . . no
H56C C57 2.8957 . . no
H56C H57B 2.3645 . . no
H57A H9B 2.4308 . 1_554 no
H57B S8 3.1042 . . no
H57B C56 2.9324 . . no
H57B H56C 2.3645 . . no
H57C Cu7 3.5347 . . no
H57C Cl8 2.9942 . . no
H57C C58 2.8536 . . no
H57C H58A 2.3143 . . no
H58A Cu7 3.1505 . . no
H58A Cl8 2.9160 . . no
H58A S9 3.1482 . . no
H58A C57 2.9091 . . no
H58A H57C 2.3143 . . no
H58B Cu4 3.2441 . . no
H58B Cl4 2.9599 . . no
H58B C26 2.8899 . 1_565 no
H58B C59 2.8225 . . no
H58B H26B 2.4124 . 1_565 no
H58B H59B 2.3721 . . no
H58C C41 3.0552 . 1_455 no
H58C C42 2.9504 . 1_455 no
H58C C47 2.9741 . 1_455 no
H58C H47A 2.2901 . 1_455 no
H59A C44 2.8773 . 1_455 no
H59A C45 2.8573 . 1_455 no
H59A H49A 2.5745 . 1_455 no
H59A H50C 2.5655 . 1_455 no
H59B Mo6 3.5088 . . no
H59B Cu4 3.5121 . . no
H59B Cl4 2.7717 . . no
H59B S7 3.1955 . . no
H59B C58 2.9844 . . no
H59B H7C 2.5889 . . no
H59B H58B 2.3721 . . no
H59C C60 2.8268 . . no
H59C H60A 2.2970 . . no
H60A Mo6 3.6368 . . no
H60A As5 3.2290 . . no
H60A C28 2.8327 . . no
H60A C59 2.9279 . . no
H60A H28C 2.5944 . . no
H60A H59C 2.2970 . . no
H60B Mo6 3.6474 . . no
H60B Cl6 2.7190 . . no
H60B C28 3.0710 . . no
H60B C56 2.8801 . . no
H60B H28B 2.4427 . . no
H60B H56B 2.3164 . . no
H66A Cu8 3.5300 . 1_545 no
H66A Cl8 2.9204 . 1_545 no
H66A C70 2.9045 . . no
H66A H70C 2.2568 . . no
H66B S11 3.0985 . . no
H66B C67 2.9014 . . no
H66B H67B 2.2492 . . no
H66C H76A 2.5719 . 1_455 no
H67A H30A 2.3581 . 1_554 no
H67A H77C 2.5392 . 1_455 no
H67B C66 2.7519 . . no
H67B H66B 2.2492 . . no
H67C As3 3.1923 . 1_554 no
H67C As8 3.0016 . . no
H67C S4 3.1424 . 1_554 no
H67C C68 3.0810 . . no
H67C H68A 2.5618 . . no
H68A As7 3.2051 . . no
H68A C67 2.9697 . . no
H68A H67C 2.5618 . . no
H68B C69 2.8686 . . no
H68B H69B 2.2556 . . no
H69A C73 2.9816 . 1_455 no
H69A C74 2.9603 . 1_455 no
H69A H78A 2.4110 . 1_455 no
H69A H79C 2.5957 . 1_455 no
H69B C68 2.8560 . . no
H69B H68B 2.2556 . . no
H69C Mo7 3.5414 . . no
H69C Cu6 3.4632 . . no
H69C Cl6 2.9371 . . no
H69C S10 3.1840 . . no
H69C C70 2.9570 . . no
H69C H70B 2.5201 . . no
H70A C71 2.9900 . 1_455 no
H70A C75 2.8721 . 1_455 no
H70A C80 3.0625 . 1_455 no
H70A H80C 2.5031 . 1_455 no
H70B Mo7 3.5035 . . no
H70B Cu6 2.9880 . . no
H70B Cl6 2.8305 . . no
H70B S12 3.0340 . . no
H70B C69 3.0237 . . no
H70B H69C 2.5201 . . no
H70C Cu8 3.4404 . 1_545 no
H70C Cl8 3.0165 . 1_545 no
H70C C66 2.8240 . . no
H70C H66A 2.2568 . . no
H76A H66C 2.5719 . 1_655 no
H76B S11 3.1852 . . no
H76B C77 2.8795 . . no
H76B H77B 2.3274 . . no
H76C Cu8 3.5378 . 1_545 no
H76C Cl7 2.9114 . 1_545 no
H76C C80 2.9660 . . no
H76C H80A 2.3480 . . no
H77A C78 2.8967 . . no
H77A H78C 2.2663 . . no
H77B As8 3.1989 . . no
H77B C76 2.9108 . . no
H77B H76B 2.3274 . . no
H77C C61 2.9940 . 1_655 no
H77C C62 2.7248 . 1_655 no
H77C C63 3.0273 . 1_655 no
H77C C67 3.0626 . 1_655 no
H77C H67A 2.5392 . 1_655 no
H78A C69 3.0583 . 1_655 no
H78A H6A 2.5018 . 1_654 no
H78A H69A 2.4110 . 1_655 no
H78B As7 2.9955 . . no
H78B C79 3.0329 . . no
H78B H79B 2.4393 . . no
H78C C40 3.0856 . 1_554 no
H78C C77 2.8350 . . no
H78C H40C 2.5285 . 1_554 no
H78C H77A 2.2663 . . no
H79A Mo8 3.5834 . . no
H79A Cu6 3.4481 . . no
H79A Cl5 2.8416 . . no
H79A C80 2.9042 . . no
H79A H80B 2.3797 . . no
H79B Mo8 3.6555 . . no
H79B C78 2.8594 . . no
H79B H78B 2.4393 . . no
H79C H56A 2.4588 . 1_655 no
H79C H69A 2.5957 . 1_655 no
H80A Cu8 3.2990 . 1_545 no
H80A Cl7 2.8980 . 1_545 no
H80A C76 2.8765 . . no
H80A H76C 2.3480 . . no
H80B Mo8 3.5610 . . no
H80B Cu6 3.1023 . . no
H80B Cl5 2.8205 . . no
H80B S12 3.1348 . . no
H80B C79 2.9244 . . no
H80B H79A 2.3797 . . no
H80C H27A 2.4938 . 1_655 no
H80C H70A 2.5031 . 1_655 no

loop_
_geom_hbond_atom_site_label_D
_geom_hbond_atom_site_label_H
_geom_hbond_atom_site_label_A
_geom_hbond_distance_DH
_geom_hbond_distance_HA
_geom_hbond_distance_DA
_geom_hbond_angle_DHA
_geom_hbond_site_symmetry_A
_geom_hbond_publ_flag
C16 H16B Cl1 0.9800 2.8000 3.771(12) 173.00 . yes
C17 H17A Cl3 0.9800 2.7900 3.763(11) 173.00 . yes
C26 H26B Cl4 0.9800 2.7300 3.698(11) 171.00 1_545 yes
C27 H27C Cl6 0.9800 2.7800 3.736(12) 166.00 . yes
C28 H28C Cl2 0.9800 2.8100 3.778(12) 169.00 . yes
C30 H30B Cl4 0.9800 2.8000 3.725(11) 158.00 1_545 yes
C37 H37A Cl5 0.9800 2.7600 3.714(11) 163.00 . yes
C38 H38B Cl3 0.9800 2.7500 3.694(11) 163.00 1_545 yes
C39 H39B Cl3 0.9800 2.7800 3.761(13) 174.00 1_545 yes
C48 H48B Cl5 0.9800 2.7800 3.718(11) 160.00 . yes
C49 H49B Cl5 0.9800 2.6800 3.657(12) 177.00 . yes
C50 H50B Cl3 0.9800 2.7500 3.715(12) 170.00 . yes
C59 H59B Cl4 0.9800 2.7700 3.730(12) 166.00 . yes
C60 H60B Cl6 0.9800 2.7200 3.685(11) 168.00 . yes
C80 H80B Cl5 0.9800 2.8200 3.792(12) 171.00 . yes

loop_
_geom_torsion_atom_site_label_1
_geom_torsion_atom_site_label_2
_geom_torsion_atom_site_label_3
_geom_torsion_atom_site_label_4
_geom_torsion
_geom_torsion_site_symmetry_1
_geom_torsion_site_symmetry_2
_geom_torsion_site_symmetry_3
_geom_torsion_site_symmetry_4
_geom_torsion_publ_flag
As1 Mo1 Mo2 As2 74.78(5) . . . . no
As1 Mo1 Mo2 S1 -60.67(8) . . . . no
As1 Mo1 Mo2 S2 135.41(8) . . . . no
As1 Mo1 Mo2 S3 -142.80(8) . . . . no
As1 Mo1 Mo2 C11 149.3(5) . . . . no
As1 Mo1 Mo2 C12 -139.3(6) . . . . no
As1 Mo1 Mo2 C13 -68.7(5) . . . . no
As1 Mo1 Mo2 C14 4.7(5) . . . . no
As1 Mo1 Mo2 C15 76.9(6) . . . . no
As2 Mo1 Mo2 As1 -74.78(5) . . . . no
As2 Mo1 Mo2 S1 -135.45(8) . . . . no
As2 Mo1 Mo2 S2 60.63(8) . . . . no
As2 Mo1 Mo2 S3 142.42(8) . . . . no
As2 Mo1 Mo2 C11 74.5(5) . . . . no
As2 Mo1 Mo2 C12 145.9(6) . . . . no
As2 Mo1 Mo2 C13 -143.5(5) . . . . no
As2 Mo1 Mo2 C14 -70.1(5) . . . . no
As2 Mo1 Mo2 C15 2.2(6) . . . . no
S1 Mo1 Mo2 As1 60.67(8) . . . . no
S1 Mo1 Mo2 As2 135.45(8) . . . . no
S1 Mo1 Mo2 S2 -163.92(10) . . . . no
S1 Mo1 Mo2 S3 -82.13(10) . . . . no
S1 Mo1 Mo2 C11 -150.0(5) . . . . no
S1 Mo1 Mo2 C12 -78.6(6) . . . . no
S1 Mo1 Mo2 C13 -8.0(5) . . . . no
S1 Mo1 Mo2 C14 65.3(5) . . . . no
S1 Mo1 Mo2 C15 137.6(6) . . . . no
S2 Mo1 Mo2 As1 -135.41(8) . . . . no
S2 Mo1 Mo2 As2 -60.63(8) . . . . no
S2 Mo1 Mo2 S1 163.92(10) . . . . no
S2 Mo1 Mo2 S3 81.79(10) . . . . no
S2 Mo1 Mo2 C11 13.9(5) . . . . no
S2 Mo1 Mo2 C12 85.3(6) . . . . no
S2 Mo1 Mo2 C13 155.9(5) . . . . no
S2 Mo1 Mo2 C14 -130.7(5) . . . . no
S2 Mo1 Mo2 C15 -58.5(6) . . . . no
S3 Mo1 Mo2 As1 142.80(8) . . . . no
S3 Mo1 Mo2 As2 -142.42(8) . . . . no
S3 Mo1 Mo2 S1 82.13(10) . . . . no
S3 Mo1 Mo2 S2 -81.79(10) . . . . no
S3 Mo1 Mo2 C11 -67.9(5) . . . . no
S3 Mo1 Mo2 C12 3.5(6) . . . . no
S3 Mo1 Mo2 C13 74.1(5) . . . . no
S3 Mo1 Mo2 C14 147.5(5) . . . . no
S3 Mo1 Mo2 C15 -140.3(6) . . . . no
C1 Mo1 Mo2 As1 -147.6(5) . . . . no
C1 Mo1 Mo2 As2 -72.9(5) . . . . no
C1 Mo1 Mo2 S1 151.7(5) . . . . no
C1 Mo1 Mo2 S2 -12.2(5) . . . . no
C1 Mo1 Mo2 S3 69.6(5) . . . . no
C1 Mo1 Mo2 C11 1.7(7) . . . . no
C1 Mo1 Mo2 C12 73.1(8) . . . . no
C1 Mo1 Mo2 C13 143.7(7) . . . . no
C1 Mo1 Mo2 C14 -143.0(7) . . . . no
C1 Mo1 Mo2 C15 -70.7(8) . . . . no
C2 Mo1 Mo2 As1 141.2(5) . . . . no
C2 Mo1 Mo2 As2 -144.0(5) . . . . no
C2 Mo1 Mo2 S1 80.6(5) . . . . no
C2 Mo1 Mo2 S2 -83.4(5) . . . . no
C2 Mo1 Mo2 S3 -1.6(5) . . . . no
C2 Mo1 Mo2 C11 -69.5(7) . . . . no
C2 Mo1 Mo2 C12 1.9(8) . . . . no
C2 Mo1 Mo2 C13 72.5(7) . . . . no
C2 Mo1 Mo2 C14 145.9(7) . . . . no
C2 Mo1 Mo2 C15 -141.8(8) . . . . no
C3 Mo1 Mo2 As1 70.9(5) . . . . no
C3 Mo1 Mo2 As2 145.7(5) . . . . no
C3 Mo1 Mo2 S1 10.2(5) . . . . no
C3 Mo1 Mo2 S2 -153.7(5) . . . . no
C3 Mo1 Mo2 S3 -71.9(5) . . . . no
C3 Mo1 Mo2 C11 -139.8(7) . . . . no
C3 Mo1 Mo2 C12 -68.4(8) . . . . no
C3 Mo1 Mo2 C13 2.2(7) . . . . no
C3 Mo1 Mo2 C14 75.6(7) . . . . no
C3 Mo1 Mo2 C15 147.8(8) . . . . no
C4 Mo1 Mo2 As1 -1.1(5) . . . . no
C4 Mo1 Mo2 As2 73.7(5) . . . . no
C4 Mo1 Mo2 S1 -61.8(5) . . . . no
C4 Mo1 Mo2 S2 134.3(5) . . . . no
C4 Mo1 Mo2 S3 -143.9(5) . . . . no
C4 Mo1 Mo2 C11 148.2(7) . . . . no
C4 Mo1 Mo2 C12 -140.4(8) . . . . no
C4 Mo1 Mo2 C13 -69.8(7) . . . . no
C4 Mo1 Mo2 C14 3.6(7) . . . . no
C4 Mo1 Mo2 C15 75.8(8) . . . . no
C5 Mo1 Mo2 As1 -75.0(5) . . . . no
C5 Mo1 Mo2 As2 -0.2(5) . . . . no
C5 Mo1 Mo2 S1 -135.7(5) . . . . no
C5 Mo1 Mo2 S2 60.4(5) . . . . no
C5 Mo1 Mo2 S3 142.2(5) . . . . no
C5 Mo1 Mo2 C11 74.3(7) . . . . no
C5 Mo1 Mo2 C12 145.7(8) . . . . no
C5 Mo1 Mo2 C13 -143.7(7) . . . . no
C5 Mo1 Mo2 C14 -70.3(7) . . . . no
C5 Mo1 Mo2 C15 1.9(8) . . . . no
S1 Mo1 S2 Mo2 15.25(10) . . . . no
S3 Mo1 S2 Mo2 65.94(7) . . . . no
C1 Mo1 S2 Mo2 173.6(2) . . . . no
C2 Mo1 S2 Mo2 145.5(3) . . . . no
C3 Mo1 S2 Mo2 155.3(5) . . . . no
C4 Mo1 S2 Mo2 -145.6(4) . . . . no
C5 Mo1 S2 Mo2 -152.6(3) . . . . no
Mo2 Mo1 C3 C2 120.0(6) . . . . no
As1 Mo1 C3 C2 178.6(5) . . . . no
As2 Mo1 C3 C2 -114.0(6) . . . . no
S1 Mo1 C3 C2 128.7(6) . . . . no
S2 Mo1 C3 C2 -16.0(9) . . . . no
S3 Mo1 C3 C2 61.2(6) . . . . no
C1 Mo1 C3 C2 -37.6(6) . . . . no
C4 Mo1 C3 C2 -118.7(9) . . . . no
C5 Mo1 C3 C2 -79.7(7) . . . . no
Mo2 Mo1 C3 C4 -121.3(7) . . . . no
As1 Mo1 C3 C4 -62.7(7) . . . . no
As2 Mo1 C3 C4 4.7(9) . . . . no
S1 Mo1 C3 C4 -112.6(6) . . . . no
S2 Mo1 C3 C4 102.7(7) . . . . no
S3 Mo1 C3 C4 179.9(6) . . . . no
C1 Mo1 C3 C4 81.1(7) . . . . no
C2 Mo1 C3 C4 118.7(9) . . . . no
C5 Mo1 C3 C4 39.0(7) . . . . no
Mo2 Mo1 C3 C8 -2.2(11) . . . . no
As1 Mo1 C3 C8 56.4(8) . . . . no
As2 Mo1 C3 C8 123.8(7) . . . . no
S1 Mo1 C3 C8 6.5(8) . . . . no
S2 Mo1 C3 C8 -138.2(7) . . . . no
S3 Mo1 C3 C8 -61.0(8) . . . . no
C1 Mo1 C3 C8 -159.8(10) . . . . no
C2 Mo1 C3 C8 -122.2(11) . . . . no
C4 Mo1 C3 C8 119.1(11) . . . . no
C5 Mo1 C3 C8 158.1(10) . . . . no
C2 Mo1 As1 Mo2 -148.3(4) . . . . no
C3 Mo1 As1 Mo2 -149.5(3) . . . . no
C4 Mo1 As1 Mo2 179.4(3) . . . . no
C5 Mo1 As1 Mo2 148.3(3) . . . . no
Mo2 Mo1 As1 As2 -68.98(4) . . . . no
S1 Mo1 As1 As2 -141.01(8) . . . . no
S2 Mo1 As1 As2 -30.27(7) . . . . no
S3 Mo1 As1 As2 -102.33(7) . . . . no
Mo2 Mo1 C4 C3 122.4(6) . . . . no
As1 Mo1 C4 C3 121.5(6) . . . . no
As2 Mo1 C4 C3 -177.0(6) . . . . no
S1 Mo1 C4 C3 71.7(6) . . . . no
S2 Mo1 C4 C3 -126.0(6) . . . . no
S3 Mo1 C4 C3 -0.1(10) . . . . no
C1 Mo1 C4 C3 -77.0(7) . . . . no
C2 Mo1 C4 C3 -35.7(6) . . . . no
C5 Mo1 C4 C3 -114.5(9) . . . . no
Mo2 Mo1 C4 C5 -123.1(6) . . . . no
As1 Mo1 C4 C5 -124.1(5) . . . . no
As2 Mo1 C4 C5 -62.5(6) . . . . no
S1 Mo1 C4 C5 -173.8(5) . . . . no
S2 Mo1 C4 C5 -11.6(7) . . . . no
S3 Mo1 C4 C5 114.3(6) . . . . no
C1 Mo1 C4 C5 37.4(6) . . . . no
C2 Mo1 C4 C5 78.8(6) . . . . no
C3 Mo1 C4 C5 114.5(9) . . . . no
Mo2 Mo1 C4 C9 -1.5(14) . . . . no
As1 Mo1 C4 C9 -2.4(10) . . . . no
As2 Mo1 C4 C9 59.1(10) . . . . no
S1 Mo1 C4 C9 -52.2(10) . . . . no
S2 Mo1 C4 C9 110.1(10) . . . . no
S3 Mo1 C4 C9 -124.0(8) . . . . no
C1 Mo1 C4 C9 159.1(11) . . . . no
C2 Mo1 C4 C9 -159.6(12) . . . . no
C3 Mo1 C4 C9 -123.9(14) . . . . no
C5 Mo1 C4 C9 121.6(12) . . . . no
C2 Mo1 C1 C5 -116.3(9) . . . . no
C3 Mo1 C1 C5 -79.4(7) . . . . no
C4 Mo1 C1 C5 -38.0(6) . . . . no
Mo2 Mo1 C1 C6 1.2(12) . . . . no
As1 Mo1 C1 C6 -126.9(8) . . . . no
As2 Mo1 C1 C6 -58.7(9) . . . . no
S1 Mo1 C1 C6 133.6(7) . . . . no
S2 Mo1 C1 C6 -9.3(8) . . . . no
Mo2 Mo1 C5 C1 -121.6(6) . . . . no
As1 Mo1 C5 C1 176.6(5) . . . . no
As2 Mo1 C5 C1 -121.8(6) . . . . no
S1 Mo1 C5 C1 125.3(6) . . . . no
S2 Mo1 C5 C1 -71.8(6) . . . . no
S3 Mo1 C5 C1 -0.8(9) . . . . no
C2 Mo1 C5 C1 37.2(6) . . . . no
C3 Mo1 C5 C1 78.1(6) . . . . no
C4 Mo1 C5 C1 116.0(8) . . . . no
Mo2 Mo1 C5 C4 122.4(6) . . . . no
As1 Mo1 C5 C4 60.6(6) . . . . no
As2 Mo1 C5 C4 122.2(5) . . . . no
S1 Mo1 C5 C4 9.3(7) . . . . no
S2 Mo1 C5 C4 172.2(5) . . . . no
S3 Mo1 C5 C4 -116.8(6) . . . . no
C1 Mo1 C5 C4 -116.0(8) . . . . no
C2 Mo1 C5 C4 -78.8(6) . . . . no
C3 Mo1 C5 C4 -38.0(6) . . . . no
Mo2 Mo1 C5 C10 1.9(13) . . . . no
As1 Mo1 C5 C10 -59.9(9) . . . . no
As2 Mo1 C5 C10 1.7(9) . . . . no
S1 Mo1 C5 C10 -111.2(9) . . . . no
S2 Mo1 C5 C10 51.8(9) . . . . no
S3 Mo1 C5 C10 122.7(8) . . . . no
C1 Mo1 C5 C10 123.5(12) . . . . no
C2 Mo1 C5 C10 160.8(11) . . . . no
C3 Mo1 C5 C10 -158.4(11) . . . . no
C4 Mo1 C5 C10 -120.4(11) . . . . no
C4 Mo1 As2 As1 -79.1(3) . . . . no
C5 Mo1 As2 As1 -110.9(3) . . . . no
Mo2 Mo1 As2 S2 -72.50(8) . . . . no
As1 Mo1 As2 S2 -141.74(8) . . . . no
S1 Mo1 As2 S2 -110.98(10) . . . . no
S3 Mo1 As2 S2 -38.89(10) . . . . no
C1 Mo1 As2 S2 76.0(3) . . . . no
C2 Mo1 As2 S2 76.9(4) . . . . no
C3 Mo1 As2 S2 136.3(5) . . . . no
C4 Mo1 As2 S2 139.1(3) . . . . no
C5 Mo1 As2 S2 107.4(3) . . . . no
Mo2 Mo1 C2 C7 2.3(13) . . . . no
As1 Mo1 C2 C7 122.3(8) . . . . no
As2 Mo1 C2 C7 -120.8(8) . . . . no
S1 Mo1 C2 C7 67.4(9) . . . . no
S2 Mo1 C2 C7 -65.0(9) . . . . no
S3 Mo1 C2 C7 1.0(9) . . . . no
C1 Mo1 C2 C7 -119.3(12) . . . . no
As1 Mo1 S2 Mo2 -39.25(6) . . . . no
As2 Mo1 S2 Mo2 -74.41(7) . . . . no
C5 Mo1 C2 C7 -156.9(11) . . . . no
C5 Mo1 C1 C2 116.3(9) . . . . no
Mo2 Mo1 C1 C5 122.6(6) . . . . no
As1 Mo1 C1 C5 -5.5(9) . . . . no
As2 Mo1 C1 C5 62.7(6) . . . . no
S1 Mo1 C1 C5 -105.0(6) . . . . no
S2 Mo1 C1 C5 112.2(6) . . . . no
Mo2 Mo1 S2 As2 74.41(7) . . . . no
As1 Mo1 S2 As2 35.16(7) . . . . no
S1 Mo1 S2 As2 89.66(10) . . . . no
S3 Mo1 S2 As2 140.35(9) . . . . no
C1 Mo1 S2 As2 -112.0(3) . . . . no
C2 Mo1 S2 As2 -140.1(3) . . . . no
C3 Mo1 S2 As2 -130.3(5) . . . . no
C4 Mo1 S2 As2 -71.1(4) . . . . no
C5 Mo1 S2 As2 -78.1(3) . . . . no
S3 Mo1 C1 C6 58.1(9) . . . . no
C2 Mo1 C1 C6 122.3(11) . . . . no
C3 Mo1 C1 C6 159.2(10) . . . . no
C4 Mo1 C1 C6 -159.4(10) . . . . no
C5 Mo1 C1 C6 -121.4(11) . . . . no
C1 Mo1 S3 Cu1 -39.8(3) . . . . no
C2 Mo1 S3 Cu1 -71.4(3) . . . . no
As1 Mo1 S1 Mo2 74.81(6) . . . . no
As2 Mo1 S1 Mo2 39.06(6) . . . . no
S2 Mo1 S1 Mo2 -15.29(10) . . . . no
S3 Mo1 S1 Mo2 -65.91(7) . . . . no
C1 Mo1 S1 Mo2 -153.1(5) . . . . no
C2 Mo1 S1 Mo2 -146.1(3) . . . . no
As1 Mo1 As2 Mo2 -69.24(5) . . . . no
S1 Mo1 As2 Mo2 -38.48(7) . . . . no
As2 Mo1 As1 Mo2 68.98(4) . . . . no
S1 Mo1 As1 Mo2 -72.03(7) . . . . no
S2 Mo1 As1 Mo2 38.71(7) . . . . no
S3 Mo1 As1 Mo2 -33.36(7) . . . . no
C1 Mo1 As1 Mo2 151.7(5) . . . . no
C4 Mo1 As2 Mo2 -148.4(3) . . . . no
Mo2 Mo1 C2 C1 121.6(6) . . . . no
As1 Mo1 S3 Mo2 33.81(7) . . . . no
As2 Mo1 S3 Mo2 -33.99(7) . . . . no
S1 Mo1 S3 Mo2 65.57(7) . . . . no
S2 Mo1 S3 Mo2 -65.95(7) . . . . no
C1 Mo1 S3 Mo2 -149.3(3) . . . . no
C2 Mo1 S3 Mo2 179.2(3) . . . . no
C3 Mo1 S3 Mo2 149.1(3) . . . . no
C4 Mo1 S3 Mo2 149.2(5) . . . . no
C5 Mo1 S3 Mo2 -148.8(4) . . . . no
Mo2 Mo1 S3 Cu1 109.48(12) . . . . no
As1 Mo1 S3 Cu1 143.29(10) . . . . no
As2 Mo1 S3 Cu1 75.49(12) . . . . no
S1 Mo1 S3 Cu1 175.05(14) . . . . no
S2 Mo1 S3 Cu1 43.53(11) . . . . no
S3 Mo1 C2 C3 -123.4(6) . . . . no
C1 Mo1 C2 C3 116.3(9) . . . . no
C3 Mo1 S3 Cu1 -101.5(3) . . . . no
C4 Mo1 S3 Cu1 -101.4(5) . . . . no
Mo2 Mo1 C1 C2 -121.1(6) . . . . no
As1 Mo1 C1 C2 110.9(6) . . . . no
As2 Mo1 C1 C2 179.0(5) . . . . no
S1 Mo1 C1 C2 11.3(9) . . . . no
S2 Mo1 C1 C2 -131.5(6) . . . . no
S3 Mo1 C1 C2 -64.2(6) . . . . no
C3 Mo1 C1 C2 36.9(6) . . . . no
C4 Mo1 C1 C2 78.3(7) . . . . no
S2 Mo1 S3 Cu3 -172.81(13) . . . . no
C1 Mo1 S3 Cu3 103.9(3) . . . . no
C2 Mo1 S3 Cu3 72.3(3) . . . . no
C3 Mo1 S3 Cu3 42.2(3) . . . . no
C4 Mo1 S3 Cu3 42.3(5) . . . . no
C5 Mo1 S3 Cu3 104.4(5) . . . . no
S3 Mo1 C1 C5 179.5(5) . . . . no
As2 Mo1 C2 C1 -1.5(8) . . . . no
S1 Mo1 C2 C1 -173.3(5) . . . . no
S2 Mo1 C2 C1 54.3(6) . . . . no
S3 Mo1 C2 C1 120.3(6) . . . . no
C3 Mo1 C2 C1 -116.3(9) . . . . no
C4 Mo1 C2 C1 -80.1(7) . . . . no
C5 Mo1 C2 C1 -37.6(6) . . . . no
Mo2 Mo1 C2 C3 -122.1(6) . . . . no
As1 Mo1 C2 C3 -2.1(8) . . . . no
As2 Mo1 C2 C3 114.8(6) . . . . no
S1 Mo1 C2 C3 -57.0(6) . . . . no
S2 Mo1 C2 C3 170.6(5) . . . . no
Mo2 Mo1 As1 S1 72.03(7) . . . . no
As2 Mo1 As1 S1 141.01(8) . . . . no
C4 Mo1 C2 C3 36.2(6) . . . . no
C5 Mo1 C2 C3 78.7(7) . . . . no
C2 Mo1 As1 S1 -76.3(4) . . . . no
C3 Mo1 As1 S1 -77.5(3) . . . . no
C4 Mo1 As1 S1 -108.6(3) . . . . no
C5 Mo1 As1 S1 -139.7(3) . . . . no
C5 Mo1 S3 Cu1 -39.3(5) . . . . no
Mo2 Mo1 S3 Cu3 -106.86(12) . . . . no
As1 Mo1 S3 Cu3 -73.05(11) . . . . no
S2 Mo1 As2 Mo2 72.50(8) . . . . no
S3 Mo1 As2 Mo2 33.61(7) . . . . no
C1 Mo1 As2 Mo2 148.5(3) . . . . no
C2 Mo1 As2 Mo2 149.4(4) . . . . no
C3 Mo1 As2 Mo2 -151.2(4) . . . . no
As2 Mo1 S1 As1 -35.75(7) . . . . no
S2 Mo1 S1 As1 -90.11(10) . . . . no
As1 Mo1 C2 C1 -118.4(6) . . . . no
C5 Mo1 As2 Mo2 179.9(3) . . . . no
Mo2 Mo1 As2 As1 69.24(5) . . . . no
S1 Mo1 As2 As1 30.76(7) . . . . no
S2 Mo1 As2 As1 141.74(8) . . . . no
S3 Mo1 As2 As1 102.85(8) . . . . no
C1 Mo1 As2 As1 -142.3(3) . . . . no
C2 Mo1 As2 As1 -141.4(4) . . . . no
C1 Mo1 As1 As2 82.7(5) . . . . no
C2 Mo1 As1 As2 142.7(4) . . . . no
C3 Mo1 As1 As2 141.5(3) . . . . no
C4 Mo1 As1 As2 110.4(3) . . . . no
C5 Mo1 As1 As2 79.3(3) . . . . no
C5 Mo1 S1 Mo2 146.2(4) . . . . no
Mo2 Mo1 S1 As1 -74.81(6) . . . . no
S2 Mo1 As1 S1 110.74(10) . . . . no
S3 Mo1 As1 S1 38.67(10) . . . . no
C1 Mo1 As1 S1 -136.3(5) . . . . no
C4 Mo1 C2 C7 160.6(11) . . . . no
S3 Mo1 S1 As1 -140.72(9) . . . . no
C1 Mo1 S1 As1 132.1(5) . . . . no
C2 Mo1 S1 As1 139.1(3) . . . . no
C3 Mo1 S1 As1 110.4(3) . . . . no
C4 Mo1 S1 As1 77.0(3) . . . . no
C3 Mo1 C2 C7 124.4(12) . . . . no
C5 Mo1 S1 As1 71.4(4) . . . . no
C3 Mo1 S1 Mo2 -174.8(2) . . . . no
C4 Mo1 S1 Mo2 151.8(3) . . . . no
S1 Mo1 S3 Cu3 -41.29(11) . . . . no
C3 Mo1 As2 As1 -82.0(4) . . . . no
As2 Mo1 S3 Cu3 -140.85(10) . . . . no
C13 Mo2 S2 Mo1 -156.8(5) . . . . no
As1 Mo2 C12 C11 120.1(6) . . . . no
As1 Mo2 C15 C11 -174.9(6) . . . . no
As2 Mo2 C15 C11 123.5(6) . . . . no
C12 Mo2 S2 Mo1 -145.6(3) . . . . no
S2 Mo2 C12 C11 -52.5(6) . . . . no
S3 Mo2 C12 C11 -118.3(6) . . . . no
C13 Mo2 C12 C11 117.1(9) . . . . no
C12 Mo2 As1 As2 -142.1(4) . . . . no
C13 Mo2 As1 As2 -140.3(3) . . . . no
As2 Mo2 C12 C11 5.2(9) . . . . no
S1 Mo2 C12 C11 174.9(5) . . . . no
S3 Mo2 S2 Mo1 -66.28(7) . . . . no
C11 Mo2 S2 Mo1 -172.8(2) . . . . no
C11 Mo2 C13 C18 161.0(10) . . . . no
C12 Mo2 C13 C18 123.9(11) . . . . no
C14 Mo2 S2 Mo1 143.9(4) . . . . no
Mo1 Mo2 C12 C11 -121.3(6) . . . . no
Mo1 Mo2 C15 C20 0.0(15) . . . . no
As1 Mo2 C15 C20 63.5(11) . . . . no
As2 Mo2 C15 C20 1.9(10) . . . . no
S1 Mo2 C15 C20 115.4(10) . . . . no
S2 Mo2 C15 C20 -48.2(10) . . . . no
S3 Mo2 C15 C20 -118.8(9) . . . . no
C11 Mo2 C15 C20 -121.6(13) . . . . no
C15 Mo2 As2 S2 -107.2(3) . . . . no
S1 Mo2 S2 Mo1 -15.21(9) . . . . no
S1 Mo2 C11 C16 -130.1(7) . . . . no
S2 Mo2 C11 C16 12.1(8) . . . . no
Mo1 Mo2 C15 C11 121.6(6) . . . . no
S1 Mo2 C12 C13 57.9(6) . . . . no
S2 Mo2 C12 C13 -169.5(5) . . . . no
C13 Mo2 C11 C16 -158.0(10) . . . . no
C14 Mo2 C11 C16 159.6(10) . . . . no
C14 Mo2 As1 As2 -108.1(3) . . . . no
C15 Mo2 As1 As2 -78.5(3) . . . . no
Mo1 Mo2 As1 S1 -71.79(8) . . . . no
As2 Mo2 As1 S1 -141.21(8) . . . . no
S2 Mo2 As1 S1 -110.36(10) . . . . no
S3 Mo2 As1 S1 -38.23(10) . . . . no
C14 Mo2 As2 S2 -139.2(3) . . . . no
As1 Mo2 C15 C14 -57.5(6) . . . . no
As2 Mo2 C15 C14 -119.1(6) . . . . no
S1 Mo2 C15 C14 -5.6(8) . . . . no
S2 Mo2 C15 C14 -169.2(5) . . . . no
S3 Mo2 C15 C14 120.2(6) . . . . no
C11 Mo2 C15 C14 117.4(9) . . . . no
C12 Mo2 C15 C14 80.0(7) . . . . no
C13 Mo2 C15 C14 39.3(6) . . . . no
As2 Mo2 C11 C15 -60.9(7) . . . . no
S1 Mo2 C11 C15 107.3(7) . . . . no
S2 Mo2 C11 C15 -110.6(6) . . . . no
S3 Mo2 C11 C15 -178.2(6) . . . . no
C12 Mo2 C11 C15 115.8(9) . . . . no
C13 Mo2 C11 C15 79.3(7) . . . . no
C14 Mo2 C11 C15 36.9(7) . . . . no
C12 Mo2 C15 C20 -159.0(12) . . . . no
As2 Mo2 C11 C16 61.8(9) . . . . no
As1 Mo2 C11 C16 130.9(7) . . . . no
C14 Mo2 As2 Mo1 149.1(3) . . . . no
C15 Mo2 As2 Mo1 -178.9(3) . . . . no
Mo1 Mo2 As2 As1 -69.28(4) . . . . no
S3 Mo2 C11 C16 -55.5(9) . . . . no
C12 Mo2 C11 C16 -121.6(11) . . . . no
S2 Mo2 As1 As2 30.85(7) . . . . no
S1 Mo2 C15 C11 -123.1(6) . . . . no
S2 Mo2 C15 C11 73.4(6) . . . . no
S3 Mo2 C15 C11 2.8(9) . . . . no
C12 Mo2 C15 C11 -37.4(6) . . . . no
C13 Mo2 C15 C11 -78.2(7) . . . . no
C14 Mo2 C15 C11 -117.4(9) . . . . no
Mo1 Mo2 C15 C14 -121.0(6) . . . . no
C12 Mo2 C13 C14 -117.8(9) . . . . no
C15 Mo2 C13 C14 -38.8(6) . . . . no
Mo1 Mo2 C13 C18 3.1(12) . . . . no
C11 Mo2 As1 S1 135.2(5) . . . . no
C12 Mo2 As1 S1 76.7(4) . . . . no
C13 Mo2 As1 S1 78.5(3) . . . . no
C14 Mo2 As1 S1 110.7(3) . . . . no
C15 Mo2 As1 S1 140.3(3) . . . . no
C14 Mo2 S3 Cu1 98.8(5) . . . . no
C14 Mo2 C13 C18 -118.2(11) . . . . no
C15 Mo2 C13 C18 -157.0(10) . . . . no
As2 Mo2 S3 Cu3 141.51(9) . . . . no
S1 Mo2 S3 Cu3 41.69(11) . . . . no
S2 Mo2 S3 Cu3 172.73(13) . . . . no
C11 Mo2 S3 Cu3 -102.9(3) . . . . no
C12 Mo2 S3 Cu3 -71.0(3) . . . . no
C13 Mo2 S3 Cu3 -41.5(3) . . . . no
C14 Mo2 C12 C11 79.7(6) . . . . no
C15 Mo2 C12 C11 37.8(6) . . . . no
Mo1 Mo2 C12 C13 121.6(6) . . . . no
As1 Mo2 C12 C13 3.1(8) . . . . no
As2 Mo2 C12 C13 -111.8(7) . . . . no
As2 Mo2 C14 C13 178.4(5) . . . . no
S1 Mo2 C14 C13 -70.2(6) . . . . no
S3 Mo2 As1 As2 102.98(8) . . . . no
C11 Mo2 As1 As2 -83.6(5) . . . . no
As2 Mo2 C13 C14 -2.5(8) . . . . no
S1 Mo2 C13 C14 114.5(6) . . . . no
S2 Mo2 C13 C14 -99.6(7) . . . . no
S3 Mo2 C13 C14 -178.1(5) . . . . no
C11 Mo2 C13 C14 -80.7(7) . . . . no
Mo1 Mo2 C11 C12 121.8(6) . . . . no
As1 Mo2 C11 C12 -107.5(6) . . . . no
As2 Mo2 C11 C12 -176.7(5) . . . . no
S1 Mo2 C11 C12 -8.5(9) . . . . no
S2 Mo2 C11 C12 133.6(6) . . . . no
S3 Mo2 C11 C12 66.1(6) . . . . no
C13 Mo2 C11 C12 -36.5(6) . . . . no
C14 Mo2 C11 C12 -78.9(7) . . . . no
C15 Mo2 C11 C12 -115.8(9) . . . . no
Mo1 Mo2 C11 C15 -122.4(6) . . . . no
As1 Mo2 C11 C15 8.3(9) . . . . no
As1 Mo2 As2 Mo1 69.28(4) . . . . no
S1 Mo2 As2 Mo1 38.56(7) . . . . no
S2 Mo2 As2 Mo1 -71.73(8) . . . . no
S3 Mo2 As2 Mo1 -33.86(7) . . . . no
C11 Mo2 As2 Mo1 -148.3(3) . . . . no
C12 Mo2 As2 Mo1 -151.5(5) . . . . no
C13 Mo2 As2 Mo1 150.7(4) . . . . no
Mo1 Mo2 C11 C16 0.2(12) . . . . no
C12 Mo2 As1 Mo1 148.5(4) . . . . no
C13 Mo2 As1 Mo1 150.3(3) . . . . no
C14 Mo2 As1 Mo1 -177.5(3) . . . . no
C15 Mo2 As1 Mo1 -148.0(3) . . . . no
S1 Mo2 As2 As1 -30.72(7) . . . . no
S2 Mo2 As2 As1 -141.01(8) . . . . no
S3 Mo2 As2 As1 -103.14(8) . . . . no
C11 Mo2 As2 As1 142.4(3) . . . . no
C15 Mo2 C11 C16 122.7(12) . . . . no
C14 Mo2 As2 As1 79.8(3) . . . . no
C15 Mo2 As2 As1 111.8(3) . . . . no
Mo1 Mo2 As2 S2 71.73(8) . . . . no
As1 Mo2 As2 S2 141.01(8) . . . . no
S1 Mo2 As2 S2 110.29(10) . . . . no
S3 Mo2 As2 S2 37.87(10) . . . . no
C11 Mo2 As2 S2 -76.6(3) . . . . no
C12 Mo2 As2 S2 -79.7(5) . . . . no
C13 Mo2 As2 S2 -137.6(4) . . . . no
As1 Mo2 S2 Mo1 39.38(7) . . . . no
As2 Mo2 S2 Mo1 75.30(6) . . . . no
S2 Mo2 C13 C18 142.1(7) . . . . no
S3 Mo2 C13 C18 63.7(9) . . . . no
C12 Mo2 S3 Cu1 71.2(3) . . . . no
C15 Mo2 S3 Cu1 37.7(5) . . . . no
Mo1 Mo2 S3 Cu3 107.15(12) . . . . no
C15 Mo2 S2 Mo1 153.2(3) . . . . no
Mo1 Mo2 S2 As2 -75.30(6) . . . . no
As1 Mo2 S2 As2 -35.92(7) . . . . no
S1 Mo2 S2 As2 -90.50(9) . . . . no
S3 Mo2 S2 As2 -141.57(9) . . . . no
C11 Mo2 S2 As2 111.9(3) . . . . no
C12 Mo2 S2 As2 139.1(3) . . . . no
C13 Mo2 S2 As2 127.9(5) . . . . no
C14 Mo2 S2 As2 68.6(4) . . . . no
C15 Mo2 S2 As2 78.0(3) . . . . no
C14 Mo2 C15 C20 121.0(13) . . . . no
Mo1 Mo2 As1 As2 69.42(4) . . . . no
S1 Mo2 As1 As2 141.21(8) . . . . no
S3 Mo2 C12 C13 124.6(6) . . . . no
C11 Mo2 C12 C13 -117.1(9) . . . . no
C14 Mo2 C12 C13 -37.3(6) . . . . no
C15 Mo2 C12 C13 -79.3(7) . . . . no
Mo1 Mo2 C12 C17 -0.4(14) . . . . no
Mo1 Mo2 C14 C15 122.9(6) . . . . no
As1 Mo2 C12 C17 -118.9(9) . . . . no
As2 Mo2 C12 C17 126.2(8) . . . . no
S1 Mo2 C12 C17 -64.1(10) . . . . no
S2 Mo2 C12 C17 68.5(10) . . . . no
S3 Mo2 C12 C17 2.6(10) . . . . no
C11 Mo2 C12 C17 121.0(13) . . . . no
C13 Mo2 C12 C17 -122.0(13) . . . . no
C14 Mo2 C12 C17 -159.3(11) . . . . no
C15 Mo2 C12 C17 158.8(12) . . . . no
As1 Mo2 C14 C19 3.1(9) . . . . no
As2 Mo2 C14 C19 -59.0(10) . . . . no
S1 Mo2 C14 C19 52.4(10) . . . . no
S2 Mo2 C14 C19 -108.2(9) . . . . no
S3 Mo2 C14 C19 125.9(8) . . . . no
As2 Mo2 As1 Mo1 -69.42(4) . . . . no
S1 Mo2 As1 Mo1 71.79(8) . . . . no
S2 Mo2 As1 Mo1 -38.57(7) . . . . no
S3 Mo2 As1 Mo1 33.56(7) . . . . no
C11 Mo2 As1 Mo1 -153.0(5) . . . . no
Mo1 Mo2 C13 C12 -120.9(6) . . . . no
As1 Mo2 C13 C12 -177.9(5) . . . . no
As2 Mo2 C13 C12 115.3(6) . . . . no
S1 Mo2 C13 C12 -127.7(6) . . . . no
C13 Mo2 C15 C20 160.3(12) . . . . no
S2 Mo2 C13 C12 18.2(9) . . . . no
C15 Mo2 C13 C12 79.0(7) . . . . no
Mo1 Mo2 C13 C14 121.3(6) . . . . no
As1 Mo2 C13 C14 64.3(6) . . . . no
S1 Mo2 S3 Mo1 -65.46(7) . . . . no
S2 Mo2 S3 Mo1 65.59(7) . . . . no
C11 Mo2 S3 Mo1 150.0(3) . . . . no
C12 Mo2 S3 Mo1 -178.2(3) . . . . no
C13 Mo2 S3 Mo1 -148.6(3) . . . . no
C14 Mo2 S3 Mo1 -150.6(5) . . . . no
C15 Mo2 S3 Mo1 148.3(5) . . . . no
Mo1 Mo2 S3 Cu1 -110.61(13) . . . . no
As1 Mo2 C13 C18 -54.0(9) . . . . no
As2 Mo2 C13 C18 -120.8(8) . . . . no
S1 Mo2 C13 C18 -3.8(8) . . . . no
S1 Mo2 S3 Cu1 -176.06(14) . . . . no
S2 Mo2 S3 Cu1 -45.02(11) . . . . no
C11 Mo2 S3 Cu1 39.4(3) . . . . no
As2 Mo2 S1 As1 35.76(8) . . . . no
C13 Mo2 S3 Cu1 100.8(3) . . . . no
As1 Mo2 S3 Cu3 73.13(11) . . . . no
C11 Mo2 S1 As1 -132.5(5) . . . . no
C11 Mo2 C14 C19 -160.6(11) . . . . no
C12 Mo2 C14 C19 158.3(11) . . . . no
C13 Mo2 C14 C19 122.6(12) . . . . no
C15 Mo2 C14 C19 -123.9(12) . . . . no
C14 Mo2 S3 Cu3 -43.5(5) . . . . no
C15 Mo2 S3 Cu3 -104.6(5) . . . . no
Mo1 Mo2 C14 C13 -123.6(6) . . . . no
As1 Mo2 C14 C13 -119.6(6) . . . . no
C12 Mo2 C14 C15 -77.8(7) . . . . no
C13 Mo2 C14 C15 -113.5(9) . . . . no
S3 Mo2 C13 C12 -60.2(6) . . . . no
C11 Mo2 C13 C12 37.1(6) . . . . no
S2 Mo2 C14 C13 129.2(5) . . . . no
S3 Mo2 C14 C13 3.2(9) . . . . no
C11 Mo2 C14 C13 76.8(6) . . . . no
C12 Mo2 C14 C13 35.7(6) . . . . no
C15 Mo2 C14 C13 113.5(9) . . . . no
As1 Mo2 C14 C15 127.0(6) . . . . no
As2 Mo2 C14 C15 64.9(6) . . . . no
S1 Mo2 C14 C15 176.3(6) . . . . no
S2 Mo2 C14 C15 15.7(8) . . . . no
S3 Mo2 C14 C15 -110.3(6) . . . . no
C11 Mo2 C14 C15 -36.7(6) . . . . no
C11 Mo2 S1 Mo1 152.3(5) . . . . no
As1 Mo2 S3 Cu1 -144.63(10) . . . . no
Mo1 Mo2 C14 C19 -1.0(13) . . . . no
Mo1 Mo2 S1 As1 75.17(6) . . . . no
C15 Mo2 S1 Mo1 -146.9(4) . . . . no
S2 Mo2 S1 As1 90.38(10) . . . . no
S3 Mo2 S1 As1 141.32(9) . . . . no
C12 Mo2 As2 As1 139.3(5) . . . . no
C13 Mo2 As2 As1 81.4(4) . . . . no
C12 Mo2 S1 As1 -137.8(3) . . . . no
C13 Mo2 S1 As1 -109.0(3) . . . . no
C14 Mo2 S1 As1 -75.2(3) . . . . no
C15 Mo2 S1 As1 -71.8(4) . . . . no
S2 Mo2 S1 Mo1 15.21(9) . . . . no
S3 Mo2 S1 Mo1 66.15(7) . . . . no
C14 Mo2 S1 Mo1 -150.3(3) . . . . no
As1 Mo2 S1 Mo1 -75.17(6) . . . . no
As2 Mo2 S3 Cu1 -76.24(12) . . . . no
As1 Mo2 S3 Mo1 -34.02(7) . . . . no
C12 Mo2 S1 Mo1 147.1(3) . . . . no
C14 Mo2 C13 C12 117.8(9) . . . . no
As2 Mo2 S3 Mo1 34.37(7) . . . . no
C13 Mo2 S1 Mo1 175.9(3) . . . . no
As2 Mo2 S1 Mo1 -39.41(6) . . . . no
S6 Mo3 Mo4 As4 -142.38(8) . . . . no
C22 Mo3 As4 Mo4 149.2(3) . . . . no
C23 Mo3 As4 Mo4 150.0(4) . . . . no
S6 Mo3 Mo4 As3 143.65(8) . . . . no
As3 Mo3 Mo4 As4 73.98(5) . . . . no
As3 Mo3 Mo4 S4 -60.07(8) . . . . no
As3 Mo3 Mo4 S5 133.37(8) . . . . no
S5 Mo3 Mo4 C35 155.0(5) . . . . no
As3 Mo3 Mo4 C35 -71.7(5) . . . . no
S6 Mo3 As3 Mo4 -32.95(7) . . . . no
As4 Mo3 As3 S4 141.41(8) . . . . no
S5 Mo3 As3 Mo4 39.67(7) . . . . no
S4 Mo3 Mo4 As4 134.05(9) . . . . no
C21 Mo3 As3 Mo4 148.5(3) . . . . no
S4 Mo3 Mo4 S6 -83.58(10) . . . . no
As3 Mo3 Mo4 C34 -1.5(5) . . . . no
C24 Mo3 As4 Mo4 -151.9(4) . . . . no
C25 Mo3 As4 Mo4 -148.6(3) . . . . no
Mo4 Mo3 As4 As3 69.49(4) . . . . no
C23 Mo3 S4 As3 138.5(3) . . . . no
S5 Mo3 Mo4 As3 -133.37(8) . . . . no
S5 Mo3 Mo4 As4 -59.39(8) . . . . no
S5 Mo3 Mo4 S4 166.56(11) . . . . no
C25 Mo3 As3 As4 110.1(3) . . . . no
Mo4 Mo3 As3 S4 71.70(7) . . . . no
S5 Mo3 Mo4 C32 11.4(5) . . . . no
S5 Mo3 Mo4 C33 -61.5(5) . . . . no
S5 Mo3 Mo4 C34 -134.9(5) . . . . no
S6 Mo3 Mo4 S4 83.58(10) . . . . no
S6 Mo3 Mo4 S5 -82.98(10) . . . . no
S4 Mo3 Mo4 C31 -84.1(5) . . . . no
S6 Mo3 Mo4 C32 -71.5(5) . . . . no
S6 Mo3 Mo4 C33 -144.5(5) . . . . no
As4 Mo3 Mo4 As3 -73.98(5) . . . . no
As4 Mo3 Mo4 S4 -134.05(9) . . . . no
As4 Mo3 Mo4 S5 59.39(8) . . . . no
As4 Mo3 Mo4 S6 142.38(8) . . . . no
As4 Mo3 Mo4 C31 141.9(5) . . . . no
As3 Mo3 Mo4 S6 -143.65(8) . . . . no
C24 Mo3 As3 As4 140.8(3) . . . . no
As4 Mo3 As3 Mo4 69.71(4) . . . . no
S4 Mo3 As3 Mo4 -71.70(7) . . . . no
C21 Mo3 Mo4 C31 141.9(7) . . . . no
C21 Mo3 Mo4 C32 70.8(7) . . . . no
C21 Mo3 Mo4 C33 -2.2(7) . . . . no
C21 Mo3 Mo4 C34 -75.5(7) . . . . no
C21 Mo3 Mo4 C35 -145.7(7) . . . . no
S4 Mo3 Mo4 C32 -155.1(5) . . . . no
S4 Mo3 Mo4 C33 131.9(5) . . . . no
S4 Mo3 Mo4 C34 58.6(5) . . . . no
S4 Mo3 Mo4 C35 -11.6(5) . . . . no
C22 Mo3 Mo4 S5 -11.6(5) . . . . no
C24 Mo3 S4 As3 110.5(3) . . . . no
C25 Mo3 S4 As3 76.8(3) . . . . no
S4 Mo3 C23 C24 -54.6(6) . . . . no
C22 Mo3 Mo4 C32 -0.1(8) . . . . no
C22 Mo3 Mo4 C33 -73.1(7) . . . . no
S5 Mo3 C23 C24 171.0(5) . . . . no
As3 Mo3 Mo4 C31 -144.1(5) . . . . no
As3 Mo3 Mo4 C32 144.8(5) . . . . no
As3 Mo3 Mo4 C33 71.8(5) . . . . no
S6 Mo3 Mo4 C31 -0.5(5) . . . . no
C23 Mo3 Mo4 C32 -71.4(7) . . . . no
C23 Mo3 Mo4 C33 -144.4(7) . . . . no
C23 Mo3 Mo4 C34 142.3(7) . . . . no
C23 Mo3 Mo4 C35 72.1(7) . . . . no
C24 Mo3 Mo4 As3 71.8(5) . . . . no
C24 Mo3 Mo4 As4 145.8(5) . . . . no
C24 Mo3 Mo4 S4 11.7(5) . . . . no
C24 Mo3 Mo4 S5 -154.8(5) . . . . no
As4 Mo3 Mo4 C32 70.8(5) . . . . no
As4 Mo3 Mo4 C33 -2.1(5) . . . . no
As4 Mo3 Mo4 C34 -75.5(5) . . . . no
As4 Mo3 Mo4 C35 -145.7(5) . . . . no
S4 Mo3 Mo4 As3 60.07(8) . . . . no
C25 Mo3 C22 C21 -38.0(6) . . . . no
S4 Mo3 Mo4 S5 -166.56(11) . . . . no
C24 Mo3 Mo4 C35 0.1(7) . . . . no
C25 Mo3 Mo4 As3 -0.4(5) . . . . no
C25 Mo3 Mo4 As4 73.5(5) . . . . no
C25 Mo3 Mo4 S4 -60.5(5) . . . . no
C25 Mo3 Mo4 S5 132.9(5) . . . . no
C25 Mo3 Mo4 S6 -144.1(5) . . . . no
C25 Mo3 Mo4 C31 -144.6(7) . . . . no
S4 Mo3 As4 As3 30.15(7) . . . . no
S5 Mo3 As4 As3 141.07(8) . . . . no
S6 Mo3 As4 As3 103.43(7) . . . . no
C22 Mo3 As4 As3 -141.3(3) . . . . no
C23 Mo3 As4 As3 -140.5(4) . . . . no
C24 Mo3 As4 As3 -82.4(4) . . . . no
C25 Mo3 As4 As3 -79.1(3) . . . . no
C24 Mo3 S5 As4 -128.0(5) . . . . no
C25 Mo3 S5 As4 -68.8(4) . . . . no
S6 Mo3 C21 C22 -0.1(8) . . . . no
C23 Mo3 C21 C22 37.2(6) . . . . no
C24 Mo3 C21 C22 78.5(6) . . . . no
C25 Mo3 C21 C22 116.4(9) . . . . no
Mo4 Mo3 C21 C25 122.5(6) . . . . no
As3 Mo3 C21 C25 61.4(6) . . . . no
S6 Mo3 Mo4 C34 142.1(5) . . . . no
S6 Mo3 Mo4 C35 72.0(5) . . . . no
C21 Mo3 Mo4 As3 -74.0(5) . . . . no
C21 Mo3 Mo4 As4 0.0(5) . . . . no
C21 Mo3 Mo4 S4 -134.1(5) . . . . no
C21 Mo3 Mo4 S5 59.3(5) . . . . no
C21 Mo3 Mo4 S6 142.3(5) . . . . no
C24 Mo3 C21 C25 -37.9(6) . . . . no
Mo4 Mo3 C21 C26 -0.5(12) . . . . no
As3 Mo3 C21 C26 -61.6(9) . . . . no
As4 Mo3 C21 C26 -0.6(8) . . . . no
S4 Mo3 C21 C26 -111.5(8) . . . . no
C22 Mo3 Mo4 As3 -144.9(5) . . . . no
C22 Mo3 Mo4 As4 -71.0(5) . . . . no
C22 Mo3 Mo4 S4 155.0(5) . . . . no
Mo4 Mo3 C23 C24 -122.2(6) . . . . no
As3 Mo3 C23 C24 1.8(8) . . . . no
As4 Mo3 C23 C24 115.5(6) . . . . no
C22 Mo3 Mo4 C31 71.0(7) . . . . no
C25 Mo3 C21 C26 -123.0(11) . . . . no
As3 Mo3 C25 C21 -123.0(6) . . . . no
C22 Mo3 Mo4 C34 -146.4(7) . . . . no
C22 Mo3 Mo4 C35 143.4(7) . . . . no
S6 Mo3 C23 C24 -122.1(6) . . . . no
C21 Mo3 C23 C24 79.7(6) . . . . no
C22 Mo3 C23 C24 116.9(9) . . . . no
C25 Mo3 C23 C24 37.0(6) . . . . no
Mo4 Mo3 C23 C28 -1.2(12) . . . . no
As4 Mo3 C23 C28 -123.4(8) . . . . no
S4 Mo3 C23 C28 66.4(9) . . . . no
S5 Mo3 C23 C28 -68.0(9) . . . . no
S6 Mo3 C23 C28 -1.1(8) . . . . no
C21 Mo3 C23 C28 -159.3(10) . . . . no
C22 Mo3 C23 C28 -122.1(11) . . . . no
C24 Mo3 C23 C28 121.1(11) . . . . no
C25 Mo3 C23 C28 158.1(10) . . . . no
C24 Mo3 S6 Cu2 38.4(3) . . . . no
C24 Mo3 Mo4 S6 -71.9(5) . . . . no
C24 Mo3 Mo4 C31 -72.3(7) . . . . no
C24 Mo3 Mo4 C32 -143.4(7) . . . . no
C24 Mo3 Mo4 C33 143.6(7) . . . . no
C24 Mo3 Mo4 C34 70.3(7) . . . . no
As3 Mo3 S5 Mo4 -40.70(6) . . . . no
As4 Mo3 S5 Mo4 -76.04(6) . . . . no
C22 Mo3 As3 Mo4 150.5(4) . . . . no
C23 Mo3 As3 Mo4 -150.6(4) . . . . no
C24 Mo3 As3 Mo4 -149.5(3) . . . . no
C25 Mo3 As3 Mo4 179.8(3) . . . . no
Mo4 Mo3 As3 As4 -69.71(4) . . . . no
S4 Mo3 As3 As4 -141.41(8) . . . . no
S5 Mo3 As3 As4 -30.04(7) . . . . no
S6 Mo3 As3 As4 -102.65(7) . . . . no
C21 Mo3 As3 As4 78.8(3) . . . . no
C22 Mo3 As3 As4 80.8(4) . . . . no
C23 Mo3 As3 As4 139.7(4) . . . . no
S5 Mo3 C24 C25 101.4(7) . . . . no
S6 Mo3 C24 C25 179.8(5) . . . . no
C21 Mo3 C24 C25 38.8(6) . . . . no
C22 Mo3 C24 C25 80.1(6) . . . . no
S5 Mo3 As3 S4 111.37(10) . . . . no
S6 Mo3 As3 S4 38.75(9) . . . . no
C21 Mo3 As3 S4 -139.8(3) . . . . no
C22 Mo3 As3 S4 -137.8(4) . . . . no
C23 Mo3 As3 S4 -78.9(4) . . . . no
C24 Mo3 As3 S4 -77.8(3) . . . . no
C25 Mo3 As3 S4 -108.5(3) . . . . no
S6 Mo3 C24 C29 -60.4(9) . . . . no
C21 Mo3 C24 C29 158.6(10) . . . . no
C22 Mo3 C24 C29 -160.1(10) . . . . no
C23 Mo3 C24 C29 -123.1(12) . . . . no
C25 Mo3 C24 C29 119.8(11) . . . . no
C22 Mo3 S4 Mo4 -155.3(5) . . . . no
C23 Mo3 S4 Mo4 -146.0(3) . . . . no
C24 Mo3 S4 Mo4 -174.0(3) . . . . no
C25 Mo3 S4 Mo4 152.3(3) . . . . no
Mo4 Mo3 S4 As3 -75.50(6) . . . . no
S5 Mo3 C21 C26 48.1(9) . . . . no
S6 Mo3 C21 C26 120.5(8) . . . . no
C22 Mo3 C21 C26 120.6(11) . . . . no
C23 Mo3 C21 C26 157.8(10) . . . . no
C22 Mo3 Mo4 S6 71.4(5) . . . . no
C25 Mo3 C23 C22 -79.8(6) . . . . no
C25 Mo3 Mo4 C32 144.4(7) . . . . no
Mo4 Mo3 C25 C21 -122.6(6) . . . . no
As4 Mo3 C25 C21 -61.9(6) . . . . no
As3 Mo3 S6 Mo4 33.35(6) . . . . no
C23 Mo3 Mo4 As3 143.8(5) . . . . no
C23 Mo3 Mo4 As4 -142.2(5) . . . . no
C23 Mo3 Mo4 S4 83.7(5) . . . . no
C23 Mo3 Mo4 S5 -82.9(5) . . . . no
C23 Mo3 Mo4 S6 0.1(5) . . . . no
C23 Mo3 Mo4 C31 -0.3(7) . . . . no
As3 Mo3 S6 Cu2 -77.54(12) . . . . no
As4 Mo3 S6 Cu2 -145.30(10) . . . . no
S4 Mo3 S6 Cu2 -46.23(12) . . . . no
S5 Mo3 S6 Cu2 -175.61(14) . . . . no
C21 Mo3 S6 Cu2 100.3(4) . . . . no
C22 Mo3 S6 Cu2 100.3(3) . . . . no
C23 Mo3 S6 Cu2 69.2(3) . . . . no
Mo4 Mo3 C22 C21 121.5(6) . . . . no
As3 Mo3 C22 C21 -3.5(8) . . . . no
As4 Mo3 C22 C21 62.8(6) . . . . no
S4 Mo3 C22 C21 -101.5(7) . . . . no
S5 Mo3 C22 C21 111.7(6) . . . . no
S6 Mo3 C22 C21 180.0(5) . . . . no
S5 Mo3 As4 Mo4 71.58(8) . . . . no
S6 Mo3 As4 Mo4 33.94(7) . . . . no
C21 Mo3 As4 Mo4 180.0(3) . . . . no
Mo4 Mo3 C22 C23 -122.1(6) . . . . no
As3 Mo3 C22 C23 112.9(6) . . . . no
As4 Mo3 C22 C23 179.1(5) . . . . no
S4 Mo3 C22 C23 14.9(9) . . . . no
S5 Mo3 C22 C23 -131.9(5) . . . . no
C24 Mo3 C21 C26 -160.9(10) . . . . no
C25 Mo3 Mo4 C33 71.4(7) . . . . no
C25 Mo3 Mo4 C34 -2.0(7) . . . . no
C21 Mo3 As4 As3 -110.5(3) . . . . no
C25 Mo3 C22 C23 78.4(6) . . . . no
Mo4 Mo3 C22 C27 0.2(13) . . . . no
As3 Mo3 C22 C27 -124.7(8) . . . . no
As4 Mo3 C22 C27 -58.5(9) . . . . no
S4 Mo3 C22 C27 137.2(7) . . . . no
Mo4 Mo3 As4 S5 -71.58(8) . . . . no
As3 Mo3 As4 S5 -141.07(8) . . . . no
S4 Mo3 As4 S5 -110.92(10) . . . . no
S6 Mo3 As4 S5 -37.64(10) . . . . no
C21 Mo3 As4 S5 108.4(3) . . . . no
C22 Mo3 As4 S5 77.6(3) . . . . no
C23 Mo3 As4 S5 78.4(4) . . . . no
As3 Mo3 S4 Mo4 75.50(6) . . . . no
As4 Mo3 S4 Mo4 40.35(7) . . . . no
S5 Mo3 S4 Mo4 -12.65(10) . . . . no
S6 Mo3 S4 Mo4 -65.74(7) . . . . no
C21 Mo3 S4 Mo4 145.3(4) . . . . no
C23 Mo3 C21 C25 -79.2(6) . . . . no
As3 Mo3 As4 Cu4 60.86(7) . . . 1_545 no
S4 Mo3 As4 Cu4 91.01(10) . . . 1_545 no
Mo4 Mo3 C23 C22 120.9(6) . . . . no
As3 Mo3 C23 C22 -115.1(6) . . . . no
As4 Mo3 S4 As3 -35.15(7) . . . . no
S5 Mo3 S4 As3 -88.16(10) . . . . no
S6 Mo3 S4 As3 -141.24(9) . . . . no
C21 Mo3 S4 As3 69.8(4) . . . . no
C22 Mo3 S4 As3 129.2(5) . . . . no
C23 Mo3 S5 Mo4 146.2(3) . . . . no
C24 Mo3 S5 Mo4 155.9(5) . . . . no
C25 Mo3 S5 Mo4 -144.8(4) . . . . no
Mo4 Mo3 S5 As4 76.04(6) . . . . no
S5 Mo3 Mo4 S6 82.98(10) . . . . no
As4 Mo3 S6 Mo4 -34.41(7) . . . . no
S4 Mo3 S6 Mo4 64.66(7) . . . . no
S5 Mo3 S6 Mo4 -64.73(7) . . . . no
C21 Mo3 S6 Mo4 -148.8(4) . . . . no
C22 Mo3 S6 Mo4 -148.9(3) . . . . no
C23 Mo3 S6 Mo4 -179.9(2) . . . . no
As3 Mo3 C23 C28 122.8(8) . . . . no
C25 Mo3 S6 Mo4 149.6(4) . . . . no
Mo4 Mo3 S6 Cu2 -110.88(13) . . . . no
S5 Mo3 C25 C24 -127.7(5) . . . . no
S6 Mo3 C25 C24 -0.4(8) . . . . no
C21 Mo3 C25 C24 -114.6(9) . . . . no
C22 Mo3 C25 C24 -77.9(6) . . . . no
S4 Mo3 C21 C25 11.5(8) . . . . no
C23 Mo3 C25 C24 -36.7(6) . . . . no
Mo4 Mo3 C25 C30 -1.7(13) . . . . no
As3 Mo3 C25 C30 -2.1(9) . . . . no
As4 Mo3 C25 C30 59.1(9) . . . . no
S4 Mo3 C25 C30 -51.4(9) . . . . no
C23 Mo3 C22 C21 -116.4(8) . . . . no
C24 Mo3 C22 C21 -79.5(6) . . . . no
S4 Mo3 S6 Cu5 173.25(13) . . . . no
S4 Mo3 S5 Mo4 12.67(10) . . . . no
S6 Mo3 S5 Mo4 66.03(7) . . . . no
C21 Mo3 S5 Mo4 -152.7(3) . . . . no
C22 Mo3 S5 Mo4 174.0(3) . . . . no
C21 Mo3 C23 C22 -37.2(6) . . . . no
C24 Mo3 C23 C22 -116.9(9) . . . . no
C24 Mo3 S6 Cu5 -102.1(3) . . . . no
C25 Mo3 S6 Cu5 -101.8(4) . . . . no
S6 Mo3 C24 C23 62.7(6) . . . . no
S5 Mo3 Mo4 C31 82.5(5) . . . . no
Mo4 Mo3 C21 C22 -121.1(6) . . . . no
As3 Mo3 C21 C22 177.8(5) . . . . no
As4 Mo3 C21 C22 -121.2(6) . . . . no
S4 Mo3 C21 C22 127.9(5) . . . . no
S5 Mo3 C21 C22 -72.4(6) . . . . no
S5 Mo3 C22 C27 -9.6(9) . . . . no
S6 Mo3 C22 C27 58.7(9) . . . . no
C21 Mo3 C22 C27 -121.3(12) . . . . no
C23 Mo3 C24 C25 117.1(8) . . . . no
Mo4 Mo3 C24 C29 -1.5(12) . . . . no
As3 Mo3 C24 C29 58.0(9) . . . . no
As4 Mo3 C21 C25 122.5(6) . . . . no
C25 Mo3 As4 Cu4 -18.2(3) . . . 1_545 no
S5 Mo3 C21 C25 171.2(5) . . . . no
S6 Mo3 C21 C25 -116.4(6) . . . . no
C22 Mo3 C21 C25 -116.4(9) . . . . no
Mo4 Mo3 As4 Cu4 130.35(8) . . . 1_545 no
S5 Mo3 C25 C21 -13.1(8) . . . . no
S6 Mo3 C25 C21 114.2(6) . . . . no
S5 Mo3 C25 C30 107.9(9) . . . . no
S5 Mo3 As4 Cu4 -158.07(11) . . . 1_545 no
As4 Mo3 C23 C22 -1.3(8) . . . . no
S4 Mo3 C23 C22 -171.5(5) . . . . no
S5 Mo3 C23 C22 54.1(6) . . . . no
S6 Mo3 C23 C22 121.1(6) . . . . no
C22 Mo3 S6 Cu5 -40.3(3) . . . . no
C23 Mo3 S6 Cu5 -71.3(3) . . . . no
C25 Mo3 C22 C27 -159.2(11) . . . . no
S4 Mo3 C24 C23 131.6(6) . . . . no
S5 Mo3 C24 C23 -15.7(9) . . . . no
S6 Mo3 C22 C23 -63.6(6) . . . . no
S4 Mo3 C25 C21 -172.3(6) . . . . no
C25 Mo3 As4 S5 139.9(3) . . . . no
C24 Mo3 C22 C23 36.9(6) . . . . no
C22 Mo3 C25 C21 36.8(6) . . . . no
C23 Mo3 C25 C21 77.9(6) . . . . no
C24 Mo3 C25 C21 114.6(9) . . . . no
C24 Mo3 S6 Mo4 149.3(3) . . . . no
As3 Mo3 C25 C24 122.4(5) . . . . no
As4 Mo3 C25 C24 -176.5(5) . . . . no
S4 Mo3 C25 C24 73.1(6) . . . . no
C24 Mo3 C22 C27 159.3(11) . . . . no
C24 Mo3 As4 Cu4 -21.6(4) . . . 1_545 no
As4 Mo3 C24 C23 -111.6(6) . . . . no
As4 Mo3 C24 C29 125.3(8) . . . . no
S4 Mo3 C24 C29 8.5(9) . . . . no
C24 Mo3 As4 S5 136.5(4) . . . . no
C25 Mo3 Mo4 C35 -72.1(7) . . . . no
S5 Mo3 C24 C29 -138.8(7) . . . . no
Mo4 Mo3 C24 C25 -121.3(6) . . . . no
As3 Mo3 C24 C25 -61.8(6) . . . . no
S6 Mo3 C25 C30 -124.8(8) . . . . no
C21 Mo3 C25 C30 120.9(12) . . . . no
S5 Mo3 S6 Cu5 43.87(11) . . . . no
C24 Mo3 C25 C30 -124.4(12) . . . . no
C21 Mo3 S6 Cu5 -40.2(5) . . . . no
C23 Mo3 As4 Cu4 -79.7(4) . . . 1_545 no
Mo4 Mo3 C24 C23 121.7(6) . . . . no
As3 Mo3 C24 C23 -178.9(5) . . . . no
C23 Mo3 C25 C30 -161.1(10) . . . . no
S4 Mo3 C24 C25 -111.3(5) . . . . no
C23 Mo3 S5 As4 -137.8(3) . . . . no
Mo4 Mo3 C25 C24 122.7(6) . . . . no
C21 Mo3 C24 C23 -78.2(6) . . . . no
C22 Mo3 C24 C23 -37.0(6) . . . . no
C25 Mo3 C24 C23 -117.1(8) . . . . no
As4 Mo3 C24 C25 5.5(8) . . . . no
C22 Mo3 C25 C30 157.7(11) . . . . no
S4 Mo3 S5 As4 88.71(10) . . . . no
C25 Mo3 S6 Cu2 38.7(4) . . . . no
C21 Mo3 As4 Cu4 -49.7(3) . . . 1_545 no
C23 Mo3 C22 C27 122.3(12) . . . . no
S4 Mo3 As4 Mo4 -39.35(7) . . . . no
As4 Mo3 S6 Cu5 74.18(12) . . . . no
As3 Mo3 S5 As4 35.34(7) . . . . no
C22 Mo3 S5 As4 -110.0(3) . . . . no
C21 Mo3 C22 C23 116.4(8) . . . . no
S6 Mo3 As4 Cu4 164.29(8) . . . 1_545 no
As3 Mo3 S6 Cu5 141.94(10) . . . . no
C22 Mo3 As4 Cu4 -80.5(3) . . . 1_545 no
As3 Mo3 As4 Mo4 -69.49(4) . . . . no
S6 Mo3 S5 As4 142.07(9) . . . . no
C21 Mo3 S5 As4 -76.7(3) . . . . no
Mo4 Mo3 S6 Cu5 108.59(12) . . . . no
C33 Mo4 As4 Mo3 178.9(3) . . . . no
C33 Mo4 S4 As3 -69.3(4) . . . . no
C34 Mo4 As3 Mo3 179.2(3) . . . . no
Mo3 Mo4 As3 As4 69.66(4) . . . . no
S6 Mo4 As4 As3 -103.38(7) . . . . no
S5 Mo4 S4 Mo3 12.75(10) . . . . no
C35 Mo4 S4 As3 -110.6(3) . . . . no
C31 Mo4 C32 C33 117.1(9) . . . . no
C35 Mo4 As3 Mo3 148.9(3) . . . . no
Mo3 Mo4 C32 C37 -3.2(13) . . . . no
C34 Mo4 S4 As3 -77.4(3) . . . . no
C32 Mo4 As3 Mo3 -151.4(4) . . . . no
C31 Mo4 As3 Mo3 150.9(4) . . . . no
As4 Mo4 S4 Mo3 -40.33(7) . . . . no
C32 Mo4 As4 Mo3 -149.8(3) . . . . no
Mo3 Mo4 C35 C40 -2.8(13) . . . . no
C35 Mo4 C32 C33 79.8(6) . . . . no
C33 Mo4 As3 Mo3 -149.0(3) . . . . no
S6 Mo4 S4 As3 141.08(9) . . . . no
C32 Mo4 S4 As3 -128.2(5) . . . . no
Mo3 Mo4 C35 C31 -122.9(6) . . . . no
C33 Mo4 C32 C31 -117.1(9) . . . . no
C35 Mo4 As4 As3 81.4(4) . . . . no
Mo3 Mo4 As4 S5 72.08(7) . . . . no
S4 Mo4 As4 S5 111.46(10) . . . . no
C34 Mo4 C32 C33 38.8(6) . . . . no
C31 Mo4 As4 S5 -77.9(4) . . . . no
C32 Mo4 As4 S5 -77.8(3) . . . . no
S6 Mo4 S5 As4 -141.50(9) . . . . no
C34 Mo4 As4 S5 -140.0(3) . . . . no
S4 Mo4 As3 As4 141.45(8) . . . . no
S4 Mo4 S5 Mo3 -12.73(11) . . . . no
Mo3 Mo4 S4 As3 75.44(7) . . . . no
As4 Mo4 S4 As3 35.11(7) . . . . no
C31 Mo4 S4 As3 -138.5(3) . . . . no
S6 Mo4 C32 C31 62.6(6) . . . . no
S5 Mo4 As4 As3 -141.58(8) . . . . no
S5 Mo4 As4 Mo3 -72.08(7) . . . . no
C31 Mo4 As4 Mo3 -150.0(4) . . . . no
C33 Mo4 C31 C32 37.4(6) . . . . no
As3 Mo4 C35 C40 -62.0(9) . . . . no
S6 Mo4 S4 Mo3 65.64(7) . . . . no
C31 Mo4 S4 Mo3 146.1(3) . . . . no
C33 Mo4 As4 S5 -109.0(3) . . . . no
C32 Mo4 As4 As3 140.7(3) . . . . no
C33 Mo4 As4 As3 109.4(3) . . . . no
C34 Mo4 As4 As3 78.4(3) . . . . no
As4 Mo4 S5 Mo3 75.68(6) . . . . no
As3 Mo4 S6 Cu2 75.97(12) . . . . no
S5 Mo4 S4 As3 88.18(10) . . . . no
Mo3 Mo4 C33 C32 123.2(6) . . . . no
S6 Mo4 S5 Mo3 -65.82(7) . . . . no
C31 Mo4 S5 Mo3 -146.5(3) . . . . no
C32 Mo4 S5 Mo3 -174.2(3) . . . . no
As3 Mo4 C35 C31 177.9(5) . . . . no
As4 Mo4 C35 C31 111.3(6) . . . . no
S6 Mo4 As4 S5 38.20(9) . . . . no
As4 Mo4 As3 Mo3 -69.66(4) . . . . no
S4 Mo4 As3 Mo3 71.79(7) . . . . no
S5 Mo4 As3 Mo3 -39.92(7) . . . . no
S6 Mo4 As3 Mo3 32.89(7) . . . . no
S4 Mo4 S5 As4 -88.41(10) . . . . no
C31 Mo4 S5 As4 137.9(3) . . . . no
C32 Mo4 S5 As4 110.1(3) . . . . no
As4 Mo4 S6 Cu2 143.66(10) . . . . no
S4 Mo4 As4 As3 -30.12(7) . . . . no
As3 Mo4 S4 Mo3 -75.44(7) . . . . no
S6 Mo4 As4 Mo3 -33.88(7) . . . . no
Mo3 Mo4 As4 As3 -69.50(4) . . . . no
As4 Mo4 C33 C38 0.0(8) . . . . no
C33 Mo4 C35 C34 -38.0(6) . . . . no
S6 Mo4 C33 C38 -121.7(8) . . . . no
C31 Mo4 C33 C38 -157.6(10) . . . . no
As4 Mo4 C35 C40 -128.7(8) . . . . no
C31 Mo4 As4 As3 140.6(4) . . . . no
C35 Mo4 As4 Mo3 150.9(4) . . . . no
S5 Mo4 C35 C40 134.2(7) . . . . no
C32 Mo4 S4 Mo3 156.4(5) . . . . no
C33 Mo4 S4 Mo3 -144.7(4) . . . . no
C34 Mo4 S4 Mo3 -152.9(3) . . . . no
C35 Mo4 S4 Mo3 174.0(3) . . . . no
S4 Mo4 C32 C31 -16.7(9) . . . . no
S5 Mo4 C32 C31 131.1(6) . . . . no
C32 Mo4 As3 S4 136.8(4) . . . . no
C33 Mo4 As3 S4 139.2(3) . . . . no
Mo3 Mo4 C34 C33 122.6(6) . . . . no
As3 Mo4 C34 C33 121.3(6) . . . . no
As3 Mo4 As4 S5 141.58(8) . . . . no
C35 Mo4 C32 C31 -37.4(6) . . . . no
Mo3 Mo4 C32 C33 -121.6(6) . . . . no
As3 Mo4 C32 C33 4.0(8) . . . . no
As4 Mo4 C32 C33 -62.8(6) . . . . no
S4 Mo4 C32 C33 100.5(7) . . . . no
C35 Mo4 As4 S5 -137.1(4) . . . . no
Mo3 Mo4 As4 Cu4 -126.96(8) . . . 1_545 no
C33 Mo4 S5 As4 76.3(3) . . . . no
C34 Mo4 S5 As4 69.8(4) . . . . no
C35 Mo4 S5 As4 129.0(5) . . . . no
S5 Mo4 As3 As4 29.75(7) . . . . no
As4 Mo4 C31 C32 0.2(8) . . . . no
S4 Mo4 C31 C32 170.3(5) . . . . no
S5 Mo4 C31 C32 -54.9(6) . . . . no
S6 Mo4 C31 C32 -122.1(6) . . . . no
As3 Mo4 S6 Mo3 -33.32(7) . . . . no
C34 Mo4 C31 C32 80.0(7) . . . . no
C34 Mo4 As4 Mo3 147.9(3) . . . . no
S4 Mo4 C31 C35 53.3(6) . . . . no
S5 Mo4 C31 C35 -171.9(5) . . . . no
S6 Mo4 C31 C35 120.8(6) . . . . no
C32 Mo4 C31 C35 -117.0(9) . . . . no
As3 Mo4 S5 Mo3 40.75(7) . . . . no
C33 Mo4 S6 Mo3 149.7(4) . . . . no
C34 Mo4 S6 Mo3 -148.5(4) . . . . no
C33 Mo4 C31 C35 -79.7(7) . . . . no
C34 Mo4 C31 C35 -37.0(6) . . . . no
Mo3 Mo4 C31 C36 0.5(12) . . . . no
As3 Mo4 C31 C36 -124.0(8) . . . . no
As4 Mo4 C31 C36 122.4(8) . . . . no
S4 Mo4 C31 C36 -67.4(9) . . . . no
S5 Mo4 C31 C36 67.3(9) . . . . no
S4 Mo4 C35 C31 -132.8(6) . . . . no
S5 Mo4 C35 C31 14.1(9) . . . . no
S6 Mo4 C35 C31 -64.1(6) . . . . no
C32 Mo4 C35 C31 36.3(6) . . . . no
C33 Mo4 C35 C31 78.2(6) . . . . no
As3 Mo4 C33 C34 -62.9(6) . . . . no
As4 Mo4 C33 C34 -124.2(6) . . . . no
S4 Mo4 C33 C34 -13.6(8) . . . . no
S5 Mo4 C33 C34 -172.8(6) . . . . no
S6 Mo4 C33 C34 114.1(6) . . . . no
C31 Mo4 C33 C34 78.3(7) . . . . no
As3 Mo4 C33 C38 61.2(9) . . . . no
As3 Mo4 As4 Mo3 69.50(4) . . . . no
S4 Mo4 As4 Mo3 39.38(7) . . . . no
C32 Mo4 C35 C34 -79.8(7) . . . . no
S5 Mo4 C33 C38 -48.7(9) . . . . no
S6 Mo4 As3 As4 102.56(8) . . . . no
C31 Mo4 As3 As4 -139.5(4) . . . . no
C32 Mo4 As3 As4 -81.7(4) . . . . no
S4 Mo4 C35 C40 -12.7(9) . . . . no
C32 Mo4 C33 C38 -121.3(11) . . . . no
S6 Mo4 C35 C40 56.0(9) . . . . no
Mo3 Mo4 C32 C31 121.3(6) . . . . no
As3 Mo4 C32 C31 -113.1(6) . . . . no
As4 Mo4 C32 C31 -179.9(5) . . . . no
C34 Mo4 C35 C40 -123.8(12) . . . . no
C31 Mo4 As3 S4 79.1(4) . . . . no
As3 Mo4 C33 C32 -177.5(5) . . . . no
As4 Mo4 C33 C32 121.3(6) . . . . no
C34 Mo4 As3 S4 107.4(3) . . . . no
C35 Mo4 As3 S4 77.1(3) . . . . no
C34 Mo4 C32 C31 -78.4(6) . . . . no
As4 Mo4 C34 C33 60.4(6) . . . . no
S4 Mo4 C34 C33 170.7(6) . . . . no
S5 Mo4 C34 C33 10.8(8) . . . . no
S6 Mo4 C34 C33 -116.9(6) . . . . no
S5 Mo4 C32 C33 -111.8(6) . . . . no
S6 Mo4 C32 C33 179.8(5) . . . . no
S4 Mo4 S6 Cu5 -172.92(14) . . . . no
As3 Mo4 As4 Cu4 -57.46(8) . . . 1_545 no
Mo3 Mo4 C34 C35 -120.9(6) . . . . no
S4 Mo4 As4 Cu4 -87.58(10) . . . 1_545 no
S5 Mo4 As4 Cu4 160.97(11) . . . 1_545 no
S6 Mo4 As4 Cu4 -160.84(9) . . . 1_545 no
C31 Mo4 As4 Cu4 83.1(4) . . . 1_545 no
C32 Mo4 As4 Cu4 83.2(3) . . . 1_545 no
C33 Mo4 As4 Cu4 51.9(3) . . . 1_545 no
C34 Mo4 As4 Cu4 21.0(3) . . . 1_545 no
C35 Mo4 As4 Cu4 23.9(4) . . . 1_545 no
As4 Mo4 C31 C35 -116.8(6) . . . . no
Mo3 Mo4 C31 C35 121.2(6) . . . . no
As3 Mo4 C31 C35 -3.3(8) . . . . no
C35 Mo4 C34 C39 124.1(12) . . . . no
Mo3 Mo4 S6 Cu2 109.29(13) . . . . no
As4 Mo4 C34 C39 -59.0(9) . . . . no
S4 Mo4 C34 C39 51.4(9) . . . . no
C35 Mo4 S6 Mo3 -148.6(3) . . . . no
S4 Mo4 S6 Cu2 44.55(12) . . . . no
S6 Mo4 C34 C39 123.8(8) . . . . no
S5 Mo4 S6 Cu2 174.41(14) . . . . no
S4 Mo4 C33 C32 -128.1(5) . . . . no
S5 Mo4 C33 C32 72.6(6) . . . . no
S6 Mo4 C33 C32 -0.4(8) . . . . no
C33 Mo4 S5 Mo3 152.0(3) . . . . no
C34 Mo4 S5 Mo3 145.4(4) . . . . no
C35 Mo4 S5 Mo3 -155.4(5) . . . . no
Mo3 Mo4 S5 As4 -75.68(6) . . . . no
As3 Mo4 S5 As4 -34.93(7) . . . . no
Mo3 Mo4 C33 C34 -122.3(6) . . . . no
As4 Mo4 S6 Cu5 -73.81(12) . . . . no
C34 Mo4 C35 C31 116.1(9) . . . . no
Mo3 Mo4 C35 C34 121.0(6) . . . . no
As3 Mo4 C35 C34 61.8(6) . . . . no
As4 Mo4 C35 C34 -4.9(8) . . . . no
S4 Mo4 C35 C34 111.1(6) . . . . no
C32 Mo4 C33 C34 114.5(9) . . . . no
C35 Mo4 C33 C34 36.6(6) . . . . no
S4 Mo4 C33 C38 110.5(8) . . . . no
Mo3 Mo4 C33 C38 1.8(12) . . . . no
C31 Mo4 C34 C35 37.8(6) . . . . no
C32 Mo4 C34 C35 78.4(7) . . . . no
As4 Mo4 S6 Mo3 34.37(6) . . . . no
C33 Mo4 As3 As4 -79.3(3) . . . . no
C32 Mo4 C34 C39 -157.5(11) . . . . no
C34 Mo4 C33 C38 124.1(12) . . . . no
C35 Mo4 C33 C38 160.7(10) . . . . no
As4 Mo4 As3 S4 -141.45(8) . . . . no
S5 Mo4 As3 S4 -111.70(10) . . . . no
S6 Mo4 As3 S4 -38.89(10) . . . . no
C33 Mo4 C35 C40 -161.7(10) . . . . no
As3 Mo4 C31 C32 113.8(6) . . . . no
C31 Mo4 S6 Cu2 -71.0(3) . . . . no
C32 Mo4 S6 Cu2 -101.3(3) . . . . no
C33 Mo4 S6 Cu2 -101.0(4) . . . . no
S6 Mo4 C34 C35 -0.3(8) . . . . no
S4 Mo4 C32 C37 -141.2(7) . . . . no
C34 Mo4 S6 Cu2 -39.2(4) . . . . no
C35 Mo4 S6 Cu2 -39.3(3) . . . . no
Mo3 Mo4 S6 Cu5 -108.17(13) . . . . no
As3 Mo4 S6 Cu5 -141.50(10) . . . . no
C34 Mo4 C33 C32 -114.5(9) . . . . no
C32 Mo4 C31 C36 122.2(11) . . . . no
C31 Mo4 C34 C33 -78.8(7) . . . . no
C32 Mo4 C34 C33 -38.2(6) . . . . no
Mo3 Mo4 C31 C32 -121.7(6) . . . . no
C35 Mo4 C31 C36 -120.7(11) . . . . no
As4 Mo4 C34 C35 176.9(5) . . . . no
S4 Mo4 C34 C35 -72.7(6) . . . . no
S5 Mo4 C34 C35 127.3(5) . . . . no
S6 Mo4 C35 C34 179.8(5) . . . . no
C31 Mo4 C35 C34 -116.1(9) . . . . no
S5 Mo4 C32 C37 6.5(9) . . . . no
S6 Mo4 C32 C37 -61.9(9) . . . . no
C35 Mo4 C31 C32 117.0(9) . . . . no
C33 Mo4 C32 C37 118.3(12) . . . . no
C33 Mo4 C34 C39 -119.3(12) . . . . no
C32 Mo4 S6 Mo3 149.5(3) . . . . no
As3 Mo4 C34 C39 2.0(9) . . . . no
C31 Mo4 C35 C40 120.1(12) . . . . no
S5 Mo4 C34 C39 -108.6(8) . . . . no
C32 Mo4 C35 C40 156.4(11) . . . . no
C31 Mo4 S6 Cu5 71.6(3) . . . . no
C31 Mo4 C34 C39 161.9(10) . . . . no
S5 Mo4 C35 C34 -102.0(7) . . . . no
S5 Mo4 S6 Cu5 -43.06(11) . . . . no
As3 Mo4 C32 C37 122.3(8) . . . . no
C35 Mo4 S6 Cu5 103.2(3) . . . . no
C34 Mo4 S6 Cu5 103.4(4) . . . . no
C33 Mo4 C34 C35 116.5(9) . . . . no
C31 Mo4 C32 C37 -124.6(12) . . . . no
C31 Mo4 C33 C32 -36.2(6) . . . . no
C35 Mo4 C32 C37 -161.9(11) . . . . no
C35 Mo4 C33 C32 -78.0(6) . . . . no
C33 Mo4 C31 C36 159.6(10) . . . . no
C34 Mo4 C31 C36 -157.7(10) . . . . no
Mo3 Mo4 C34 C39 3.3(12) . . . . no
Mo3 Mo4 As3 S4 -71.79(7) . . . . no
C32 Mo4 S6 Cu5 41.3(3) . . . . no
As3 Mo4 C34 C35 -122.2(6) . . . . no
C33 Mo4 S6 Cu5 41.5(5) . . . . no
C34 Mo4 As3 As4 -111.1(3) . . . . no
As4 Mo4 C32 C37 55.6(9) . . . . no
C35 Mo4 C34 C33 -116.5(9) . . . . no
S5 Mo4 S6 Mo3 65.12(7) . . . . no
C31 Mo4 S6 Mo3 179.8(2) . . . . no
C35 Mo4 As3 As4 -141.4(3) . . . . no
C34 Mo4 C32 C37 157.1(10) . . . . no
S6 Mo4 C31 C36 0.1(9) . . . . no
S4 Mo4 S6 Mo3 -64.74(7) . . . . no
C41 Mo5 C42 C47 -121.6(12) . . . . no
C41 Mo5 Mo6 S8 83.0(5) . . . . no
C41 Mo5 Mo6 C52 70.3(7) . . . . no
C42 Mo5 Mo6 As5 146.1(5) . . . . no
S9 Mo5 Mo6 C55 -144.5(5) . . . . no
C41 Mo5 Mo6 As5 -142.9(5) . . . . no
As6 Mo5 Mo6 As5 74.11(5) . . . . no
C41 Mo5 Mo6 C51 140.5(7) . . . . no
S9 Mo5 C44 C43 -114.9(6) . . . . no
As5 Mo5 C42 C47 126.1(8) . . . . no
C45 Mo5 C44 C43 -114.7(9) . . . . no
C45 Mo5 S7 Mo6 173.7(3) . . . . no
C41 Mo5 Mo6 C53 -0.5(7) . . . . no
C41 Mo5 Mo6 C54 -73.5(7) . . . . no
C41 Mo5 Mo6 S9 -0.7(5) . . . . no
S8 Mo5 C44 C43 12.5(8) . . . . no
C41 Mo5 Mo6 As6 143.0(5) . . . . no
C41 Mo5 Mo6 S7 -83.7(5) . . . . no
S9 Mo5 Mo6 C51 141.2(5) . . . . no
As6 Mo5 C42 C47 58.9(9) . . . . no
C43 Mo5 As6 S8 -107.6(3) . . . . no
C44 Mo5 As6 S8 -139.4(3) . . . . no
As6 Mo5 Mo6 S7 133.26(8) . . . . no
S9 Mo5 Mo6 C54 -72.8(5) . . . . no
S9 Mo5 Mo6 C52 70.9(5) . . . . no
S7 Mo5 Mo6 C55 -61.5(5) . . . . no
S8 Mo5 Mo6 As5 134.13(9) . . . . no
S8 Mo5 Mo6 As6 60.03(8) . . . . no
C41 Mo5 C44 C43 -78.0(6) . . . . no
C41 Mo5 Mo6 C55 -145.2(7) . . . . no
C41 Mo5 S7 Mo6 145.5(3) . . . . no
S7 Mo5 Mo6 C54 10.3(5) . . . . no
C43 Mo5 S7 As5 -70.3(4) . . . . no
Mo6 Mo5 As5 As6 69.43(4) . . . . no
C43 Mo5 Mo6 C52 -71.4(7) . . . . no
C44 Mo5 S7 As5 -77.0(3) . . . . no
S8 Mo5 C45 C41 15.8(9) . . . . no
C45 Mo5 As6 S8 -136.8(4) . . . . no
S9 Mo5 Mo6 C53 0.2(5) . . . . no
C43 Mo5 Mo6 C55 73.1(7) . . . . no
C44 Mo5 Mo6 As5 0.5(5) . . . . no
C44 Mo5 Mo6 As6 -73.7(5) . . . . no
C44 Mo5 Mo6 S7 59.6(5) . . . . no
Mo6 Mo5 S7 As5 75.90(6) . . . . no
As6 Mo5 S7 As5 35.08(7) . . . . no
S7 Mo5 C44 C43 172.5(5) . . . . no
C42 Mo5 S7 As5 -128.7(5) . . . . no
C45 Mo5 Mo6 As6 -145.6(5) . . . . no
C45 Mo5 Mo6 S7 -12.4(5) . . . . no
C45 Mo5 Mo6 S8 154.3(5) . . . . no
S9 Mo5 Mo6 S8 83.68(10) . . . . no
C45 Mo5 Mo6 C51 -148.2(7) . . . . no
C43 Mo5 Mo6 C53 -142.2(7) . . . . no
C43 Mo5 Mo6 C54 144.9(7) . . . . no
As6 Mo5 C44 C43 62.5(6) . . . . no
As5 Mo5 C44 C43 123.8(6) . . . . no
As5 Mo5 S8 As6 -35.18(7) . . . . no
C44 Mo5 C45 C50 -122.7(12) . . . . no
S9 Mo5 As5 S7 -38.02(10) . . . . no
C41 Mo5 As5 S7 77.4(4) . . . . no
S8 Mo5 S7 As5 88.47(10) . . . . no
S9 Mo5 S7 As5 141.66(9) . . . . no
C43 Mo5 Mo6 C51 -1.2(7) . . . . no
C45 Mo5 As5 Mo6 149.4(3) . . . . no
C45 Mo5 As5 S7 77.4(3) . . . . no
C44 Mo5 C42 C43 38.4(6) . . . . no
C45 Mo5 C42 C43 79.7(6) . . . . no
Mo6 Mo5 C42 C47 -0.7(12) . . . . no
As6 Mo5 C44 C45 177.3(5) . . . . no
S7 Mo5 C44 C45 -72.8(6) . . . . no
S7 Mo5 C42 C47 -137.5(7) . . . . no
S8 Mo5 C42 C47 9.6(9) . . . . no
S9 Mo5 C42 C47 -59.3(9) . . . . no
C43 Mo5 C42 C47 121.2(11) . . . . no
C44 Mo5 C42 C47 159.6(10) . . . . no
C45 Mo5 C42 C47 -159.0(10) . . . . no
S8 Mo5 C41 C42 -54.9(6) . . . . no
C45 Mo5 Mo6 As5 -71.5(5) . . . . no
C43 Mo5 C41 C42 36.4(6) . . . . no
C41 Mo5 S7 As5 -138.6(3) . . . . no
Mo6 Mo5 C41 C45 122.3(6) . . . . no
As5 Mo5 C41 C45 -0.1(8) . . . . no
As6 Mo5 C41 C45 -115.3(6) . . . . no
As5 Mo5 C43 C42 -176.9(5) . . . . no
As6 Mo5 C43 C42 121.8(6) . . . . no
S7 Mo5 C43 C42 -127.2(5) . . . . no
S8 Mo5 C43 C42 72.3(6) . . . . no
S9 Mo5 C43 C42 -0.8(8) . . . . no
C41 Mo5 C43 C42 -37.0(6) . . . . no
C44 Mo5 C43 C42 -116.1(9) . . . . no
C45 Mo5 C43 C42 -78.4(6) . . . . no
C42 Mo5 As5 S7 136.6(4) . . . . no
C42 Mo5 C44 C43 -36.6(6) . . . . no
C43 Mo5 Mo6 S9 -142.4(5) . . . . no
C43 Mo5 Mo6 S8 -58.7(5) . . . . no
C43 Mo5 Mo6 S7 134.6(5) . . . . no
C44 Mo5 C41 C46 -158.5(10) . . . . no
C45 Mo5 C41 C46 -121.8(11) . . . . no
S7 Mo5 C45 C41 -131.3(6) . . . . no
C41 Mo5 C43 C44 79.1(6) . . . . no
C42 Mo5 C43 C44 116.1(9) . . . . no
C45 Mo5 C43 C44 37.6(6) . . . . no
Mo6 Mo5 C43 C48 -3.6(12) . . . . no
As5 Mo5 C43 C48 58.8(9) . . . . no
As6 Mo5 C43 C48 -2.5(8) . . . . no
S7 Mo5 C43 C48 108.5(8) . . . . no
S8 Mo5 C43 C48 -52.0(9) . . . . no
S9 Mo5 C43 C48 -125.1(8) . . . . no
S9 Mo5 C41 C42 -122.3(6) . . . . no
C44 Mo5 Mo6 C55 -1.8(7) . . . . no
C44 Mo5 Mo6 C54 69.9(7) . . . . no
S9 Mo5 S8 Mo6 -65.56(7) . . . . no
C41 Mo5 S8 Mo6 -145.6(3) . . . . no
C45 Mo5 Mo6 S9 70.7(5) . . . . no
C43 Mo5 S8 Mo6 153.3(3) . . . . no
C44 Mo5 S8 Mo6 145.7(4) . . . . no
C45 Mo5 S8 Mo6 -155.4(5) . . . . no
C45 Mo5 Mo6 C52 141.6(7) . . . . no
S7 Mo5 Mo6 C51 -135.8(5) . . . . no
S7 Mo5 Mo6 C52 154.0(5) . . . . no
Mo6 Mo5 C44 C43 123.4(6) . . . . no
Mo6 Mo5 As6 As5 -69.71(4) . . . . no
S7 Mo5 As6 As5 -29.74(7) . . . . no
S8 Mo5 As6 As5 -141.44(8) . . . . no
S8 Mo5 Mo6 S9 -83.68(10) . . . . no
S8 Mo5 Mo6 S7 -166.72(11) . . . . no
C41 Mo5 As6 As5 140.9(4) . . . . no
S8 Mo5 Mo6 C51 57.5(5) . . . . no
S8 Mo5 Mo6 C52 -12.7(5) . . . . no
Mo6 Mo5 C44 C45 -121.8(6) . . . . no
As5 Mo5 C44 C45 -121.5(6) . . . . no
As6 Mo5 C42 C43 -62.4(6) . . . . no
S8 Mo5 Mo6 C55 131.8(5) . . . . no
S8 Mo5 C44 C45 127.2(5) . . . . no
S9 Mo5 C44 C45 -0.2(8) . . . . no
C41 Mo5 C44 C45 36.8(6) . . . . no
C42 Mo5 S7 Mo6 155.4(5) . . . . no
C43 Mo5 S7 Mo6 -146.2(4) . . . . no
C44 Mo5 S7 Mo6 -152.9(3) . . . . no
As6 Mo5 C41 C42 0.7(8) . . . . no
S7 Mo5 C41 C42 170.8(5) . . . . no
As5 Mo5 C44 C49 1.3(9) . . . . no
C44 Mo5 C41 C42 79.3(7) . . . . no
C45 Mo5 C41 C42 116.0(9) . . . . no
C41 Mo5 C44 C49 159.5(10) . . . . no
C42 Mo5 C44 C49 -159.2(10) . . . . no
C43 Mo5 C44 C49 -122.5(12) . . . . no
C45 Mo5 C44 C49 122.7(11) . . . . no
C42 Mo5 Mo6 As6 72.0(5) . . . . no
C42 Mo5 Mo6 S7 -154.7(5) . . . . no
C42 Mo5 Mo6 S8 12.0(5) . . . . no
C42 Mo5 Mo6 S9 -71.7(5) . . . . no
C42 Mo5 Mo6 C51 69.5(7) . . . . no
C42 Mo5 Mo6 C52 -0.7(7) . . . . no
C42 Mo5 Mo6 C53 -71.5(7) . . . . no
S9 Mo5 As6 As5 -102.52(7) . . . . no
C43 Mo5 Mo6 As5 75.4(5) . . . . no
C43 Mo5 Mo6 As6 1.3(5) . . . . no
S9 Mo5 As5 Mo6 34.00(7) . . . . no
Mo6 Mo5 C45 C41 -120.7(6) . . . . no
As5 Mo5 C45 C41 180.0(5) . . . . no
As6 Mo5 C45 C41 113.0(6) . . . . no
C43 Mo5 As5 Mo6 -148.5(3) . . . . no
C44 Mo5 As5 Mo6 -179.8(3) . . . . no
S9 Mo5 C45 C41 -62.8(6) . . . . no
C42 Mo5 C45 C41 37.5(6) . . . . no
C43 Mo5 C45 C41 78.3(6) . . . . no
C44 Mo5 C45 C41 117.3(9) . . . . no
Mo6 Mo5 C45 C44 122.0(6) . . . . no
As5 Mo5 C45 C44 62.7(6) . . . . no
C44 Mo5 Mo6 S8 -133.7(5) . . . . no
C44 Mo5 Mo6 S9 142.6(5) . . . . no
C44 Mo5 Mo6 C51 -76.2(7) . . . . no
C44 Mo5 Mo6 C52 -146.4(7) . . . . no
C44 Mo5 Mo6 C53 142.9(7) . . . . no
As6 Mo5 S8 Mo6 75.49(6) . . . . no
C42 Mo5 S8 Mo6 -173.8(3) . . . . no
C43 Mo5 C45 C44 -39.0(6) . . . . no
Mo6 Mo5 C45 C50 -0.7(13) . . . . no
Mo6 Mo5 C42 C41 120.9(6) . . . . no
As5 Mo5 C42 C41 -112.4(6) . . . . no
As6 Mo5 C42 C41 -179.6(5) . . . . no
Mo6 Mo5 S8 As6 -75.49(6) . . . . no
C41 Mo5 C45 C50 120.0(12) . . . . no
C42 Mo5 C45 C50 157.5(11) . . . . no
C43 Mo5 C45 C50 -161.7(11) . . . . no
C45 Mo5 Mo6 C54 -2.1(8) . . . . no
C45 Mo5 Mo6 C55 -73.8(7) . . . . no
S7 Mo5 C42 C43 101.3(7) . . . . no
S8 Mo5 C42 C43 -111.7(6) . . . . no
C43 Mo5 As5 S7 139.5(3) . . . . no
C44 Mo5 As5 S7 108.2(3) . . . . no
C44 Mo5 S8 As6 70.2(4) . . . . no
C45 Mo5 S8 As6 129.1(5) . . . . no
S8 Mo5 Mo6 C54 -156.4(5) . . . . no
C45 Mo5 As6 As5 81.8(4) . . . . no
S9 Mo5 Mo6 As5 -142.19(8) . . . . no
As5 Mo5 S7 Mo6 -75.90(6) . . . . no
As6 Mo5 S7 Mo6 -40.83(6) . . . . no
S8 Mo5 S7 Mo6 12.57(10) . . . . no
S9 Mo5 S7 Mo6 65.76(7) . . . . no
As5 Mo5 C41 C42 115.9(6) . . . . no
C42 Mo5 C44 C45 78.1(7) . . . . no
C43 Mo5 C44 C45 114.7(9) . . . . no
Mo6 Mo5 C44 C49 0.9(12) . . . . no
As6 Mo5 C44 C49 -60.0(9) . . . . no
S7 Mo5 C44 C49 50.0(9) . . . . no
S8 Mo5 C44 C49 -110.1(8) . . . . no
S9 Mo5 C44 C49 122.6(8) . . . . no
C45 Mo5 S9 Cu7 100.4(3) . . . . no
C43 Mo5 S9 Cu7 39.2(4) . . . . no
Mo6 Mo5 C43 C42 120.7(6) . . . . no
S7 Mo5 C41 C45 54.9(6) . . . . no
As5 Mo5 S9 Mo6 -34.55(7) . . . . no
As6 Mo5 S9 Mo6 33.27(7) . . . . no
S7 Mo5 S9 Mo6 -65.07(7) . . . . no
S8 Mo5 S9 Mo6 64.69(7) . . . . no
C41 Mo5 S9 Mo6 179.6(2) . . . . no
C42 Mo5 Mo6 C54 -144.4(7) . . . . no
C42 Mo5 Mo6 C55 143.8(7) . . . . no
S8 Mo5 As5 Mo6 -39.31(7) . . . . no
As6 Mo5 C43 C44 -122.1(6) . . . . no
S7 Mo5 C43 C44 -11.1(8) . . . . no
S8 Mo5 C43 C44 -171.6(6) . . . . no
S9 Mo5 C43 C44 115.3(6) . . . . no
As6 Mo5 S9 Cu4 142.42(10) . . . . no
As5 Mo5 Mo6 C51 -76.6(5) . . . . no
As5 Mo5 Mo6 C52 -146.9(5) . . . . no
As5 Mo5 Mo6 C53 142.4(5) . . . . no
As5 Mo5 Mo6 C54 69.4(5) . . . . no
As5 Mo5 Mo6 C55 -2.3(5) . . . . no
C43 Mo5 S9 Cu4 -101.5(4) . . . . no
C44 Mo5 S9 Cu4 -40.2(5) . . . . no
C45 Mo5 S9 Cu4 -40.3(3) . . . . no
Mo6 Mo5 S9 Cu7 -110.15(13) . . . . no
As5 Mo5 S9 Cu7 -144.69(10) . . . . no
As6 Mo5 Mo6 S8 -60.03(8) . . . . no
As6 Mo5 Mo6 S9 -143.70(8) . . . . no
As6 Mo5 Mo6 C51 -2.5(5) . . . . no
S7 Mo5 S8 Mo6 -12.59(10) . . . . no
As5 Mo5 S8 Mo6 40.31(7) . . . . no
C42 Mo5 C45 C44 -79.9(7) . . . . no
S8 Mo5 As6 Mo6 -71.74(7) . . . . no
S9 Mo5 As6 Mo6 -32.82(7) . . . . no
C41 Mo5 As6 Mo6 -149.4(4) . . . . no
C42 Mo5 As6 Mo6 -149.0(3) . . . . no
C43 Mo5 As6 Mo6 -179.3(3) . . . . no
S7 Mo5 Mo6 C53 83.3(5) . . . . no
C45 Mo5 As6 Mo6 151.5(4) . . . . no
S7 Mo5 Mo6 S9 83.04(10) . . . . no
S8 Mo5 As5 S7 -111.33(10) . . . . no
S7 Mo5 S8 As6 -88.08(10) . . . . no
S9 Mo5 S8 As6 -141.06(9) . . . . no
C41 Mo5 S8 As6 138.9(3) . . . . no
C42 Mo5 As6 As5 141.3(3) . . . . no
C43 Mo5 As6 As5 111.0(3) . . . . no
S8 Mo5 Mo6 C53 -83.5(5) . . . . no
As5 Mo5 C42 C43 4.8(8) . . . . no
As5 Mo5 Mo6 S9 142.19(8) . . . . no
Mo6 Mo5 As6 S8 71.74(7) . . . . no
As5 Mo5 As6 S8 141.44(8) . . . . no
S7 Mo5 As6 S8 111.70(10) . . . . no
S9 Mo5 As6 S8 38.92(9) . . . . no
C41 Mo5 As6 S8 -77.7(4) . . . . no
C42 Mo5 As6 S8 -77.2(3) . . . . no
C42 Mo5 As5 As6 -82.0(4) . . . . no
S9 Mo5 Mo6 S7 -83.04(10) . . . . no
Mo6 Mo5 C41 C42 -121.7(6) . . . . no
S9 Mo5 Mo6 As6 143.70(8) . . . . no
S8 Mo5 C45 C44 -101.5(7) . . . . no
S9 Mo5 C45 C44 179.9(5) . . . . no
C42 Mo5 C43 C48 -124.3(11) . . . . no
C44 Mo5 C43 C48 119.6(12) . . . . no
As6 Mo5 As5 Cu5 60.93(7) . . . . no
S7 Mo5 As5 Cu5 -157.62(11) . . . . no
As5 Mo5 C45 C50 -60.0(9) . . . . no
S8 Mo5 C41 C45 -170.9(5) . . . . no
C45 Mo5 S7 As5 -110.4(3) . . . . no
C43 Mo5 C41 C45 -79.5(6) . . . . no
C44 Mo5 C41 C45 -36.7(6) . . . . no
Mo6 Mo5 C41 C46 0.5(12) . . . . no
As5 Mo5 C41 C46 -121.9(8) . . . . no
As6 Mo5 C41 C46 122.9(8) . . . . no
S7 Mo5 As5 Mo6 72.02(8) . . . . no
S8 Mo5 C41 C46 67.3(9) . . . . no
S9 Mo5 C41 C46 -0.1(9) . . . . no
C42 Mo5 C41 C46 122.2(12) . . . . no
C43 Mo5 C41 C46 158.7(10) . . . . no
C42 Mo5 As5 Mo6 -151.4(4) . . . . no
C44 Mo5 As6 As5 79.2(3) . . . . no
As5 Mo5 Mo6 As6 -74.11(5) . . . . no
S7 Mo5 S9 Cu4 44.08(11) . . . . no
S7 Mo5 As5 As6 141.45(8) . . . . no
S8 Mo5 As5 As6 30.12(7) . . . . no
S9 Mo5 As5 As6 103.43(7) . . . . no
C41 Mo5 As5 As6 -141.1(4) . . . . no
S8 Mo5 C42 C41 131.1(6) . . . . no
C43 Mo5 As5 As6 -79.1(3) . . . . no
As6 Mo5 C45 C44 -4.3(8) . . . . no
S7 Mo5 C45 C44 111.4(6) . . . . no
C43 Mo5 S9 Mo6 149.3(4) . . . . no
C41 Mo5 C43 C48 -161.3(10) . . . . no
S9 Mo5 C42 C43 179.5(5) . . . . no
C41 Mo5 C42 C43 117.2(9) . . . . no
C45 Mo5 C43 C48 157.3(10) . . . . no
C44 Mo5 S9 Cu7 100.5(4) . . . . no
S7 Mo5 As6 Mo6 39.97(7) . . . . no
As6 Mo5 C45 C50 -127.0(8) . . . . no
S7 Mo5 C45 C50 -11.2(9) . . . . no
S8 Mo5 C45 C50 135.8(7) . . . . no
S7 Mo5 C42 C41 -15.9(9) . . . . no
C42 Mo5 S9 Cu4 -102.0(3) . . . . no
C45 Mo5 Mo6 C53 70.9(7) . . . . no
As6 Mo5 As5 S7 -141.45(8) . . . . no
S9 Mo5 C42 C41 62.3(6) . . . . no
C42 Mo5 S9 Mo6 148.9(3) . . . . no
Mo6 Mo5 C43 C44 -123.3(6) . . . . no
C43 Mo5 As5 Cu5 -18.2(3) . . . . no
As5 Mo5 C43 C44 -60.9(6) . . . . no
Mo6 Mo5 C42 C43 -121.9(6) . . . . no
As5 Mo5 S9 Cu4 74.61(12) . . . . no
C45 Mo5 C42 C41 -37.5(6) . . . . no
Mo6 Mo5 As5 Cu5 130.36(8) . . . . no
As6 Mo5 Mo6 C52 -72.8(5) . . . . no
S8 Mo5 S9 Cu4 173.84(14) . . . . no
C41 Mo5 S9 Cu4 -71.2(3) . . . . no
As6 Mo5 Mo6 C55 71.8(5) . . . . no
S7 Mo5 Mo6 As5 -59.15(8) . . . . no
S9 Mo5 C41 C45 121.8(6) . . . . no
C42 Mo5 C41 C45 -116.0(9) . . . . no
S7 Mo5 Mo6 S8 166.72(11) . . . . no
C45 Mo5 As5 Cu5 -80.2(3) . . . . no
S7 Mo5 Mo6 As6 -133.26(8) . . . . no
As6 Mo5 Mo6 C54 143.5(5) . . . . no
C45 Mo5 S9 Mo6 -149.5(3) . . . . no
C44 Mo5 As5 As6 -110.3(3) . . . . no
C41 Mo5 C45 C44 -117.3(9) . . . . no
C41 Mo5 As5 Mo6 149.5(4) . . . . no
S7 Mo5 S9 Cu7 -175.21(14) . . . . no
As6 Mo5 Mo6 C53 -143.5(5) . . . . no
Mo6 Mo5 As5 S7 -72.02(8) . . . . no
As5 Mo5 Mo6 S7 59.15(8) . . . . no
As5 Mo5 Mo6 S8 -134.13(9) . . . . no
C41 Mo5 As5 Cu5 -80.2(4) . . . . no
C44 Mo5 As6 Mo6 148.9(3) . . . . no
C42 Mo5 As5 Cu5 -21.0(4) . . . . no
C44 Mo5 As5 Cu5 -49.4(3) . . . . no
As5 Mo5 As6 Mo6 69.71(4) . . . . no
C42 Mo5 S9 Cu7 38.7(3) . . . . no
S7 Mo5 C41 C46 -66.9(9) . . . . no
Mo6 Mo5 S9 Cu4 109.15(12) . . . . no
C43 Mo5 S8 As6 77.8(3) . . . . no
As6 Mo5 S9 Cu7 -76.87(12) . . . . no
C44 Mo5 C42 C41 -78.8(6) . . . . no
S9 Mo5 C45 C50 57.2(9) . . . . no
C43 Mo5 C42 C41 -117.2(9) . . . . no
S8 Mo5 As5 Cu5 91.05(9) . . . . no
S9 Mo5 As5 Cu5 164.36(8) . . . . no
C45 Mo5 As5 As6 -141.2(3) . . . . no
C42 Mo5 S8 As6 110.7(3) . . . . no
C44 Mo5 S9 Mo6 -149.4(4) . . . . no
As6 Mo5 As5 Mo6 -69.43(4) . . . . no
C41 Mo5 S9 Cu7 69.5(3) . . . . no
S8 Mo5 S9 Cu7 -45.46(12) . . . . no
As6 Mo6 C51 C56 0.1(9) . . . . no
C53 Mo6 C51 C56 159.9(11) . . . . no
C52 Mo6 S8 As6 -111.2(3) . . . . no
C54 Mo6 C51 C56 -158.4(11) . . . . no
C55 Mo6 As5 Mo5 178.8(3) . . . . no
C51 Mo6 C53 C58 -159.5(10) . . . . no
S9 Mo6 S8 As6 141.12(9) . . . . no
S9 Mo6 C53 C52 121.1(6) . . . . no
C52 Mo6 C51 C55 -114.9(9) . . . . no
Mo5 Mo6 C52 C51 120.7(6) . . . . no
C54 Mo6 S8 As6 -127.0(5) . . . . no
C53 Mo6 S8 As6 -138.8(3) . . . . no
Mo5 Mo6 C51 C56 2.3(13) . . . . no
C55 Mo6 S8 As6 -69.9(4) . . . . no
S7 Mo6 S9 Cu4 -43.15(11) . . . . no
C52 Mo6 As5 As6 82.1(5) . . . . no
As5 Mo6 C51 C56 -60.8(9) . . . . no
As5 Mo6 C52 C51 -6.7(9) . . . . no
C54 Mo6 As5 Mo5 -150.4(3) . . . . no
C51 Mo6 S7 As5 69.2(4) . . . . no
Mo5 Mo6 C51 C55 124.0(6) . . . . no
S8 Mo6 C51 C55 171.2(5) . . . . no
C51 Mo6 S8 As6 -77.6(3) . . . . no
S7 Mo6 As5 As6 -141.22(8) . . . . no
Mo5 Mo6 As5 As6 -69.39(4) . . . . no
C52 Mo6 S8 Mo5 173.4(3) . . . . no
As6 Mo6 C52 C51 60.7(6) . . . . no
S7 Mo6 C52 C51 -103.8(7) . . . . no
S8 Mo6 C52 C51 109.9(6) . . . . no
C54 Mo6 C51 C55 -36.8(6) . . . . no
S7 Mo6 S8 As6 88.03(10) . . . . no
As5 Mo6 C53 C52 -116.9(6) . . . . no
C51 Mo6 C53 C52 -36.4(6) . . . . no
S8 Mo6 C53 C52 53.7(7) . . . . no
C54 Mo6 C53 C52 -115.6(9) . . . . no
Mo5 Mo6 C55 C51 -121.9(6) . . . . no
S9 Mo6 As5 Mo5 -34.07(7) . . . . no
C51 Mo6 As5 Mo5 147.5(3) . . . . no
S9 Mo6 C51 C55 -116.8(6) . . . . no
As5 Mo6 C55 C51 -123.9(6) . . . . no
As6 Mo6 C55 C51 -62.4(6) . . . . no
C54 Mo6 S8 Mo5 157.5(5) . . . . no
C55 Mo6 S8 Mo5 -145.3(4) . . . . no
C53 Mo6 C51 C55 -78.5(6) . . . . no
As5 Mo6 S9 Cu4 -73.47(12) . . . . no
As5 Mo6 C52 C57 -128.1(8) . . . . no
As6 Mo6 C52 C57 -60.7(9) . . . . no
As6 Mo6 C53 C52 -2.3(9) . . . . no
Mo5 Mo6 As6 S8 -71.77(7) . . . . no
S7 Mo6 C51 C55 11.5(8) . . . . no
As5 Mo6 C51 C55 60.8(6) . . . . no
S7 Mo6 C53 C58 64.9(9) . . . . no
S8 Mo6 C53 C58 -69.4(9) . . . . no
S9 Mo6 C53 C58 -2.0(9) . . . . no
C52 Mo6 As5 Mo5 151.5(5) . . . . no
C53 Mo6 As5 Mo5 -149.6(4) . . . . no
C53 Mo6 S7 As5 138.1(3) . . . . no
C54 Mo6 S7 As5 109.1(3) . . . . no
C55 Mo6 S7 As5 76.3(3) . . . . no
C55 Mo6 C53 C58 157.6(10) . . . . no
Mo5 Mo6 C55 C60 -1.7(12) . . . . no
As5 Mo6 C55 C60 -3.7(8) . . . . no
As6 Mo6 C55 C60 57.8(9) . . . . no
S7 Mo6 C55 C60 -52.2(9) . . . . no
S7 Mo6 C53 C52 -171.9(5) . . . . no
S7 Mo6 C51 C56 -110.1(8) . . . . no
S8 Mo6 C51 C56 49.6(9) . . . . no
S9 Mo6 C51 C56 121.5(8) . . . . no
C52 Mo6 C51 C56 123.5(12) . . . . no
C55 Mo6 C51 C56 -121.6(12) . . . . no
S7 Mo6 As6 As5 29.89(7) . . . . no
S8 Mo6 As6 As5 141.55(8) . . . . no
S9 Mo6 As6 As5 102.66(7) . . . . no
S7 Mo6 C55 C51 -172.4(5) . . . . no
S8 Mo6 C55 C51 -12.8(8) . . . . no
C52 Mo6 As6 As5 -141.7(3) . . . . no
C53 Mo6 As6 As5 -140.3(4) . . . . no
As5 Mo6 C51 C52 175.8(6) . . . . no
As6 Mo6 C51 C52 -123.3(6) . . . . no
As6 Mo6 S9 Cu4 -141.36(10) . . . . no
S7 Mo6 C51 C52 126.5(6) . . . . no
S9 Mo6 S7 As5 -141.97(9) . . . . no
As6 Mo6 C51 C55 121.8(6) . . . . no
C55 Mo6 C51 C52 114.9(9) . . . . no
S8 Mo6 As5 Mo5 39.33(7) . . . . no
As6 Mo6 S8 Mo5 -75.47(6) . . . . no
S7 Mo6 S8 Mo5 12.56(10) . . . . no
S9 Mo6 S8 Mo5 65.65(7) . . . . no
C51 Mo6 S8 Mo5 -153.1(3) . . . . no
Mo5 Mo6 C54 C59 0.5(13) . . . . no
C53 Mo6 S8 Mo5 145.7(3) . . . . no
Mo5 Mo6 S8 As6 75.47(6) . . . . no
As5 Mo6 S8 As6 35.11(7) . . . . no
Mo5 Mo6 C53 C52 121.0(6) . . . . no
S9 Mo6 As5 As6 -103.46(7) . . . . no
C51 Mo6 As5 As6 78.1(3) . . . . no
C51 Mo6 As6 Mo5 178.7(3) . . . . no
C55 Mo6 S9 Cu7 -99.9(4) . . . . no
C54 Mo6 As6 Mo5 -151.1(4) . . . . no
C55 Mo6 As6 Mo5 -149.4(3) . . . . no
Mo5 Mo6 As6 As5 69.78(4) . . . . no
C54 Mo6 As5 As6 140.2(3) . . . . no
C55 Mo6 As5 As6 109.4(3) . . . . no
Mo5 Mo6 As5 Cu5 -125.06(8) . . . . no
S7 Mo6 As5 Cu5 163.11(11) . . . . no
S8 Mo6 As5 Cu5 -85.73(10) . . . . no
C55 Mo6 S9 Mo5 150.4(4) . . . . no
Mo5 Mo6 S9 Cu4 -108.08(12) . . . . no
S9 Mo6 C55 C51 114.0(6) . . . . no
C52 Mo6 C55 C51 37.4(6) . . . . no
C53 Mo6 C55 C51 78.6(6) . . . . no
C54 Mo6 C55 C51 115.8(9) . . . . no
As5 Mo6 As6 S8 -141.55(8) . . . . no
As6 Mo6 C55 C54 -178.2(5) . . . . no
S7 Mo6 C55 C54 71.9(6) . . . . no
S8 Mo6 C55 C54 -128.6(5) . . . . no
S9 Mo6 C55 C54 -1.8(8) . . . . no
C53 Mo6 As6 S8 78.2(4) . . . . no
C52 Mo6 S7 As5 129.4(5) . . . . no
C55 Mo6 As5 S7 -109.4(3) . . . . no
C51 Mo6 C55 C54 -115.8(9) . . . . no
C52 Mo6 C55 C54 -78.4(7) . . . . no
C53 Mo6 C55 C54 -37.1(6) . . . . no
C51 Mo6 C54 C59 160.5(11) . . . . no
C52 Mo6 C54 C59 -158.3(11) . . . . no
S8 Mo6 As5 As6 -30.06(7) . . . . no
S7 Mo6 As6 Mo5 -39.89(7) . . . . no
S9 Mo6 As6 Mo5 32.87(7) . . . . no
C51 Mo6 S9 Cu7 -38.0(4) . . . . no
C52 Mo6 As6 Mo5 148.6(3) . . . . no
C53 Mo6 As6 Mo5 149.9(4) . . . . no
C53 Mo6 As5 As6 141.0(4) . . . . no
As6 Mo6 S9 Mo5 -33.29(7) . . . . no
S7 Mo6 S9 Mo5 64.93(7) . . . . no
S8 Mo6 S9 Mo5 -64.67(7) . . . . no
C51 Mo6 S9 Mo5 -147.7(4) . . . . no
C52 Mo6 S9 Mo5 -148.9(3) . . . . no
S9 Mo6 As5 Cu5 -159.14(9) . . . . no
C51 Mo6 As5 Cu5 22.4(3) . . . . no
Mo5 Mo6 C52 C57 -0.7(13) . . . . no
C54 Mo6 C52 C53 37.9(6) . . . . no
C51 Mo6 C52 C53 117.8(9) . . . . no
C52 Mo6 C54 C53 -37.5(6) . . . . no
C55 Mo6 As6 As5 -79.6(3) . . . . no
S8 Mo6 S9 Cu4 -172.75(14) . . . . no
C54 Mo6 C51 C52 78.2(7) . . . . no
S8 Mo6 C52 C57 -11.5(9) . . . . no
S9 Mo6 C52 C57 57.4(9) . . . . no
C51 Mo6 S9 Cu4 104.2(4) . . . . no
C52 Mo6 S9 Cu4 103.0(3) . . . . no
C53 Mo6 S9 Cu4 72.0(3) . . . . no
C54 Mo6 S9 Cu4 41.2(3) . . . . no
C55 Mo6 S9 Cu4 42.3(4) . . . . no
Mo5 Mo6 S9 Cu7 109.77(12) . . . . no
C54 Mo6 C53 C58 121.3(11) . . . . no
As5 Mo6 C54 C59 58.3(10) . . . . no
As6 Mo6 C54 C59 124.6(8) . . . . no
As5 Mo6 As6 Mo5 -69.78(4) . . . . no
S8 Mo6 As6 Mo5 71.77(7) . . . . no
S8 Mo6 S9 Cu7 45.11(11) . . . . no
S9 Mo6 C52 C51 178.8(5) . . . . no
As6 Mo6 C54 C53 -114.6(6) . . . . no
C53 Mo6 S9 Cu7 -70.1(3) . . . . no
C54 Mo6 S9 Cu7 -100.9(3) . . . . no
As5 Mo6 S9 Mo5 34.61(6) . . . . no
C54 Mo6 C55 C60 -124.0(11) . . . . no
S8 Mo6 C54 C53 -18.8(9) . . . . no
S9 Mo6 C54 C53 61.6(6) . . . . no
C55 Mo6 C53 C52 -79.3(7) . . . . no
C54 Mo6 S9 Mo5 149.3(3) . . . . no
As5 Mo6 C53 C54 -1.4(8) . . . . no
As6 Mo6 C53 C54 113.3(6) . . . . no
S7 Mo6 C53 C54 -56.4(6) . . . . no
C54 Mo6 As6 As5 -81.3(4) . . . . no
C52 Mo6 As5 Cu5 26.5(5) . . . . no
C51 Mo6 C53 C54 79.2(6) . . . . no
C52 Mo6 C53 C54 115.6(9) . . . . no
S7 Mo6 As6 S8 -111.65(10) . . . . no
S9 Mo6 As6 S8 -38.89(10) . . . . no
C51 Mo6 As6 S8 106.9(3) . . . . no
C52 Mo6 As6 S8 76.8(3) . . . . no
C55 Mo6 S7 Mo5 152.3(3) . . . . no
C54 Mo6 As6 S8 137.2(4) . . . . no
C55 Mo6 As6 S8 138.8(3) . . . . no
C52 Mo6 C53 C58 -123.1(12) . . . . no
C54 Mo6 As5 S7 -78.6(3) . . . . no
S8 Mo6 S7 As5 -88.64(10) . . . . no
C55 Mo6 C52 C53 78.8(7) . . . . no
Mo5 Mo6 C51 C52 -121.1(6) . . . . no
C53 Mo6 C54 C59 -120.8(12) . . . . no
C55 Mo6 C54 C59 121.9(12) . . . . no
S9 Mo6 C54 C59 -59.2(10) . . . . no
C52 Mo6 S9 Cu7 -39.1(3) . . . . no
Mo5 Mo6 C54 C53 121.3(6) . . . . no
S7 Mo6 C54 C53 130.1(6) . . . . no
As5 Mo6 C54 C53 179.1(5) . . . . no
S9 Mo6 C55 C60 -125.8(8) . . . . no
C51 Mo6 C55 C60 120.2(11) . . . . no
C53 Mo6 C55 C60 -161.1(10) . . . . no
C51 Mo6 C54 C53 -78.7(6) . . . . no
Mo5 Mo6 C53 C54 -123.5(6) . . . . no
C53 Mo6 S9 Mo5 -179.9(2) . . . . no
As6 Mo6 S7 As5 -35.28(7) . . . . no
S7 Mo6 C52 C53 14.0(9) . . . . no
S9 Mo6 C52 C53 -63.4(6) . . . . no
S7 Mo6 C54 C59 9.3(9) . . . . no
C53 Mo6 As5 Cu5 85.3(4) . . . . no
C54 Mo6 As5 Cu5 84.5(3) . . . . no
S7 Mo6 C52 C57 134.8(7) . . . . no
C53 Mo6 C51 C52 36.4(6) . . . . no
S7 Mo6 As5 Mo5 -71.83(8) . . . . no
As5 Mo6 S8 Mo5 -40.36(7) . . . . no
S9 Mo6 C54 C55 178.9(5) . . . . no
C51 Mo6 C54 C55 38.6(6) . . . . no
C52 Mo6 C54 C55 79.9(6) . . . . no
C53 Mo6 C54 C55 117.3(9) . . . . no
C55 Mo6 C52 C57 -160.4(11) . . . . no
As6 Mo6 C52 C53 178.5(6) . . . . no
C53 Mo6 S7 Mo5 -145.8(3) . . . . no
S8 Mo6 C52 C53 -132.3(6) . . . . no
C52 Mo6 S7 Mo5 -154.5(5) . . . . no
As6 Mo6 S9 Cu7 76.49(12) . . . . no
S7 Mo6 S9 Cu7 174.70(13) . . . . no
S8 Mo6 C54 C59 -139.6(8) . . . . no
C53 Mo6 C52 C51 -117.8(9) . . . . no
C54 Mo6 C52 C51 -79.9(7) . . . . no
As5 Mo6 C55 C54 120.3(6) . . . . no
S8 Mo6 C55 C60 107.4(8) . . . . no
S9 Mo6 As5 S7 37.76(10) . . . . no
C51 Mo6 As5 S7 -140.7(3) . . . . no
Mo5 Mo6 C52 C53 -121.4(6) . . . . no
As6 Mo6 As5 Cu5 -55.68(8) . . . . no
Mo5 Mo6 S7 As5 -76.08(6) . . . . no
C55 Mo6 C52 C51 -39.0(6) . . . . no
S8 Mo6 C54 C55 98.5(7) . . . . no
S9 Mo6 S7 Mo5 -65.89(7) . . . . no
As6 Mo6 C54 C55 2.8(8) . . . . no
As6 Mo6 As5 Mo5 69.39(4) . . . . no
S8 Mo6 C53 C54 169.3(5) . . . . no
C55 Mo6 As5 Cu5 53.8(3) . . . . no
Mo5 Mo6 C55 C54 122.3(6) . . . . no
C55 Mo6 C54 C53 -117.3(9) . . . . no
S8 Mo6 As5 S7 111.16(10) . . . . no
S9 Mo6 C51 C52 -1.9(8) . . . . no
S8 Mo6 S7 Mo5 -12.56(10) . . . . no
C52 Mo6 As5 S7 -136.7(5) . . . . no
C53 Mo6 As5 S7 -77.8(4) . . . . no
As5 Mo6 C52 C53 111.1(6) . . . . no
C54 Mo6 S7 Mo5 -174.8(3) . . . . no
C51 Mo6 S7 Mo5 145.3(4) . . . . no
S8 Mo6 C51 C52 -73.9(6) . . . . no
As6 Mo6 S7 Mo5 40.80(7) . . . . no
C55 Mo6 C53 C54 36.3(6) . . . . no
As5 Mo6 S9 Cu7 144.38(10) . . . . no
C52 Mo6 C55 C60 157.6(10) . . . . no
S9 Mo6 C53 C54 -123.3(6) . . . . no
S7 Mo6 C54 C55 -112.6(6) . . . . no
As6 Mo6 As5 S7 141.22(8) . . . . no
Mo5 Mo6 As5 S7 71.83(8) . . . . no
C51 Mo6 As6 As5 -111.5(3) . . . . no
C51 Mo6 C52 C57 -121.4(12) . . . . no
Mo5 Mo6 C53 C58 -2.2(12) . . . . no
C54 Mo6 C52 C57 158.7(11) . . . . no
As6 Mo6 C53 C58 -125.4(8) . . . . no
As5 Mo6 C54 C55 -63.6(6) . . . . no
Mo5 Mo6 C54 C55 -121.4(6) . . . . no
C53 Mo6 C52 C57 120.8(12) . . . . no
As5 Mo6 S7 Mo5 76.08(6) . . . . no
As5 Mo6 C53 C58 120.0(8) . . . . no
C62 Mo7 Mo8 C72 2.3(8) . . . . no
Mo8 Mo7 S10 As7 75.22(6) . . . . no
As8 Mo7 Mo8 C75 -143.6(5) . . . . no
C62 Mo7 Mo8 C71 -71.5(7) . . . . no
C65 Mo7 S10 Mo8 146.6(3) . . . . no
C65 Mo7 C62 C67 -158.4(11) . . . . no
C62 Mo7 As8 S11 -107.5(3) . . . . no
C62 Mo7 Mo8 C73 74.5(7) . . . . no
C64 Mo7 Mo8 C74 2.2(7) . . . . no
C62 Mo7 Mo8 C74 146.8(7) . . . . no
C65 Mo7 As8 S11 -78.8(4) . . . . no
S12 Mo7 C64 C63 -177.9(6) . . . . no
S10 Mo7 Mo8 C74 9.8(5) . . . . no
C61 Mo7 C64 C63 -79.8(7) . . . . no
C62 Mo7 C64 C63 -38.0(7) . . . . no
S10 Mo7 Mo8 As7 -60.98(8) . . . . no
C64 Mo7 S10 Mo8 176.0(3) . . . . no
S11 Mo7 C64 C63 -100.5(7) . . . . no
C64 Mo7 Mo8 C73 -70.2(7) . . . . no
C65 Mo7 Mo8 S11 84.3(5) . . . . no
C65 Mo7 Mo8 S12 3.0(5) . . . . no
C64 Mo7 S11 Mo8 -155.6(5) . . . . no
S10 Mo7 Mo8 S12 81.84(10) . . . . no
S10 Mo7 Mo8 As8 -135.79(8) . . . . no
As8 Mo7 Mo8 S12 -142.37(8) . . . . no
C63 Mo7 S11 As8 69.2(4) . . . . no
S10 Mo7 Mo8 C73 -62.5(5) . . . . no
C63 Mo7 Mo8 C71 -143.7(7) . . . . no
C65 Mo7 Mo8 C73 -141.4(7) . . . . no
C65 Mo7 Mo8 C74 -69.0(7) . . . . no
Mo8 Mo7 As7 As8 69.36(5) . . . . no
C65 Mo7 As7 Mo8 148.2(4) . . . . no
As7 Mo7 C61 C65 -108.7(6) . . . . no
As8 Mo7 Mo8 C71 -72.8(5) . . . . no
C64 Mo7 Mo8 C75 73.0(7) . . . . no
S10 Mo7 Mo8 C72 -134.7(6) . . . . no
C64 Mo7 Mo8 S12 74.2(5) . . . . no
C65 Mo7 Mo8 C75 1.8(7) . . . . no
C63 Mo7 As8 S11 -139.3(3) . . . . no
S12 Mo7 As7 Mo8 33.43(7) . . . . no
C61 Mo7 As7 Mo8 -153.1(5) . . . . no
C63 Mo7 Mo8 S12 146.7(5) . . . . no
C65 Mo7 Mo8 C72 146.5(8) . . . . no
C61 Mo7 S10 Mo8 152.6(5) . . . . no
C62 Mo7 S10 Mo8 -146.6(4) . . . . no
C63 Mo7 S10 Mo8 -150.4(3) . . . . no
C65 Mo7 C64 C63 -116.6(10) . . . . no
As8 Mo7 Mo8 C74 145.6(5) . . . . no
S11 Mo7 C62 C63 -170.1(5) . . . . no
As8 Mo7 Mo8 C72 1.1(6) . . . . no
S10 Mo7 Mo8 C71 151.4(5) . . . . no
As8 Mo7 Mo8 C73 73.3(5) . . . . no
C64 Mo7 Mo8 C71 143.8(7) . . . . no
C64 Mo7 As7 Mo8 149.6(3) . . . . no
C63 Mo7 As7 Mo8 -177.9(3) . . . . no
C65 Mo7 Mo8 As7 -139.8(5) . . . . no
C65 Mo7 Mo8 C71 72.6(7) . . . . no
S10 Mo7 C64 C63 115.2(7) . . . . no
C65 Mo7 As7 As8 -142.4(4) . . . . no
Mo8 Mo7 As7 S10 -71.58(7) . . . . no
As8 Mo7 As7 S10 -140.94(8) . . . . no
C64 Mo7 C62 C67 160.0(11) . . . . no
S11 Mo7 As7 S10 -110.00(10) . . . . no
C64 Mo7 S12 Mo8 -147.7(3) . . . . no
S12 Mo7 C62 C63 119.7(6) . . . . no
As8 Mo7 S10 As7 36.06(7) . . . . no
C62 Mo7 C61 C65 -116.7(9) . . . . no
C62 Mo7 As7 As8 -78.8(3) . . . . no
C65 Mo7 S11 Mo8 -145.5(3) . . . . no
C62 Mo7 S11 As8 77.8(3) . . . . no
C62 Mo7 As7 Mo8 -148.1(3) . . . . no
C63 Mo7 Mo8 S11 -132.0(5) . . . . no
C64 Mo7 As7 As8 -141.1(3) . . . . no
S10 Mo7 C63 C62 175.9(5) . . . . no
S11 Mo7 C63 C62 14.4(8) . . . . no
S12 Mo7 C63 C62 -111.6(6) . . . . no
C61 Mo7 C63 C62 -37.0(6) . . . . no
As8 Mo7 C62 C63 -119.7(6) . . . . no
S10 Mo7 C62 C63 -6.2(8) . . . . no
As8 Mo7 Mo8 S11 -61.06(8) . . . . no
As8 Mo7 S11 Mo8 74.98(6) . . . . no
S10 Mo7 S11 Mo8 -15.93(9) . . . . no
S12 Mo7 S11 Mo8 -66.15(7) . . . . no
C63 Mo7 As7 As8 -108.6(3) . . . . no
C64 Mo7 Mo8 C72 -142.3(8) . . . . no
Mo8 Mo7 C65 C64 121.1(6) . . . . no
C64 Mo7 S10 As7 -108.8(3) . . . . no
As8 Mo7 C63 C62 64.3(6) . . . . no
C65 Mo7 C61 C66 -123.3(11) . . . . no
Mo8 Mo7 S11 As8 -74.98(6) . . . . no
As7 Mo7 S11 As8 -35.81(8) . . . . no
S12 Mo7 S11 As8 -141.13(9) . . . . no
C64 Mo7 S11 As8 129.4(5) . . . . no
C65 Mo7 S11 As8 139.6(3) . . . . no
S10 Mo7 Mo8 C75 80.6(5) . . . . no
S12 Mo7 As7 S10 -38.15(10) . . . . no
As8 Mo7 C61 C65 -177.8(5) . . . . no
S11 Mo7 Mo8 S10 -163.15(10) . . . . no
C61 Mo7 S11 Mo8 -173.3(2) . . . . no
C62 Mo7 S11 Mo8 152.8(3) . . . . no
S12 Mo7 C63 C64 3.4(10) . . . . no
C64 Mo7 C63 C62 -115.0(9) . . . . no
C64 Mo7 C65 C61 116.9(9) . . . . no
As7 Mo7 As8 Mo8 69.38(5) . . . . no
S10 Mo7 As8 Mo8 38.30(7) . . . . no
As8 Mo7 C64 C63 -1.1(9) . . . . no
S11 Mo7 As8 Mo8 -71.90(8) . . . . no
Mo8 Mo7 C64 C63 121.7(6) . . . . no
As7 Mo7 C64 C63 64.9(7) . . . . no
C62 Mo7 As8 Mo8 -179.4(3) . . . . no
C63 Mo7 As8 Mo8 148.8(3) . . . . no
C64 Mo7 As8 Mo8 149.4(5) . . . . no
C65 Mo7 As8 Mo8 -150.7(4) . . . . no
Mo8 Mo7 As8 As7 -69.38(5) . . . . no
S11 Mo7 S10 As7 91.20(10) . . . . no
S10 Mo7 As7 As8 140.94(8) . . . . no
S10 Mo7 Mo8 S11 163.15(10) . . . . no
As7 Mo7 C63 C62 126.3(6) . . . . no
C61 Mo7 As7 As8 -83.7(5) . . . . no
C61 Mo7 Mo8 C75 -69.5(7) . . . . no
C62 Mo7 Mo8 As7 76.0(5) . . . . no
C62 Mo7 Mo8 As8 1.2(5) . . . . no
C62 Mo7 Mo8 S10 137.0(5) . . . . no
C62 Mo7 Mo8 S11 -59.8(5) . . . . no
C62 Mo7 Mo8 S12 -141.1(5) . . . . no
C64 Mo7 As8 S11 -138.7(5) . . . . no
C63 Mo7 C62 C67 121.4(12) . . . . no
C65 Mo7 S12 Mo8 -178.4(3) . . . . no
Mo8 Mo7 S12 Cu6 107.38(12) . . . . no
As7 Mo7 S12 Cu6 73.36(11) . . . . no
C62 Mo7 Mo8 C75 -142.4(7) . . . . no
S11 Mo7 As7 As8 30.94(7) . . . . no
S12 Mo7 As7 As8 102.79(8) . . . . no
C63 Mo7 C61 C65 -79.6(7) . . . . no
C64 Mo7 C61 C65 -37.2(6) . . . . no
C63 Mo7 Mo8 As8 -70.9(5) . . . . no
C63 Mo7 Mo8 S10 64.9(5) . . . . no
Mo8 Mo7 S12 Cu8 -110.27(12) . . . 1_545 no
As7 Mo7 S12 Cu8 -144.29(10) . . . 1_545 no
As8 Mo7 S12 Cu8 -75.90(12) . . . 1_545 no
As7 Mo7 S11 Mo8 39.17(7) . . . . no
S11 Mo7 S12 Cu8 -44.19(11) . . . 1_545 no
C61 Mo7 S12 Cu8 39.7(3) . . . 1_545 no
C62 Mo7 S12 Cu8 38.1(5) . . . 1_545 no
C63 Mo7 S12 Cu8 99.9(5) . . . 1_545 no
S10 Mo7 C65 C61 174.2(5) . . . . no
C64 Mo7 S12 Cu8 102.0(3) . . . 1_545 no
C65 Mo7 S12 Cu8 71.3(3) . . . 1_545 no
C62 Mo7 C65 C61 37.4(6) . . . . no
C63 Mo7 C65 C61 79.2(7) . . . . no
C63 Mo7 S11 Mo8 144.2(4) . . . . no
C63 Mo7 S10 As7 -75.1(3) . . . . no
As7 Mo7 C65 C64 2.3(8) . . . . no
C65 Mo7 Mo8 As8 145.4(5) . . . . no
C65 Mo7 Mo8 S10 -78.9(5) . . . . no
S10 Mo7 C65 C64 57.3(6) . . . . no
S11 Mo7 C65 C64 -170.8(5) . . . . no
S12 Mo7 C65 C64 123.7(6) . . . . no
S11 Mo7 Mo8 As7 135.87(8) . . . . no
S11 Mo7 Mo8 As8 61.06(8) . . . . no
S12 Mo7 C63 C68 124.5(8) . . . . no
Mo8 Mo7 C62 C61 122.2(6) . . . . no
C63 Mo7 Mo8 As7 3.9(5) . . . . no
S11 Mo7 Mo8 C71 -11.7(5) . . . . no
S11 Mo7 Mo8 C72 62.2(6) . . . . no
S11 Mo7 Mo8 C73 134.3(5) . . . . no
C64 Mo7 C62 C61 -78.5(7) . . . . no
As8 Mo7 S10 Mo8 -39.17(6) . . . . no
S11 Mo7 S10 Mo8 15.98(9) . . . . no
S12 Mo7 S10 Mo8 66.05(7) . . . . no
As8 Mo7 As7 Mo8 -69.36(5) . . . . no
S10 Mo7 As7 Mo8 71.58(7) . . . . no
S11 Mo7 As7 Mo8 -38.43(7) . . . . no
S12 Mo7 Mo8 As8 142.37(8) . . . . no
S12 Mo7 Mo8 S10 -81.84(10) . . . . no
S12 Mo7 Mo8 S11 81.31(10) . . . . no
S12 Mo7 Mo8 C71 69.6(5) . . . . no
S12 Mo7 Mo8 C72 143.5(6) . . . . no
Mo8 Mo7 C64 C65 -121.6(6) . . . . no
S12 Mo7 S10 As7 141.28(9) . . . . no
C61 Mo7 S10 As7 -132.2(5) . . . . no
C62 Mo7 S10 As7 -71.4(4) . . . . no
S12 Mo7 C65 C61 -119.4(6) . . . . no
Mo8 Mo7 C62 C67 0.7(13) . . . . no
C65 Mo7 S10 As7 -138.1(3) . . . . no
S10 Mo7 C62 C67 115.3(9) . . . . no
S11 Mo7 C62 C67 -48.7(9) . . . . no
S12 Mo7 C62 C67 -118.9(8) . . . . no
C61 Mo7 C62 C67 -121.5(12) . . . . no
C61 Mo7 As8 S11 -76.7(3) . . . . no
C64 Mo7 C61 C62 79.5(7) . . . . no
C65 Mo7 C61 C62 116.7(9) . . . . no
Mo8 Mo7 C61 C65 120.9(6) . . . . no
S10 Mo7 C61 C65 -9.6(9) . . . . no
S11 Mo7 C61 C65 132.1(6) . . . . no
S12 Mo7 C61 C65 65.0(6) . . . . no
C62 Mo7 As7 S10 140.3(3) . . . . no
Mo8 Mo7 C63 C62 122.9(6) . . . . no
As7 Mo7 Mo8 As8 -74.81(5) . . . . no
As7 Mo7 Mo8 S10 60.98(8) . . . . no
As7 Mo7 Mo8 S11 -135.87(8) . . . . no
As7 Mo7 Mo8 S12 142.82(8) . . . . no
As7 Mo7 Mo8 C71 -147.6(5) . . . . no
As7 Mo7 Mo8 C72 -73.7(6) . . . . no
As7 Mo7 Mo8 C73 -1.6(5) . . . . no
C65 Mo7 C63 C62 -78.0(6) . . . . no
Mo8 Mo7 C63 C64 -122.1(6) . . . . no
As8 Mo7 Mo8 S10 135.79(8) . . . . no
As7 Mo7 C63 C64 -118.7(7) . . . . no
As8 Mo7 C63 C64 179.3(6) . . . . no
S10 Mo7 C63 C64 -69.1(7) . . . . no
S11 Mo7 C63 C64 129.4(6) . . . . no
C64 Mo7 Mo8 S11 155.5(5) . . . . no
C61 Mo7 Mo8 C73 147.3(7) . . . . no
C61 Mo7 Mo8 C74 -140.3(7) . . . . no
C64 Mo7 As8 As7 80.1(5) . . . . no
C61 Mo7 C63 C64 78.0(7) . . . . no
C62 Mo7 C63 C64 115.0(9) . . . . no
C65 Mo7 C63 C64 37.0(7) . . . . no
C61 Mo7 S11 As8 111.7(2) . . . . no
As8 Mo7 C63 C68 -59.6(10) . . . . no
S10 Mo7 C63 C68 52.0(10) . . . . no
S11 Mo7 C63 C68 -109.6(10) . . . . no
Mo8 Mo7 C64 C69 -0.6(12) . . . . no
C61 Mo7 C63 C68 -161.0(11) . . . . no
C62 Mo7 C63 C68 -124.0(12) . . . . no
C64 Mo7 C63 C68 121.1(13) . . . . no
S11 Mo7 Mo8 S12 -81.31(10) . . . . no
As8 Mo7 C62 C61 123.3(6) . . . . no
S10 Mo7 C62 C61 -123.2(6) . . . . no
As7 Mo7 S10 Mo8 -75.22(6) . . . . no
S11 Mo7 C62 C61 72.8(6) . . . . no
S11 Mo7 Mo8 C74 -153.3(5) . . . . no
C63 Mo7 C62 C61 -117.1(9) . . . . no
S12 Mo7 As8 Mo8 -33.77(7) . . . . no
C61 Mo7 As8 Mo8 -148.6(3) . . . . no
As7 Mo7 C62 C63 -58.0(6) . . . . no
C63 Mo7 C65 C70 -158.7(11) . . . . no
C63 Mo7 Mo8 C73 2.4(7) . . . . no
C63 Mo7 Mo8 C74 74.7(7) . . . . no
C63 Mo7 Mo8 C75 145.5(7) . . . . no
C64 Mo7 Mo8 As7 -68.6(5) . . . . no
As7 Mo7 C64 C65 -178.5(5) . . . . no
As8 Mo7 C64 C65 115.5(6) . . . . no
S11 Mo7 C65 C61 -53.9(6) . . . . no
C64 Mo7 C61 C66 -160.5(10) . . . . no
C64 Mo7 C62 C63 38.6(6) . . . . no
C65 Mo7 As8 As7 140.0(4) . . . . no
Mo8 Mo7 As8 S11 71.90(8) . . . . no
As7 Mo7 As8 S11 141.28(9) . . . . no
S10 Mo7 As8 S11 110.20(10) . . . . no
S12 Mo7 As8 S11 38.13(10) . . . . no
S12 Mo7 C61 C62 -178.3(5) . . . . no
C63 Mo7 C61 C62 37.1(6) . . . . no
As7 Mo7 C63 C68 2.4(10) . . . . no
As7 Mo7 C64 C69 -57.5(9) . . . . no
S10 Mo7 C64 C69 -7.1(8) . . . . no
S11 Mo7 C64 C69 137.1(7) . . . . no
S12 Mo7 C64 C69 59.7(9) . . . . no
C61 Mo7 C64 C69 157.9(10) . . . . no
C62 Mo7 C64 C69 -160.4(10) . . . . no
C63 Mo7 C64 C69 -122.4(12) . . . . no
C65 Mo7 C64 C69 121.0(11) . . . . no
Mo8 Mo7 C61 C66 -2.4(12) . . . . no
As7 Mo7 C61 C66 128.0(7) . . . . no
As8 Mo7 C61 C66 58.9(9) . . . . no
S10 Mo7 C61 C66 -133.0(7) . . . . no
S11 Mo7 C61 C66 8.8(8) . . . . no
C63 Mo7 Mo8 C72 -69.8(8) . . . . no
C64 Mo7 C65 C70 -121.0(12) . . . . no
As7 Mo7 Mo8 C74 70.8(5) . . . . no
As7 Mo7 Mo8 C75 141.6(5) . . . . no
As8 Mo7 Mo8 As7 74.81(5) . . . . no
C64 Mo7 Mo8 As8 -143.4(5) . . . . no
C64 Mo7 Mo8 S10 -7.6(5) . . . . no
S10 Mo7 As8 As7 -31.08(7) . . . . no
C61 Mo7 C62 C63 117.1(9) . . . . no
S11 Mo7 As8 As7 -141.28(9) . . . . no
C65 Mo7 C62 C63 80.1(6) . . . . no
Mo8 Mo7 C61 C62 -122.4(6) . . . . no
As7 Mo7 C62 C67 63.5(10) . . . . no
As8 Mo7 C65 C64 -113.5(6) . . . . no
S10 Mo7 C61 C62 107.0(6) . . . . no
Mo8 Mo7 C63 C68 -1.0(14) . . . . no
S10 Mo7 S11 As8 -90.90(10) . . . . no
S10 Mo7 S12 Mo8 -65.61(7) . . . . no
S11 Mo7 S12 Mo8 66.08(7) . . . . no
C61 Mo7 S12 Mo8 150.0(3) . . . . no
C61 Mo7 C65 C64 -116.9(9) . . . . no
C62 Mo7 C65 C64 -79.5(6) . . . . no
As7 Mo7 C62 C61 -175.0(5) . . . . no
C65 Mo7 C63 C68 158.0(12) . . . . no
Mo8 Mo7 C65 C70 0.1(13) . . . . no
As7 Mo7 C65 C70 -118.7(9) . . . . no
As8 Mo7 C65 C70 125.5(8) . . . . no
S12 Mo7 C62 C61 2.6(9) . . . . no
S12 Mo7 C65 C70 2.7(9) . . . . no
C65 Mo7 C62 C61 -36.9(6) . . . . no
Mo8 Mo7 C62 C63 -120.8(6) . . . . no
S12 Mo7 Mo8 As7 -142.82(8) . . . . no
C62 Mo7 C65 C70 159.5(11) . . . . no
As7 Mo7 S12 Mo8 -34.02(7) . . . . no
S10 Mo7 S12 Cu8 -175.88(13) . . . 1_545 no
S11 Mo7 C64 C65 16.1(9) . . . . no
As7 Mo7 C65 C61 119.2(6) . . . . no
S12 Mo7 Mo8 C73 -144.4(5) . . . . no
C63 Mo7 C61 C66 157.1(10) . . . . no
C62 Mo7 C61 C66 120.0(11) . . . . no
C63 Mo7 C65 C64 -37.8(6) . . . . no
S12 Mo7 As8 As7 -103.14(8) . . . . no
C63 Mo7 As8 As7 79.4(3) . . . . no
C61 Mo7 As8 As7 142.1(3) . . . . no
As8 Mo7 C62 C67 1.7(9) . . . . no
As8 Mo7 C61 C62 -61.1(6) . . . . no
S11 Mo7 C61 C62 -111.3(6) . . . . no
C61 Mo7 Mo8 C72 75.2(8) . . . . no
C61 Mo7 Mo8 C71 1.3(7) . . . . no
As8 Mo7 S12 Mo8 34.36(7) . . . . no
C61 Mo7 Mo8 As8 74.1(5) . . . . no
As8 Mo7 C64 C69 -123.5(7) . . . . no
C63 Mo7 S12 Mo8 -149.9(5) . . . . no
C63 Mo7 C64 C65 116.6(10) . . . . no
C61 Mo7 As7 S10 135.4(5) . . . . no
C61 Mo7 C64 C65 36.9(6) . . . . no
C63 Mo7 As7 S10 110.5(3) . . . . no
C64 Mo7 As7 S10 78.0(3) . . . . no
C65 Mo7 As7 S10 76.6(4) . . . . no
C62 Mo7 S12 Cu6 -104.2(5) . . . . no
C63 Mo7 S12 Cu6 -42.5(6) . . . . no
C64 Mo7 S12 Cu6 -40.3(3) . . . . no
C65 Mo7 S12 Cu6 -71.1(3) . . . . no
S11 Mo7 Mo8 C75 -82.6(5) . . . . no
C61 Mo7 Mo8 S10 -150.1(5) . . . . no
C61 Mo7 Mo8 As7 148.9(5) . . . . no
S12 Mo7 Mo8 C74 -72.0(5) . . . . no
Mo8 Mo7 C65 C61 -122.0(6) . . . . no
As8 Mo7 C65 C61 3.5(8) . . . . no
S12 Mo7 C61 C66 -58.3(9) . . . . no
C61 Mo7 Mo8 S12 -68.3(5) . . . . no
C61 Mo7 Mo8 S11 13.0(5) . . . . no
C61 Mo7 S12 Cu6 -102.7(3) . . . . no
C62 Mo7 As8 As7 111.3(3) . . . . no
S12 Mo7 Mo8 C75 -1.2(5) . . . . no
As7 Mo7 C61 C62 8.0(9) . . . . no
S12 Mo7 C64 C65 -61.3(6) . . . . no
C62 Mo7 C64 C65 78.6(7) . . . . no
C61 Mo7 C65 C70 122.1(12) . . . . no
S11 Mo7 S12 Cu6 173.46(13) . . . . no
C62 Mo7 S12 Mo8 148.4(4) . . . . no
As8 Mo7 S12 Cu6 141.74(9) . . . . no
S10 Mo7 C64 C65 -128.2(6) . . . . no
S10 Mo7 S12 Cu6 41.77(11) . . . . no
S10 Mo7 C65 C70 -63.7(10) . . . . no
S11 Mo7 C65 C70 68.2(10) . . . . no
C73 Mo8 C74 C75 -116.6(9) . . . . no
C75 Mo8 C71 C72 -116.1(9) . . . . no
Mo7 Mo8 C71 C75 -121.0(6) . . . . no
As7 Mo8 As8 S11 -141.35(8) . . . . no
C74 Mo8 C72 C73 -37.8(6) . . . . no
S12 Mo8 C74 C73 179.0(6) . . . . no
As8 Mo8 As7 S10 141.36(8) . . . . no
C73 Mo8 C75 C71 -79.6(7) . . . . no
C74 Mo8 S12 Cu8 -101.2(3) . . . 1_545 no
S11 Mo8 C74 C73 102.8(7) . . . . no
C75 Mo8 S12 Cu8 -70.6(3) . . . 1_545 no
C72 Mo8 S11 As8 -77.8(3) . . . . no
As8 Mo8 C72 C71 -121.7(6) . . . . no
S12 Mo8 As8 S11 -38.52(10) . . . . no
C71 Mo8 C72 C73 -115.8(9) . . . . no
C74 Mo8 As7 As8 141.7(3) . . . . no
S11 Mo8 As7 S10 110.63(10) . . . . no
Mo7 Mo8 As8 S11 -72.27(7) . . . . no
S10 Mo8 As8 S11 -110.66(9) . . . . no
C71 Mo8 As8 S11 76.7(3) . . . . no
C74 Mo8 S11 As8 -131.1(5) . . . . no
C75 Mo8 As8 S11 77.6(4) . . . . no
C74 Mo8 C71 C72 -79.3(7) . . . . no
C71 Mo8 C74 C73 79.9(7) . . . . no
C73 Mo8 S12 Cu8 -100.2(5) . . . 1_545 no
S10 Mo8 C74 C73 -113.7(6) . . . . no
C75 Mo8 As7 S10 -76.6(4) . . . . no
Mo7 Mo8 C74 C79 -0.2(12) . . . . no
S11 Mo8 C72 C73 172.8(5) . . . . no
C72 Mo8 As7 S10 -138.9(3) . . . . no
S11 Mo8 C75 C71 54.8(6) . . . . no
S10 Mo8 As8 Mo7 -38.39(7) . . . . no
S11 Mo8 As8 Mo7 72.27(7) . . . . no
C75 Mo8 C72 C73 -79.0(6) . . . . no
Mo7 Mo8 C72 C77 -0.7(14) . . . . no
S12 Mo8 As7 S10 38.88(10) . . . . no
As7 Mo8 C75 C74 -0.5(8) . . . . no
C73 Mo8 C71 C72 -37.4(6) . . . . no
S12 Mo8 C71 C72 -180.0(6) . . . . no
As8 Mo8 C74 C73 3.5(9) . . . . no
C74 Mo8 As8 Mo7 -150.8(4) . . . . no
C71 Mo8 S11 As8 -111.7(3) . . . . no
Mo7 Mo8 As8 As7 69.08(5) . . . . no
C73 Mo8 S11 As8 -71.4(4) . . . . no
S10 Mo8 As7 As8 -141.36(8) . . . . no
As7 Mo8 C74 C79 58.2(8) . . . . no
As8 Mo8 C74 C79 125.5(7) . . . . no
C71 Mo8 As7 As8 83.1(5) . . . . no
C75 Mo8 As8 As7 -141.1(4) . . . . no
C75 Mo8 As7 As8 142.0(4) . . . . no
Mo7 Mo8 As7 S10 72.30(7) . . . . no
S10 Mo8 S12 Mo7 65.83(7) . . . . no
C71 Mo8 As7 S10 -135.5(5) . . . . no
S10 Mo8 C75 C74 -55.9(6) . . . . no
S12 Mo8 C75 C74 -122.3(6) . . . . no
C73 Mo8 As8 S11 139.1(3) . . . . no
C74 Mo8 As8 S11 137.0(5) . . . . no
C73 Mo8 S12 Mo7 149.7(5) . . . . no
S10 Mo8 C72 C73 9.1(8) . . . . no
Mo7 Mo8 C74 C73 -122.2(6) . . . . no
S12 Mo8 C72 C73 -115.8(6) . . . . no
Mo7 Mo8 C72 C73 121.6(6) . . . . no
C72 Mo8 C74 C73 37.5(6) . . . . no
C71 Mo8 S11 Mo7 174.0(2) . . . . no
S12 Mo8 S11 Mo7 66.30(7) . . . . no
C72 Mo8 S11 Mo7 -152.1(3) . . . . no
C73 Mo8 S11 Mo7 -145.8(4) . . . . no
C74 Mo8 S11 Mo7 154.6(5) . . . . no
As7 Mo8 S11 As8 35.53(7) . . . . no
Mo7 Mo8 S11 As8 74.36(6) . . . . no
S11 Mo8 C75 C74 172.0(5) . . . . no
S11 Mo8 C71 C72 112.9(6) . . . . no
S12 Mo8 S11 As8 140.66(9) . . . . no
As7 Mo8 C71 C72 -5.5(9) . . . . no
As8 Mo8 C71 C72 63.0(7) . . . . no
S10 Mo8 C71 C72 -104.3(7) . . . . no
C72 Mo8 S12 Cu8 -39.7(5) . . . 1_545 no
S11 Mo8 C72 C77 50.5(10) . . . . no
S12 Mo8 C72 C77 122.0(9) . . . . no
C75 Mo8 S11 As8 -139.6(3) . . . . no
C73 Mo8 As7 As8 110.1(3) . . . . no
As8 Mo8 S12 Mo7 -34.09(7) . . . . no
C72 Mo8 C71 C75 116.1(9) . . . . no
S11 Mo8 S12 Mo7 -66.01(7) . . . . no
C73 Mo8 As7 S10 -108.5(3) . . . . no
As7 Mo8 C74 C73 -63.8(6) . . . . no
C74 Mo8 C71 C75 36.8(6) . . . . no
As7 Mo8 C75 C71 -117.6(6) . . . . no
C73 Mo8 S10 Mo7 151.7(3) . . . . no
C74 Mo8 S12 Mo7 148.8(3) . . . . no
S10 Mo8 C75 C71 -173.0(5) . . . . no
Mo7 Mo8 S12 Cu6 -106.77(12) . . . . no
Mo7 Mo8 S10 As7 -74.39(6) . . . . no
As7 Mo8 As8 Mo7 -69.08(5) . . . . no
S11 Mo8 C71 C76 -6.6(8) . . . . no
S12 Mo8 C75 C71 120.6(6) . . . . no
C72 Mo8 C75 C71 -38.1(6) . . . . no
C71 Mo8 S10 As7 131.9(5) . . . . no
C74 Mo8 C75 C71 -117.1(9) . . . . no
Mo7 Mo8 C75 C74 -121.2(6) . . . . no
As8 Mo8 C75 C74 115.6(6) . . . . no
C74 Mo8 S10 As7 110.7(3) . . . . no
C75 Mo8 S10 As7 139.1(3) . . . . no
S12 Mo8 As7 Mo7 -33.42(7) . . . . no
C71 Mo8 As7 Mo7 152.2(5) . . . . no
C72 Mo8 As7 Mo7 148.8(3) . . . . no
C73 Mo8 As7 Mo7 179.2(3) . . . . no
C71 Mo8 C75 C74 117.1(9) . . . . no
S11 Mo8 As7 As8 -30.74(7) . . . . no
S12 Mo8 As7 As8 -102.48(8) . . . . no
S12 Mo8 As8 As7 102.83(8) . . . . no
C72 Mo8 As7 As8 79.8(3) . . . . no
As7 Mo8 S12 Mo7 33.75(7) . . . . no
Mo7 Mo8 C75 C80 -0.3(13) . . . . no
As7 Mo8 C75 C80 120.4(9) . . . . no
C71 Mo8 S12 Mo7 -149.7(3) . . . . no
C72 Mo8 As8 S11 108.3(3) . . . . no
S10 Mo8 C72 C71 124.9(6) . . . . no
S11 Mo8 C72 C71 -71.4(6) . . . . no
S12 Mo8 C72 C71 0.1(9) . . . . no
C74 Mo8 C72 C71 78.0(7) . . . . no
C74 Mo8 As7 S10 -76.9(3) . . . . no
C73 Mo8 C72 C71 115.8(9) . . . . no
C75 Mo8 C72 C71 36.9(6) . . . . no
C74 Mo8 C75 C80 120.9(12) . . . . no
As7 Mo8 C72 C73 60.8(6) . . . . no
As8 Mo8 C72 C73 122.5(6) . . . . no
S10 Mo8 S11 Mo7 16.01(10) . . . . no
S10 Mo8 S12 Cu6 -40.95(11) . . . . no
C75 Mo8 C74 C73 116.6(9) . . . . no
Mo7 Mo8 C74 C75 121.3(6) . . . . no
C75 Mo8 S11 Mo7 146.1(3) . . . . no
C75 Mo8 S12 Cu6 72.6(3) . . . . no
As7 Mo8 C74 C75 179.7(5) . . . . no
As8 Mo8 C74 C75 -113.1(6) . . . . no
S10 Mo8 S11 As8 90.37(9) . . . . no
Mo7 Mo8 C71 C72 123.0(6) . . . . no
As7 Mo8 C72 C77 -61.5(11) . . . . no
As8 Mo8 C72 C77 0.3(10) . . . . no
S10 Mo8 C72 C77 -113.1(10) . . . . no
C71 Mo8 S12 Cu8 -39.6(3) . . . 1_545 no
C75 Mo8 As7 Mo7 -148.9(4) . . . . no
S11 Mo8 As8 As7 141.35(8) . . . . no
C71 Mo8 C72 C77 122.0(13) . . . . no
As7 Mo8 C71 C75 110.6(6) . . . . no
As8 Mo8 C71 C75 179.1(5) . . . . no
As8 Mo8 C75 C80 -123.5(8) . . . . no
As7 Mo8 C72 C71 176.6(6) . . . . no
C73 Mo8 C71 C75 78.7(7) . . . . no
As7 Mo8 S10 Mo7 74.39(6) . . . . no
Mo7 Mo8 C71 C76 3.4(12) . . . . no
Mo7 Mo8 C75 C71 121.7(6) . . . . no
As8 Mo8 C75 C71 -1.5(8) . . . . no
C74 Mo8 S10 Mo7 -174.9(3) . . . . no
C75 Mo8 S10 Mo7 -146.5(3) . . . . no
C74 Mo8 C73 C72 115.8(9) . . . . no
S10 Mo8 C71 C76 136.1(7) . . . . no
S12 Mo8 C73 C72 114.2(6) . . . . no
C71 Mo8 C73 C72 38.0(6) . . . . no
C75 Mo8 C73 C72 79.0(6) . . . . no
S12 Mo8 As8 Mo7 33.75(7) . . . . no
C71 Mo8 As8 Mo7 149.0(3) . . . . no
C72 Mo8 As8 Mo7 -179.4(3) . . . . no
C73 Mo8 S10 As7 77.3(3) . . . . no
S11 Mo8 C73 C74 -126.4(6) . . . . no
S12 Mo8 C73 C74 -1.6(9) . . . . no
C73 Mo8 As8 Mo7 -148.7(3) . . . . no
C75 Mo8 C71 C76 124.3(11) . . . . no
C75 Mo8 As8 Mo7 149.8(4) . . . . no
C71 Mo8 C73 C74 -77.7(7) . . . . no
S10 Mo8 As8 As7 30.69(7) . . . . no
Mo7 Mo8 As7 As8 -69.06(5) . . . . no
C74 Mo8 As7 Mo7 -149.2(3) . . . . no
C75 Mo8 C73 C74 -36.8(6) . . . . no
C72 Mo8 C75 C74 79.1(7) . . . . no
C73 Mo8 C75 C74 37.5(6) . . . . no
C74 Mo8 As8 As7 -81.7(5) . . . . no
C71 Mo8 C73 C78 161.7(10) . . . . no
C72 Mo8 C73 C78 123.7(11) . . . . no
C74 Mo8 C73 C78 -120.6(12) . . . . no
C75 Mo8 C73 C78 -157.4(10) . . . . no
S10 Mo8 C75 C80 65.0(10) . . . . no
S11 Mo8 C75 C80 -67.2(10) . . . . no
C72 Mo8 S12 Mo7 -149.7(5) . . . . no
C71 Mo8 C75 C80 -122.0(12) . . . . no
C72 Mo8 C75 C80 -160.1(11) . . . . no
C75 Mo8 S12 Mo7 179.4(3) . . . . no
As8 Mo8 C71 C76 -56.6(9) . . . . no
S11 Mo8 C73 C72 -10.7(8) . . . . no
As7 Mo8 S12 Cu6 -73.02(11) . . . . no
As8 Mo8 S12 Cu6 -140.86(10) . . . . no
As8 Mo8 S10 As7 -35.51(7) . . . . no
S11 Mo8 S10 As7 -90.40(10) . . . . no
S11 Mo8 S12 Cu6 -172.79(13) . . . . no
C71 Mo8 S12 Cu6 103.5(3) . . . . no
C72 Mo8 S12 Cu6 103.5(5) . . . . no
C73 Mo8 S12 Cu6 43.0(5) . . . . no
Mo7 Mo8 S12 Cu8 110.09(13) . . . 1_545 no
S10 Mo8 C74 C75 129.7(6) . . . . no
As8 Mo8 S12 Cu8 76.01(12) . . . 1_545 no
S12 Mo8 C74 C75 62.4(6) . . . . no
C71 Mo8 C74 C75 -36.7(6) . . . . no
C72 Mo8 C74 C75 -79.1(7) . . . . no
S11 Mo8 S12 Cu8 44.08(11) . . . 1_545 no
C72 Mo8 C73 C74 -115.8(9) . . . . no
S10 Mo8 C73 C72 -173.8(5) . . . . no
Mo7 Mo8 C73 C78 1.3(12) . . . . no
C71 Mo8 As8 As7 -142.0(3) . . . . no
S10 Mo8 C74 C79 8.3(8) . . . . no
S10 Mo8 C71 C75 11.8(9) . . . . no
S11 Mo8 C71 C75 -131.0(6) . . . . no
S12 Mo8 C71 C75 -63.9(6) . . . . no
C72 Mo8 C74 C79 159.5(10) . . . . no
As8 Mo8 S10 Mo7 38.88(6) . . . . no
S11 Mo8 S10 Mo7 -16.01(10) . . . . no
C72 Mo8 S10 Mo7 146.3(4) . . . . no
As7 Mo8 C71 C76 -125.1(8) . . . . no
C71 Mo8 S10 Mo7 -153.8(5) . . . . no
C73 Mo8 C75 C80 158.4(11) . . . . no
As7 Mo8 C73 C72 -123.7(6) . . . . no
As8 Mo8 As7 Mo7 69.06(5) . . . . no
As7 Mo8 S11 Mo7 -38.83(7) . . . . no
As8 Mo8 S11 Mo7 -74.36(6) . . . . no
As7 Mo8 S12 Cu8 143.84(10) . . . 1_545 no
S12 Mo8 S10 As7 -140.49(9) . . . . no
S12 Mo8 C71 C76 60.5(9) . . . . no
C72 Mo8 S10 As7 71.9(4) . . . . no
Mo7 Mo8 C73 C72 -122.4(6) . . . . no
S10 Mo8 As7 Mo7 -72.30(7) . . . . no
S11 Mo8 As7 Mo7 38.33(7) . . . . no
C75 Mo8 C72 C77 158.8(12) . . . . no
C74 Mo8 S12 Cu6 42.0(3) . . . . no
S11 Mo8 C74 C75 -13.8(9) . . . . no
S10 Mo8 S12 Cu8 175.92(14) . . . 1_545 no
S12 Mo8 C73 C78 -122.2(8) . . . . no
S11 Mo8 C73 C78 113.0(8) . . . . no
As8 Mo8 C73 C72 -62.1(6) . . . . no
As8 Mo8 C73 C74 -177.8(5) . . . . no
C73 Mo8 C74 C79 122.0(11) . . . . no
C72 Mo8 As8 As7 -110.4(3) . . . . no
C73 Mo8 As8 As7 -79.6(3) . . . . no
C75 Mo8 C74 C79 -121.4(11) . . . . no
Mo7 Mo8 C73 C74 121.9(6) . . . . no
Mo7 Mo8 C72 C71 -122.7(6) . . . . no
S11 Mo8 C74 C79 -135.2(7) . . . . no
S10 Mo8 C73 C74 70.4(6) . . . . no
S12 Mo8 C75 C80 -1.4(9) . . . . no
S12 Mo8 S10 Mo7 -66.10(7) . . . . no
C72 Mo8 C71 C76 -119.6(11) . . . . no
S12 Mo8 C74 C79 -59.0(8) . . . . no
As7 Mo8 C73 C74 120.5(6) . . . . no
C74 Mo8 C71 C76 161.1(10) . . . . no
C74 Mo8 C72 C77 -160.1(12) . . . . no
C73 Mo8 C71 C76 -156.9(10) . . . . no
C73 Mo8 C72 C77 -122.3(13) . . . . no
As8 Mo8 C73 C78 61.6(9) . . . . no
As7 Mo8 C73 C78 -0.1(9) . . . . no
C71 Mo8 C74 C79 -158.1(10) . . . . no
S10 Mo8 C73 C78 -50.2(9) . . . . no
Mo1 As1 As2 Mo2 71.48(4) . . . . no
Mo1 As1 As2 S2 35.32(7) . . . . no
S1 As1 As2 S2 -0.48(11) . . . . no
S1 As1 As2 Mo2 35.68(7) . . . . no
Mo2 As1 As2 Mo1 -71.48(4) . . . . no
As2 As1 S1 Mo1 34.52(7) . . . . no
As2 As1 S1 Mo2 -34.23(7) . . . . no
S1 As1 As2 Mo1 -35.80(7) . . . . no
Mo2 As1 As2 S2 -36.15(7) . . . . no
Mo2 As1 S1 Mo1 68.75(5) . . . . no
Mo1 As1 S1 Mo2 -68.75(5) . . . . no
As1 As2 S2 Mo2 34.61(7) . . . . no
As1 As2 S2 Mo1 -34.00(7) . . . . no
Mo1 As2 S2 Mo2 68.62(5) . . . . no
Mo2 As2 S2 Mo1 -68.62(5) . . . . no
Mo4 As3 As4 S5 -35.14(7) . . . . no
Mo4 As3 As4 Cu4 146.27(5) . . . 1_545 no
Mo4 As3 As4 Mo3 -70.84(4) . . . . no
Mo3 As3 S4 Mo4 -68.78(5) . . . . no
S4 As3 As4 Mo3 -35.45(7) . . . . no
Mo4 As3 S4 Mo3 68.78(5) . . . . no
Mo3 As3 As4 Cu4 -142.89(5) . . . 1_545 no
Mo3 As3 As4 Mo4 70.84(4) . . . . no
Mo3 As3 As4 S5 35.70(7) . . . . no
As4 As3 S4 Mo4 -34.38(6) . . . . no
S4 As3 As4 S5 0.26(11) . . . . no
S4 As3 As4 Cu4 -178.34(8) . . . 1_545 no
As4 As3 S4 Mo3 34.40(6) . . . . no
S4 As3 As4 Mo4 35.39(7) . . . . no
As3 As4 Cu4 Cl3 -45.96(9) 1_565 1_565 . . no
S5 As4 Cu4 Cl3 137.21(19) 1_565 1_565 . . no
Mo4 As4 Cu4 S9 -134.17(9) 1_565 1_565 . . no
Mo4 As4 Cu4 Cl3 0.13(12) 1_565 1_565 . . no
Mo3 As4 Cu4 S9 131.46(9) 1_565 1_565 . . no
Cu4 As4 S5 Mo4 -149.31(17) 1_545 . . . no
S5 As4 Cu4 S9 2.9(2) 1_565 1_565 . . no
As3 As4 S5 Mo3 -34.46(7) . . . . no
As3 As4 Cu4 S9 179.74(8) 1_565 1_565 . . no
Mo3 As4 Cu4 Cl3 -94.24(11) 1_565 1_565 . . no
Cu4 As4 S5 Mo3 142.21(17) 1_545 . . . no
Mo4 As4 S5 Mo3 -68.49(5) . . . . no
As3 As4 Cu4 Cl4 46.99(8) 1_565 1_565 . . no
Mo3 As4 Cu4 Cl4 -1.30(11) 1_565 1_565 . . no
As3 As4 S5 Mo4 34.03(6) . . . . no
Mo4 As4 Cu4 Cl4 93.08(10) 1_565 1_565 . . no
S5 As4 Cu4 Cl4 -129.85(19) 1_565 1_565 . . no
Mo3 As4 S5 Mo4 68.49(5) . . . . no
Mo6 As5 As6 Mo5 70.79(4) . . . . no
S7 As5 As6 Mo5 35.27(7) . . . . no
S7 As5 Cu5 S6 6.1(2) . . . . no
As6 As5 Cu5 Cl6 -46.52(7) . . . . no
Mo6 As5 S7 Mo5 -68.24(5) . . . . no
As6 As5 Cu5 S6 179.77(8) . . . . no
Cu5 As5 S7 Mo6 -152.43(17) . . . . no
Mo5 As5 As6 Mo6 -70.79(4) . . . . no
Mo6 As5 Cu5 S6 -135.50(9) . . . . no
S7 As5 As6 Mo6 -35.52(7) . . . . no
S7 As5 Cu5 Cl5 -127.0(2) . . . . no
Cu5 As5 As6 Mo6 147.21(5) . . . . no
Mo5 As5 As6 S8 -35.44(7) . . . . no
As6 As5 S7 Mo5 -34.01(7) . . . . no
As6 As5 Cu5 Cl5 46.71(9) . . . . no
Mo5 As5 Cu5 Cl6 -94.65(9) . . . . no
Mo5 As5 Cu5 S6 131.65(9) . . . . no
S7 As5 As6 S8 -0.18(11) . . . . no
Mo6 As5 Cu5 Cl6 -1.80(11) . . . . no
Mo5 As5 Cu5 Cl5 -1.41(11) . . . . no
S7 As5 Cu5 Cl6 139.79(19) . . . . no
Mo6 As5 Cu5 Cl5 91.44(11) . . . . no
As6 As5 S7 Mo6 34.22(6) . . . . no
Cu5 As5 S7 Mo5 139.33(17) . . . . no
Cu5 As5 As6 Mo5 -142.00(5) . . . . no
Mo6 As5 As6 S8 35.34(7) . . . . no
Cu5 As5 As6 S8 -177.44(8) . . . . no
Mo5 As5 S7 Mo6 68.24(5) . . . . no
As5 As6 S8 Mo5 34.44(6) . . . . no
Mo6 As6 S8 Mo5 68.78(5) . . . . no
As5 As6 S8 Mo6 -34.33(7) . . . . no
Mo5 As6 S8 Mo6 -68.78(5) . . . . no
S10 As7 As8 S11 0.20(11) . . . . no
Mo8 As7 As8 S11 35.66(8) . . . . no
S10 As7 As8 Mo8 -35.46(8) . . . . no
Mo7 As7 As8 S11 -35.81(8) . . . . no
Mo7 As7 As8 Mo8 -71.48(4) . . . . no
Mo8 As7 As8 Mo7 71.48(4) . . . . no
S10 As7 As8 Mo7 36.01(7) . . . . no
As8 As7 S10 Mo7 -34.51(7) . . . . no
Mo8 As7 S10 Mo7 -68.74(5) . . . . no
As8 As7 S10 Mo8 34.23(7) . . . . no
Mo7 As7 S10 Mo8 68.74(5) . . . . no
As7 As8 S11 Mo7 34.30(7) . . . . no
As7 As8 S11 Mo8 -34.32(7) . . . . no
Mo8 As8 S11 Mo7 68.61(5) . . . . no
Mo7 As8 S11 Mo8 -68.61(5) . . . . no
Cl1 Cu1 S3 Mo1 -130.40(14) . . . . no
Cl1 Cu1 S3 Mo2 -57.83(18) . . . . no
Cl1 Cu1 Cl2 Cu2 -2.92(12) . . . . no
S3 Cu1 Cl1 Cu2 -173.33(12) . . . . no
Cl2 Cu1 Cl1 Cu2 2.92(12) . . . . no
S3 Cu1 Cl2 Cu2 173.35(12) . . . . no
Cl2 Cu1 S3 Cu3 -89.92(17) . . . . no
Cl2 Cu1 S3 Mo1 54.51(19) . . . . no
Cl1 Cu1 S3 Cu3 85.17(17) . . . . no
Cl2 Cu1 S3 Mo2 127.09(15) . . . . no
Cl2 Cu2 S6 Cu5 87.28(17) . . . . no
Cl2 Cu2 S6 Mo4 -127.93(15) . . . . no
Cl1 Cu2 S6 Mo4 60.24(19) . . . . no
Cl1 Cu2 S6 Cu5 -84.55(17) . . . . no
S6 Cu2 Cl2 Cu1 -170.89(13) . . . . no
S6 Cu2 Cl1 Cu1 170.96(13) . . . . no
Cl2 Cu2 Cl1 Cu1 -2.89(12) . . . . no
Cl1 Cu2 S6 Mo3 132.62(13) . . . . no
Cl1 Cu2 Cl2 Cu1 2.90(12) . . . . no
Cl2 Cu2 S6 Mo3 -55.6(2) . . . . no
Cl4 Cu3 Cl3 Cu4 -36.43(10) . . . . no
Cl3 Cu3 S3 Cu1 -83.98(17) . . . . no
Cl3 Cu3 S3 Mo2 60.36(18) . . . . no
Cl3 Cu3 Cl4 Cu4 36.45(10) . . . . no
Cl4 Cu3 S3 Cu1 84.35(16) . . . . no
Cl4 Cu3 S3 Mo2 -131.32(13) . . . . no
S3 Cu3 Cl3 Cu4 134.76(14) . . . . no
Cl4 Cu3 S3 Mo1 -61.58(18) . . . . no
S3 Cu3 Cl4 Cu4 -134.99(13) . . . . no
Cl3 Cu3 S3 Mo1 130.09(13) . . . . no
Cl4 Cu4 S9 Cu7 99.71(16) . . . . no
Cl3 Cu4 S9 Mo6 118.31(14) . . . . no
Cl3 Cu4 Cl4 Cu3 -35.54(10) . . . . no
As4 Cu4 Cl4 Cu3 -121.93(7) 1_565 . . . no
As4 Cu4 Cl3 Cu3 126.22(8) 1_565 . . . no
S9 Cu4 Cl3 Cu3 -132.41(15) . . . . no
Cl3 Cu4 S9 Cu7 -96.51(16) . . . . no
Cl3 Cu4 S9 Mo5 47.3(2) . . . . no
S9 Cu4 Cl4 Cu3 132.89(14) . . . . no
Cl4 Cu4 S9 Mo5 -116.50(14) . . . . no
As4 Cu4 S9 Mo5 142.62(9) 1_565 . . . no
As4 Cu4 S9 Cu7 -1.18(11) 1_565 . . . no
Cl4 Cu4 S9 Mo6 -45.48(19) . . . . no
As4 Cu4 S9 Mo6 -146.36(9) 1_565 . . . no
Cl4 Cu4 Cl3 Cu3 35.52(10) . . . . no
Cl5 Cu5 S6 Cu2 100.60(16) . . . . no
Cl6 Cu5 S6 Mo3 48.0(2) . . . . no
S6 Cu5 Cl5 Cu6 133.34(14) . . . . no
Cl6 Cu5 S6 Cu2 -95.49(17) . . . . no
Cl6 Cu5 S6 Mo4 118.77(14) . . . . no
Cl6 Cu5 Cl5 Cu6 -35.09(10) . . . . no
As5 Cu5 S6 Mo4 -147.27(9) . . . . no
As5 Cu5 S6 Cu2 -1.53(11) . . . . no
S6 Cu5 Cl6 Cu6 -132.97(14) . . . . no
Cl5 Cu5 S6 Mo4 -45.1(2) . . . . no
As5 Cu5 Cl5 Cu6 -121.29(8) . . . . no
Cl5 Cu5 Cl6 Cu6 35.07(10) . . . . no
As5 Cu5 S6 Mo3 142.01(9) . . . . no
Cl5 Cu5 S6 Mo3 -115.87(14) . . . . no
As5 Cu5 Cl6 Cu6 127.20(7) . . . . no
Cl5 Cu6 S12 Mo7 -130.90(13) . . . . no
S12 Cu6 Cl5 Cu5 -136.14(13) . . . . no
S12 Cu6 Cl6 Cu5 136.01(13) . . . . no
Cl5 Cu6 Cl6 Cu5 -35.91(10) . . . . no
Cl5 Cu6 S12 Cu8 84.40(17) . . . 1_545 no
Cl6 Cu6 S12 Mo8 129.62(13) . . . . no
Cl5 Cu6 S12 Mo8 -61.06(18) . . . . no
Cl6 Cu6 S12 Mo7 59.77(18) . . . . no
Cl6 Cu6 Cl5 Cu5 36.01(10) . . . . no
Cl6 Cu6 S12 Cu8 -84.93(17) . . . 1_545 no
Cl7 Cu7 S9 Cu4 86.62(17) . . . . no
Cl7 Cu7 S9 Mo5 -56.4(2) . . . . no
S9 Cu7 Cl7 Cu8 -170.46(12) . . . . no
S9 Cu7 Cl8 Cu8 170.47(12) . . . . no
Cl8 Cu7 S9 Cu4 -84.90(17) . . . . no
Cl7 Cu7 S9 Mo6 -128.75(14) . . . . no
Cl8 Cu7 Cl7 Cu8 3.17(12) . . . . no
Cl8 Cu7 S9 Mo6 59.73(19) . . . . no
Cl8 Cu7 S9 Mo5 132.06(14) . . . . no
Cl7 Cu7 Cl8 Cu8 -3.17(12) . . . . no
S12 Cu8 Cl8 Cu7 -172.55(12) 1_565 . . . no
S12 Cu8 Cl7 Cu7 172.58(12) 1_565 . . . no
Cl8 Cu8 S12 Mo7 -57.47(19) 1_545 1_545 . . no
Cl8 Cu8 Cl7 Cu7 -3.20(12) . . . . no
Cl7 Cu8 S12 Cu6 -88.70(17) 1_545 1_545 . . no
Cl7 Cu8 S12 Mo8 55.37(19) 1_545 1_545 . . no
Cl8 Cu8 S12 Mo8 -130.24(14) 1_545 1_545 . . no
Cl7 Cu8 Cl8 Cu7 3.19(12) . . . . no
Cl7 Cu8 S12 Mo7 128.13(15) 1_545 1_545 . . no
Cl8 Cu8 S12 Cu6 85.70(17) 1_545 1_545 . . no
Mo1 C1 C5 C4 64.4(7) . . . . no
Mo1 C1 C5 C10 -123.5(11) . . . . no
C2 C1 C5 C4 0.6(12) . . . . no
C2 C1 C5 Mo1 -63.8(7) . . . . no
C6 C1 C5 Mo1 120.3(11) . . . . no
C2 C1 C5 C10 172.8(10) . . . . no
C6 C1 C2 Mo1 -121.1(11) . . . . no
Mo1 C1 C2 C7 121.8(10) . . . . no
C6 C1 C2 C7 0.7(17) . . . . no
C6 C1 C2 C3 174.6(10) . . . . no
C6 C1 C5 C4 -175.3(10) . . . . no
C5 C1 C2 C7 -175.2(10) . . . . no
Mo1 C1 C2 C3 -64.3(7) . . . . no
C5 C1 C2 C3 -1.3(12) . . . . no
C5 C1 C2 Mo1 63.0(7) . . . . no
C6 C1 C5 C10 -3.1(18) . . . . no
C1 C2 C3 C8 -177.7(10) . . . . no
C1 C2 C3 C4 1.6(12) . . . . no
Mo1 C2 C3 C4 -62.2(8) . . . . no
C7 C2 C3 Mo1 -122.6(11) . . . . no
Mo1 C2 C3 C8 118.5(11) . . . . no
C7 C2 C3 C8 -4.1(18) . . . . no
C7 C2 C3 C4 175.2(10) . . . . no
C1 C2 C3 Mo1 63.8(7) . . . . no
Mo1 C3 C4 C9 125.2(11) . . . . no
C8 C3 C4 Mo1 -118.1(10) . . . . no
C2 C3 C4 Mo1 62.6(8) . . . . no
C8 C3 C4 C9 7.1(17) . . . . no
C8 C3 C4 C5 178.1(10) . . . . no
C2 C3 C4 C9 -172.2(10) . . . . no
C2 C3 C4 C5 -1.2(12) . . . . no
Mo1 C3 C4 C5 -63.8(7) . . . . no
C3 C4 C5 C1 0.4(12) . . . . no
C9 C4 C5 Mo1 -123.9(11) . . . . no
C3 C4 C5 Mo1 65.0(7) . . . . no
C9 C4 C5 C10 -0.9(17) . . . . no
C3 C4 C5 C10 -172.0(10) . . . . no
C9 C4 C5 C1 171.5(10) . . . . no
Mo1 C4 C5 C1 -64.6(7) . . . . no
Mo1 C4 C5 C10 123.0(10) . . . . no
C12 C11 C15 C14 1.7(12) . . . . no
C16 C11 C12 C13 -176.4(10) . . . . no
Mo2 C11 C12 C13 62.8(8) . . . . no
Mo2 C11 C12 C17 -120.7(10) . . . . no
C16 C11 C12 C17 0.2(17) . . . . no
C12 C11 C15 Mo2 65.0(7) . . . . no
Mo2 C11 C15 C14 -63.3(7) . . . . no
C16 C11 C12 Mo2 120.9(10) . . . . no
C16 C11 C15 C20 2.9(17) . . . . no
C15 C11 C12 Mo2 -64.2(7) . . . . no
C15 C11 C12 C13 -1.4(12) . . . . no
Mo2 C11 C15 C20 123.0(11) . . . . no
C15 C11 C12 C17 175.2(10) . . . . no
C12 C11 C15 C20 -172.0(10) . . . . no
C16 C11 C15 C14 176.5(10) . . . . no
C16 C11 C15 Mo2 -120.1(10) . . . . no
C11 C12 C13 C18 175.1(10) . . . . no
C11 C12 C13 C14 0.6(12) . . . . no
C11 C12 C13 Mo2 -62.6(7) . . . . no
C17 C12 C13 C18 -1.4(18) . . . . no
C17 C12 C13 C14 -175.9(10) . . . . no
Mo2 C12 C13 C14 63.2(8) . . . . no
C17 C12 C13 Mo2 120.9(11) . . . . no
Mo2 C12 C13 C18 -122.3(11) . . . . no
C18 C13 C14 C19 -2.9(17) . . . . no
C18 C13 C14 C15 -174.3(10) . . . . no
C18 C13 C14 Mo2 120.9(10) . . . . no
Mo2 C13 C14 C15 64.8(7) . . . . no
Mo2 C13 C14 C19 -123.8(11) . . . . no
C12 C13 C14 C15 0.4(12) . . . . no
C12 C13 C14 Mo2 -64.4(8) . . . . no
C12 C13 C14 C19 171.8(10) . . . . no
Mo2 C14 C15 C11 63.4(7) . . . . no
C19 C14 C15 C20 1.1(18) . . . . no
C13 C14 C15 Mo2 -64.7(7) . . . . no
Mo2 C14 C15 C20 -122.9(11) . . . . no
C19 C14 C15 Mo2 124.0(11) . . . . no
C19 C14 C15 C11 -172.6(10) . . . . no
C13 C14 C15 C11 -1.3(12) . . . . no
C13 C14 C15 C20 172.4(10) . . . . no
C26 C21 C25 Mo3 123.5(11) . . . . no
C26 C21 C25 C30 -0.3(17) . . . . no
Mo3 C21 C25 C24 64.0(7) . . . . no
C25 C21 C22 Mo3 64.3(7) . . . . no
C22 C21 C25 Mo3 -63.9(7) . . . . no
C22 C21 C25 C30 172.3(10) . . . . no
Mo3 C21 C22 C27 122.6(10) . . . . no
Mo3 C21 C25 C30 -123.8(11) . . . . no
C22 C21 C25 C24 0.1(12) . . . . no
C26 C21 C22 C23 171.0(10) . . . . no
C26 C21 C22 Mo3 -123.0(10) . . . . no
C26 C21 C25 C24 -172.4(10) . . . . no
C25 C21 C22 C27 -173.1(10) . . . . no
Mo3 C21 C22 C23 -66.0(7) . . . . no
C26 C21 C22 C27 -0.4(17) . . . . no
C25 C21 C22 C23 -1.7(12) . . . . no
C21 C22 C23 Mo3 64.9(7) . . . . no
C27 C22 C23 Mo3 -123.7(10) . . . . no
C21 C22 C23 C28 -175.7(10) . . . . no
C27 C22 C23 C24 174.0(10) . . . . no
Mo3 C22 C23 C24 -62.3(7) . . . . no
C21 C22 C23 C24 2.6(11) . . . . no
C27 C22 C23 C28 -4.3(17) . . . . no
Mo3 C22 C23 C28 119.4(10) . . . . no
C28 C23 C24 C29 3.2(17) . . . . no
C22 C23 C24 C25 -2.5(12) . . . . no
C28 C23 C24 C25 175.8(10) . . . . no
Mo3 C23 C24 C25 -64.2(7) . . . . no
C22 C23 C24 C29 -175.1(10) . . . . no
C22 C23 C24 Mo3 61.7(7) . . . . no
C28 C23 C24 Mo3 -120.0(10) . . . . no
Mo3 C23 C24 C29 123.2(11) . . . . no
C29 C24 C25 C21 174.3(10) . . . . no
C23 C24 C25 C30 -170.5(10) . . . . no
C23 C24 C25 C21 1.5(12) . . . . no
Mo3 C24 C25 C30 124.8(11) . . . . no
C29 C24 C25 Mo3 -122.4(10) . . . . no
Mo3 C24 C25 C21 -63.3(7) . . . . no
C29 C24 C25 C30 2.4(17) . . . . no
C23 C24 C25 Mo3 64.8(7) . . . . no
C35 C31 C32 C33 -2.0(12) . . . . no
C36 C31 C35 C40 -4.0(17) . . . . no
C36 C31 C32 C33 175.7(10) . . . . no
C32 C31 C35 C34 3.3(12) . . . . no
C36 C31 C32 Mo4 -120.8(10) . . . . no
C36 C31 C32 C37 1.3(17) . . . . no
C36 C31 C35 Mo4 119.8(10) . . . . no
C32 C31 C35 C40 173.8(10) . . . . no
Mo4 C31 C35 C34 65.6(8) . . . . no
C35 C31 C32 C37 -176.5(10) . . . . no
Mo4 C31 C32 C33 -63.5(7) . . . . no
C36 C31 C35 C34 -174.6(10) . . . . no
Mo4 C31 C32 C37 122.0(11) . . . . no
Mo4 C31 C35 C40 -123.9(10) . . . . no
C35 C31 C32 Mo4 61.5(7) . . . . no
C32 C31 C35 Mo4 -62.4(7) . . . . no
C31 C32 C33 C34 0.2(12) . . . . no
C37 C32 C33 C38 3.1(17) . . . . no
C31 C32 C33 Mo4 64.7(7) . . . . no
C31 C32 C33 C38 -171.6(10) . . . . no
C37 C32 C33 C34 174.9(10) . . . . no
C37 C32 C33 Mo4 -120.5(10) . . . . no
Mo4 C32 C33 C34 -64.6(7) . . . . no
Mo4 C32 C33 C38 123.7(10) . . . . no
C32 C33 C34 C39 -172.7(10) . . . . no
C38 C33 C34 Mo4 -123.7(11) . . . . no
C32 C33 C34 Mo4 64.8(7) . . . . no
C32 C33 C34 C35 1.9(12) . . . . no
Mo4 C33 C34 C39 122.4(10) . . . . no
C38 C33 C34 C35 173.4(10) . . . . no
C38 C33 C34 C39 -1.2(17) . . . . no
Mo4 C33 C34 C35 -63.0(7) . . . . no
C39 C34 C35 Mo4 -122.7(11) . . . . no
C33 C34 C35 C31 -3.2(12) . . . . no
C39 C34 C35 C40 1.0(18) . . . . no
C33 C34 C35 C40 -173.3(10) . . . . no
C39 C34 C35 C31 171.2(10) . . . . no
C33 C34 C35 Mo4 63.0(7) . . . . no
Mo4 C34 C35 C31 -66.1(7) . . . . no
Mo4 C34 C35 C40 123.8(11) . . . . no
C45 C41 C42 Mo5 63.6(7) . . . . no
C46 C41 C42 Mo5 -122.4(10) . . . . no
C42 C41 C45 C44 -0.2(12) . . . . no
Mo5 C41 C45 C44 63.3(7) . . . . no
C45 C41 C42 C47 -174.7(10) . . . . no
C46 C41 C45 Mo5 122.5(10) . . . . no
Mo5 C41 C42 C47 121.7(10) . . . . no
C46 C41 C45 C44 -174.2(10) . . . . no
C42 C41 C45 C50 174.0(10) . . . . no
C46 C41 C42 C43 173.5(10) . . . . no
C42 C41 C45 Mo5 -63.5(7) . . . . no
Mo5 C41 C45 C50 -122.6(10) . . . . no
Mo5 C41 C42 C43 -64.1(8) . . . . no
C45 C41 C42 C43 -0.6(12) . . . . no
C46 C41 C45 C50 -0.1(17) . . . . no
C46 C41 C42 C47 -0.7(17) . . . . no
C41 C42 C43 Mo5 64.3(7) . . . . no
C47 C42 C43 C44 175.2(10) . . . . no
C47 C42 C43 Mo5 -121.6(11) . . . . no
C41 C42 C43 C48 -173.6(10) . . . . no
C41 C42 C43 C44 1.1(12) . . . . no
C47 C42 C43 C48 0.6(18) . . . . no
Mo5 C42 C43 C44 -63.2(7) . . . . no
Mo5 C42 C43 C48 122.2(11) . . . . no
C48 C43 C44 Mo5 -121.2(10) . . . . no
C48 C43 C44 C45 173.7(10) . . . . no
Mo5 C43 C44 C49 122.1(11) . . . . no
C48 C43 C44 C49 0.9(17) . . . . no
Mo5 C43 C44 C45 -65.1(7) . . . . no
C42 C43 C44 C45 -1.1(12) . . . . no
C42 C43 C44 C49 -174.0(10) . . . . no
C42 C43 C44 Mo5 63.9(7) . . . . no
C43 C44 C45 C50 -173.2(10) . . . . no
Mo5 C44 C45 C41 -63.9(7) . . . . no
C49 C44 C45 C50 -0.3(18) . . . . no
C49 C44 C45 C41 173.7(10) . . . . no
Mo5 C44 C45 C50 122.2(11) . . . . no
C43 C44 C45 Mo5 64.7(7) . . . . no
C49 C44 C45 Mo5 -122.5(11) . . . . no
C43 C44 C45 C41 0.8(12) . . . . no
Mo6 C51 C52 C53 -64.1(8) . . . . no
C56 C51 C52 C57 -2.9(18) . . . . no
Mo6 C51 C52 C57 121.3(11) . . . . no
C55 C51 C52 C57 -174.5(10) . . . . no
Mo6 C51 C55 C54 64.4(7) . . . . no
Mo6 C51 C55 C60 -123.9(11) . . . . no
C55 C51 C52 Mo6 64.2(7) . . . . no
C52 C51 C55 C54 0.0(12) . . . . no
C56 C51 C52 Mo6 -124.2(11) . . . . no
C55 C51 C52 C53 0.1(12) . . . . no
C52 C51 C55 C60 171.6(10) . . . . no
C56 C51 C52 C53 171.7(10) . . . . no
C56 C51 C55 Mo6 123.8(11) . . . . no
C56 C51 C55 C60 -0.1(17) . . . . no
C56 C51 C55 C54 -171.8(10) . . . . no
C52 C51 C55 Mo6 -64.5(7) . . . . no
C57 C52 C53 C54 174.5(10) . . . . no
C51 C52 C53 C54 -0.2(12) . . . . no
C57 C52 C53 C58 -0.2(18) . . . . no
Mo6 C52 C53 C58 121.4(11) . . . . no
C51 C52 C53 Mo6 63.7(8) . . . . no
C57 C52 C53 Mo6 -121.6(11) . . . . no
C51 C52 C53 C58 -174.9(11) . . . . no
Mo6 C52 C53 C54 -63.9(7) . . . . no
C58 C53 C54 Mo6 -121.6(11) . . . . no
C58 C53 C54 C55 175.0(10) . . . . no
C58 C53 C54 C59 -0.7(17) . . . . no
C52 C53 C54 C59 -175.5(10) . . . . no
C52 C53 C54 C55 0.1(12) . . . . no
C52 C53 C54 Mo6 63.6(7) . . . . no
Mo6 C53 C54 C55 -63.5(8) . . . . no
Mo6 C53 C54 C59 120.9(11) . . . . no
C59 C54 C55 C60 4.1(18) . . . . no
C59 C54 C55 Mo6 -120.9(11) . . . . no
C59 C54 C55 C51 175.5(10) . . . . no
C53 C54 C55 C60 -171.5(10) . . . . no
C53 C54 C55 C51 -0.1(12) . . . . no
Mo6 C54 C55 C60 125.1(11) . . . . no
C53 C54 C55 Mo6 63.5(7) . . . . no
Mo6 C54 C55 C51 -63.5(7) . . . . no
C65 C61 C62 C63 -0.7(12) . . . . no
Mo7 C61 C65 C64 62.7(7) . . . . no
C65 C61 C62 C67 -171.4(10) . . . . no
C66 C61 C62 C67 4.4(17) . . . . no
C66 C61 C62 C63 175.1(10) . . . . no
C65 C61 C62 Mo7 63.9(7) . . . . no
C62 C61 C65 C64 -0.1(12) . . . . no
C66 C61 C62 Mo7 -120.3(11) . . . . no
C66 C61 C65 C70 -0.2(18) . . . . no
C66 C61 C65 C64 -175.8(10) . . . . no
Mo7 C61 C62 C63 -64.6(8) . . . . no
Mo7 C61 C62 C67 124.7(10) . . . . no
C62 C61 C65 C70 175.5(10) . . . . no
C66 C61 C65 Mo7 121.5(11) . . . . no
Mo7 C61 C65 C70 -121.8(11) . . . . no
C62 C61 C65 Mo7 -62.8(7) . . . . no
C67 C62 C63 C64 171.9(10) . . . . no
Mo7 C62 C63 C68 124.3(11) . . . . no
C67 C62 C63 Mo7 -124.7(10) . . . . no
C67 C62 C63 C68 -0.4(18) . . . . no
C61 C62 C63 C68 -171.1(11) . . . . no
C61 C62 C63 C64 1.1(12) . . . . no
C61 C62 C63 Mo7 64.6(7) . . . . no
Mo7 C62 C63 C64 -63.5(7) . . . . no
C62 C63 C64 Mo7 63.2(7) . . . . no
C68 C63 C64 C65 171.3(10) . . . . no
C68 C63 C64 C69 -1.7(18) . . . . no
Mo7 C63 C64 C69 122.6(11) . . . . no
C68 C63 C64 Mo7 -124.3(11) . . . . no
C62 C63 C64 C69 -174.2(10) . . . . no
Mo7 C63 C64 C65 -64.3(7) . . . . no
C62 C63 C64 C65 -1.2(12) . . . . no
C69 C64 C65 C70 -1.6(17) . . . . no
C63 C64 C65 C61 0.8(12) . . . . no
C63 C64 C65 C70 -174.8(10) . . . . no
Mo7 C64 C65 C70 121.4(11) . . . . no
C69 C64 C65 C61 174.0(10) . . . . no
C63 C64 C65 Mo7 63.8(7) . . . . no
C69 C64 C65 Mo7 -123.1(11) . . . . no
Mo7 C64 C65 C61 -63.0(7) . . . . no
Mo8 C71 C72 C73 63.1(7) . . . . no
C72 C71 C75 C74 1.5(12) . . . . no
C75 C71 C72 Mo8 -65.4(8) . . . . no
C72 C71 C75 C80 -175.0(10) . . . . no
C75 C71 C72 C77 171.4(10) . . . . no
C76 C71 C72 Mo8 121.0(10) . . . . no
C76 C71 C72 C73 -175.9(10) . . . . no
C76 C71 C72 C77 -2.1(17) . . . . no
Mo8 C71 C72 C77 -123.2(11) . . . . no
Mo8 C71 C75 C80 120.8(11) . . . . no
C72 C71 C75 Mo8 64.2(7) . . . . no
C75 C71 C72 C73 -2.3(12) . . . . no
C76 C71 C75 Mo8 -122.5(11) . . . . no
C76 C71 C75 C74 174.9(10) . . . . no
C76 C71 C75 C80 -1.7(18) . . . . no
Mo8 C71 C75 C74 -62.7(7) . . . . no
C77 C72 C73 Mo8 122.8(11) . . . . no
C77 C72 C73 C78 -1.3(18) . . . . no
Mo8 C72 C73 C74 65.7(7) . . . . no
C71 C72 C73 C74 2.1(12) . . . . no
Mo8 C72 C73 C78 -124.1(11) . . . . no
C71 C72 C73 Mo8 -63.5(7) . . . . no
C77 C72 C73 C74 -171.5(10) . . . . no
C71 C72 C73 C78 172.4(10) . . . . no
C72 C73 C74 C79 174.0(11) . . . . no
Mo8 C73 C74 C79 -120.6(11) . . . . no
C72 C73 C74 Mo8 -65.5(8) . . . . no
Mo8 C73 C74 C75 64.3(8) . . . . no
C78 C73 C74 C75 -171.8(10) . . . . no
C78 C73 C74 C79 3.4(17) . . . . no
C78 C73 C74 Mo8 124.0(10) . . . . no
C72 C73 C74 C75 -1.2(12) . . . . no
C79 C74 C75 C71 -175.5(10) . . . . no
C79 C74 C75 C80 1.1(17) . . . . no
C79 C74 C75 Mo8 122.2(11) . . . . no
Mo8 C74 C75 C71 62.4(7) . . . . no
Mo8 C74 C75 C80 -121.0(10) . . . . no
C73 C74 C75 Mo8 -62.6(7) . . . . no
C73 C74 C75 C71 -0.2(12) . . . . no
C73 C74 C75 C80 176.4(10) . . . . no
